data_4117344
loop_
_publ_author_name
'Jie Qiu'
'Jie Ling'
'Audrey Sui'
'Jennifer E. S. Szymanowski'
'Antonio Simonetti'
'Peter C. Burns'

_publ_section_title
;
 Time-Resolved Self-Assembly of a Fullerene-Topology Core-Shell Cluster
 Containing 68 Uranyl Polyhedra
;
_journal_name_full 'Journal of the American Chemical Society'
_journal_page_first 1810
_journal_page_last 1816
_journal_paper_doi 10.1021/ja210163b
_journal_volume 134
_journal_year 2012
_chemical_formula_moiety K50.93[U0.49(UO2)68(O2)74(OH)16(NO3)16(H2O)16]
_chemical_formula_sum 'K50.93 N16 Na0 O364 U68.49'
_chemical_formula_weight 24343.19
_chemical_name_common U1U2840R
_chemical_name_systematic
; 
 ? 
;
_space_group_IT_number 121
_symmetry_cell_setting tetragonal
_symmetry_space_group_name_Hall 'I -4 2'
_symmetry_space_group_name_H-M 'I -4 2 m'
_atom_sites_solution_hydrogens none
_atom_sites_solution_primary direct
_atom_sites_solution_secondary difmap
_audit_creation_method SHELXL-97
_cell_angle_alpha 90.00
_cell_angle_beta 90.00
_cell_angle_gamma 90.00
_cell_formula_units_Z 2
_cell_length_a 36.258(3)
_cell_length_b 36.258(3)
_cell_length_c 27.251(2)
_cell_measurement_reflns_used 15803
_cell_measurement_temperature 100(2)
_cell_measurement_theta_max 24.83
_cell_measurement_theta_min 0.79
_cell_volume 35825(5)
_computing_cell_refinement 'SMART SAINT'
_computing_data_collection SMART
_computing_data_reduction SAINT
_computing_molecular_graphics 'SHELXL-97 (Sheldrick, 2008)'
_computing_publication_material 'SHELCIF-97 (Sheldrick, 2008)'
_computing_structure_refinement 'SHELXL-97 (Sheldrick, 2008)'
_computing_structure_solution 'SHELXS-97 (Sheldrick, 2008)'
_diffrn_ambient_temperature 100(2)
_diffrn_detector_area_resol_mean 0
_diffrn_measured_fraction_theta_full 0.998
_diffrn_measured_fraction_theta_max 0.998
_diffrn_measurement_device_type 'Bruker APEX'
_diffrn_measurement_method '0.3 wide w/ exposures'
_diffrn_radiation_monochromator graphite
_diffrn_radiation_source 'fine-focus sealed tube'
_diffrn_radiation_type MoK\a
_diffrn_radiation_wavelength 0.71073
_diffrn_reflns_av_R_equivalents 0.0866
_diffrn_reflns_av_sigmaI/netI 0.0524
_diffrn_reflns_limit_h_max 42
_diffrn_reflns_limit_h_min -41
_diffrn_reflns_limit_k_max 42
_diffrn_reflns_limit_k_min -41
_diffrn_reflns_limit_l_max 32
_diffrn_reflns_limit_l_min -31
_diffrn_reflns_number 166601
_diffrn_reflns_theta_full 24.83
_diffrn_reflns_theta_max 24.83
_diffrn_reflns_theta_min 0.79
_exptl_absorpt_coefficient_mu 15.776
_exptl_absorpt_correction_T_max 0.306
_exptl_absorpt_correction_T_min 0.108
_exptl_absorpt_correction_type multi-scan
_exptl_absorpt_process_details SADABS
_exptl_crystal_colour yellow
_exptl_crystal_density_diffrn 2.257
_exptl_crystal_density_meas ?
_exptl_crystal_description block
_exptl_crystal_F_000 20586
_exptl_crystal_size_max 0.175
_exptl_crystal_size_mid 0.125
_exptl_crystal_size_min 0.075
_refine_diff_density_max 7.920
_refine_diff_density_min -2.737
_refine_diff_density_rms 0.474
_refine_ls_abs_structure_details 'Flack H D (1983), Acta Cryst. A39, 876-881'
_refine_ls_abs_structure_Flack 0.29(2)
_refine_ls_extinction_method none
_refine_ls_goodness_of_fit_ref 1.177
_refine_ls_hydrogen_treatment none
_refine_ls_matrix_type full
_refine_ls_number_parameters 344
_refine_ls_number_reflns 15803
_refine_ls_number_restraints 0
_refine_ls_restrained_S_all 1.177
_refine_ls_R_factor_all 0.1301
_refine_ls_R_factor_gt 0.0769
_refine_ls_shift/su_max 0.001
_refine_ls_shift/su_mean 0.000
_refine_ls_structure_factor_coef Fsqd
_refine_ls_weighting_details 'calc w=1/[\s^2^(Fo^2^)+(0.1200P)^2^+3000.0000P] where P=(Fo^2^+2Fc^2^)/3'
_refine_ls_weighting_scheme calc
_refine_ls_wR_factor_gt 0.1957
_refine_ls_wR_factor_ref 0.2511
_reflns_number_gt 11407
_reflns_number_total 15803
_reflns_threshold_expression >2sigma(I)
_cod_data_source_file ja210163b_si_002.cif
_cod_data_source_block newsgnew
_cod_depositor_comments
;
The following automatic conversions were performed:

'_exptl_crystal_density_meas' value 'n/a' was changed to '?' - the
value is perceived as not measured.

Automatic conversion script
Id: cif_fix_values 3008 2015-01-20 13:52:24Z robertas 
;
_cod_database_code 4117344

loop_
_symmetry_equiv_pos_as_xyz
'x, y, z'
'y, -x, -z'
'-x, -y, z'
'-y, x, -z'
'x, -y, -z'
'-y, -x, z'
'-x, y, -z'
'y, x, z'
'x+1/2, y+1/2, z+1/2'
'y+1/2, -x+1/2, -z+1/2'
'-x+1/2, -y+1/2, z+1/2'
'-y+1/2, x+1/2, -z+1/2'
'x+1/2, -y+1/2, -z+1/2'
'-y+1/2, -x+1/2, z+1/2'
'-x+1/2, y+1/2, -z+1/2'
'y+1/2, x+1/2, z+1/2'

loop_
_atom_site_label
_atom_site_type_symbol
_atom_site_fract_x
_atom_site_fract_y
_atom_site_fract_z
_atom_site_U_iso_or_equiv
_atom_site_adp_type
_atom_site_occupancy
_atom_site_symmetry_multiplicity
_atom_site_calc_flag
_atom_site_refinement_flags
U1 U 0.50179(4) 0.36424(3) 0.31868(4) 0.0410(3) Uani 1 1 d .
U2 U 0.45824(3) 0.32087(3) 0.44467(4) 0.0350(3) Uani 1 1 d .
U3 U 0.36547(3) 0.36547(3) 0.50352(6) 0.0419(4) Uani 1 2 d S
U4 U 0.61167(3) 0.38833(3) 0.34828(6) 0.0395(4) Uani 1 2 d S
U5 U 0.45769(5) 0.45769(5) 0.25709(8) 0.0584(5) Uani 1 2 d S
U6 U 0.32986(4) 0.00784(4) 0.11682(5) 0.0524(4) Uani 1 1 d .
U7 U 0.25841(4) 0.16116(4) 0.21304(5) 0.0481(3) Uani 1 1 d .
U8 U 0.32825(4) -0.08869(4) -0.00690(5) 0.0514(4) Uani 1 1 d .
U9 U 0.28389(4) 0.05064(4) 0.24572(5) 0.0546(4) Uani 1 1 d .
U10 U 0.28195(4) 0.18509(4) 0.06591(5) 0.0490(3) Uani 1 1 d .
U11 U 0.0000 0.0000 0.0000 0.028(2) Uani 0.495(15) 8 d SP
K1 K 0.2702(2) 0.0000 0.0000 0.035(2) Uani 1 2 d S
K2 K 0.1843(2) 0.1843(2) 0.1177(4) 0.046(2) Uani 1 2 d S
K3 K 0.2630(2) 0.3688(3) 0.4623(3) 0.063(2) Uani 1 1 d .
K4 K 0.0894(2) 0.1849(2) 0.2468(3) 0.057(2) Uani 1 1 d .
K5 K 0.2604(3) 0.4725(3) 0.3289(3) 0.062(2) Uani 1 1 d .
K6 K 0.0762(4) 0.2261(4) 0.1007(5) 0.050(5) Uiso 0.61(3) 1 d P
K7 K 0.1022(5) 0.0346(5) 0.0465(7) 0.124(9) Uiso 0.87(5) 1 d P
K8 K 0.0372(6) 0.0372(6) 0.1590(11) 0.154(15) Uiso 0.96(8) 2 d SP
K9 K 0.0606(5) 0.0606(5) 0.9174(9) 0.100(10) Uiso 0.82(6) 2 d SP
N1 N 0.2290(10) 0.2290(10) 0.009(2) 0.073(14) Uiso 1 2 d S
N2 N 0.3102(11) -0.0654(10) 0.0897(14) 0.073(10) Uiso 1 1 d .
N3 N 0.1900(11) 0.1900(11) 0.258(2) 0.080(15) Uiso 1 2 d S
O1 O 0.4685(5) 0.3689(6) 0.4582(7) 0.035(5) Uiso 1 1 d .
O2 O 0.4017(5) 0.4017(5) 0.5058(11) 0.034(6) Uiso 1 2 d S
O3 O 0.5027(6) 0.3997(6) 0.3637(8) 0.039(5) Uiso 1 1 d .
O4 O 0.5831(8) 0.4169(8) 0.3865(14) 0.065(10) Uiso 1 2 d S
O5 O 0.3313(8) 0.3313(8) 0.5015(16) 0.075(11) Uiso 1 2 d S
O6 O 0.6412(5) 0.3588(5) 0.3098(10) 0.033(6) Uiso 1 2 d S
O7 O 0.4688(6) 0.4688(6) 0.3166(12) 0.048(8) Uiso 1 2 d S
O8 O 0.4110(8) 0.3204(8) 0.5030(11) 0.072(8) Uiso 1 1 d .
O9 O 0.4997(7) 0.3287(7) 0.2744(9) 0.054(6) Uiso 1 1 d .
O10 O 0.3765(6) 0.3491(6) 0.5851(7) 0.038(5) Uiso 1 1 d .
O11 O 0.5000(9) 0.3175(8) 0.3793(11) 0.075(8) Uiso 1 1 d .
O12 O 0.5632(7) 0.3768(7) 0.2944(9) 0.053(6) Uiso 1 1 d .
O13 O 0.4468(8) 0.4468(8) 0.1970(15) 0.069(11) Uiso 1 2 d S
O14 O 0.5007(10) 0.4083(9) 0.2566(13) 0.091(10) Uiso 1 1 d .
O15 O 0.3953(8) 0.3367(8) 0.4343(11) 0.072(8) Uiso 1 1 d .
O16 O 0.4845(6) 0.3019(6) 0.5185(8) 0.048(6) Uiso 1 1 d .
O17 O 0.5629(7) 0.3480(6) 0.3359(9) 0.048(6) Uiso 1 1 d .
O18 O 0.4474(7) 0.2739(7) 0.4306(9) 0.053(6) Uiso 1 1 d .
O19 O 0.4532(9) 0.3349(9) 0.3612(12) 0.082(9) Uiso 1 1 d .
O20 O 0.4864(7) 0.5136(7) 0.2331(13) 0.057(9) Uiso 1 2 d S
O21 O 0.4514(9) 0.3954(9) 0.2820(12) 0.077(8) Uiso 1 1 d .
O22 O 0.2074(6) 0.1622(6) 0.2725(8) 0.039(5) Uiso 1 1 d .
O23 O 0.3312(7) 0.0448(7) 0.1847(9) 0.053(6) Uiso 1 1 d .
O24 O 0.3150(6) 0.2224(6) 0.0620(8) 0.047(5) Uiso 1 1 d .
O25 O 0.3277(6) -0.1411(6) -0.0562(8) 0.047(6) Uiso 1 1 d .
O26 O 0.3224(8) -0.0419(8) 0.0569(10) 0.066(7) Uiso 1 1 d .
O27 O 0.2060(6) 0.2060(6) 0.2158(12) 0.041(7) Uiso 1 2 d S
O28 O 0.2839(7) 0.1906(7) 0.2505(10) 0.058(6) Uiso 1 1 d .
O29 O 0.3747(7) -0.0997(7) 0.0102(10) 0.060(7) Uiso 1 1 d .
O30 O 0.2539(7) 0.2062(7) -0.0113(9) 0.056(6) Uiso 1 1 d .
O31 O 0.2289(6) 0.1346(6) 0.1750(8) 0.046(6) Uiso 1 1 d .
O32 O 0.2303(7) 0.2303(7) 0.0587(13) 0.056(9) Uiso 1 2 d S
O33 O 0.3759(8) -0.0069(8) 0.1279(10) 0.064(7) Uiso 1 1 d .
O34 O 0.2490(6) 0.0514(6) 0.1985(8) 0.043(5) Uiso 1 1 d .
O35 O 0.2820(6) -0.0798(6) -0.0225(8) 0.044(5) Uiso 1 1 d .
O36 O 0.3133(6) -0.1492(6) -0.0055(9) 0.048(6) Uiso 1 1 d .
O37 O 0.2466(6) 0.1495(6) 0.0679(9) 0.048(6) Uiso 1 1 d .
O38 O 0.3057(7) -0.1012(7) 0.0770(9) 0.051(6) Uiso 1 1 d .
O39 O 0.2819(6) 0.0184(6) 0.1045(8) 0.046(5) Uiso 1 1 d .
O40 O 0.2979(8) 0.1123(8) 0.2273(10) 0.064(7) Uiso 1 1 d .
O41 O 0.2990(7) 0.1742(7) 0.1467(9) 0.055(6) Uiso 1 1 d .
O42 O 0.2620(8) -0.0097(8) 0.2671(10) 0.070(8) Uiso 1 1 d .
O43 O 0.3188(8) 0.0070(8) 0.1990(10) 0.067(7) Uiso 1 1 d .
O44 O 0.2654(7) 0.2016(7) 0.1456(9) 0.057(6) Uiso 1 1 d .
O45 O 0.3503(8) 0.0619(8) 0.0773(10) 0.067(7) Uiso 1 1 d .
O46 O 0.3197(7) 0.0486(7) 0.2955(10) 0.063(7) Uiso 1 1 d .
O47 O 0.2357(9) 0.0484(9) 0.3046(11) 0.078(8) Uiso 1 1 d .
O48 O 0.3468(8) 0.0326(8) 0.0418(11) 0.069(8) Uiso 1 1 d .
O49 O 0.2695(7) 0.1124(7) 0.2645(10) 0.061(7) Uiso 1 1 d .
O50 O 0.3070(7) -0.0565(7) 0.1365(9) 0.050(6) Uiso 1 1 d .

loop_
_atom_site_aniso_label
_atom_site_aniso_U_11
_atom_site_aniso_U_22
_atom_site_aniso_U_33
_atom_site_aniso_U_23
_atom_site_aniso_U_13
_atom_site_aniso_U_12
U1 0.0422(7) 0.0457(7) 0.0351(6) -0.0061(5) -0.0045(5) 0.0072(6)
U2 0.0370(6) 0.0384(6) 0.0296(6) -0.0015(5) -0.0030(5) 0.0024(5)
U3 0.0491(6) 0.0491(6) 0.0277(8) -0.0001(5) -0.0001(5) -0.0127(8)
U4 0.0445(6) 0.0445(6) 0.0296(8) -0.0037(5) 0.0037(5) 0.0048(8)
U5 0.0641(8) 0.0641(8) 0.0472(11) 0.0045(7) 0.0045(7) 0.0054(11)
U6 0.0546(8) 0.0569(9) 0.0456(7) 0.0020(6) -0.0067(6) -0.0051(6)
U7 0.0542(8) 0.0527(8) 0.0376(7) -0.0049(6) -0.0045(6) -0.0146(6)
U8 0.0529(8) 0.0539(8) 0.0473(8) 0.0018(6) -0.0066(6) 0.0108(6)
U9 0.0684(9) 0.0567(9) 0.0386(7) 0.0008(6) -0.0119(7) -0.0075(7)
U10 0.0556(8) 0.0498(8) 0.0414(7) -0.0014(6) 0.0056(6) -0.0151(6)
U11 0.024(3) 0.024(3) 0.035(4) 0.000 0.000 0.000
K1 0.033(5) 0.032(5) 0.040(5) 0.008(4) 0.000 0.000
K2 0.046(4) 0.046(4) 0.046(6) -0.007(3) -0.007(3) -0.009(5)
K3 0.053(5) 0.064(5) 0.070(6) 0.022(4) -0.010(4) -0.020(4)
K4 0.066(5) 0.057(5) 0.048(4) -0.005(4) 0.002(4) -0.023(4)
K5 0.060(5) 0.078(6) 0.049(5) -0.002(4) -0.011(4) 0.005(4)

loop_
_atom_type_symbol
_atom_type_description
_atom_type_scat_dispersion_real
_atom_type_scat_dispersion_imag
_atom_type_scat_source
K K 0.2009 0.2494 'International Tables Vol C Tables 4.2.6.8 and 6.1.1.4'
N N 0.0061 0.0033 'International Tables Vol C Tables 4.2.6.8 and 6.1.1.4'
Na Na 0.0362 0.0249 'International Tables Vol C Tables 4.2.6.8 and 6.1.1.4'
O O 0.0106 0.0060 'International Tables Vol C Tables 4.2.6.8 and 6.1.1.4'
U U -9.6767 9.6646 'International Tables Vol C Tables 4.2.6.8 and 6.1.1.4'

loop_
_geom_angle_atom_site_label_1
_geom_angle_atom_site_label_2
_geom_angle_atom_site_label_3
_geom_angle
_geom_angle_site_symmetry_1
_geom_angle_site_symmetry_3
O9 U1 O3 178.6(11) . .
O9 U1 O14 90.2(12) . .
O3 U1 O14 90.3(11) . .
O9 U1 O17 89.6(10) . .
O3 U1 O17 91.5(9) . .
O14 U1 O17 109.6(11) . .
O9 U1 O19 88.6(11) . .
O3 U1 O19 90.1(10) . .
O14 U1 O19 130.7(12) . .
O17 U1 O19 119.6(10) . .
O9 U1 O12 89.3(10) . .
O3 U1 O12 92.0(9) . .
O14 U1 O12 71.4(11) . .
O17 U1 O12 38.2(8) . .
O19 U1 O12 157.7(10) . .
O9 U1 O11 87.4(11) . .
O3 U1 O11 92.1(10) . .
O14 U1 O11 176.5(12) . .
O17 U1 O11 72.9(10) . .
O19 U1 O11 46.8(11) . .
O12 U1 O11 111.0(10) . .
O9 U1 O21 91.6(11) . .
O3 U1 O21 87.8(10) . .
O14 U1 O21 49.7(12) . .
O17 U1 O21 159.3(10) . .
O19 U1 O21 81.1(11) . .
O12 U1 O21 121.1(10) . .
O11 U1 O21 127.9(11) . .
O9 U1 K8 143.1(9) . 10
O3 U1 K8 38.0(8) . 10
O14 U1 K8 58.9(10) . 10
O17 U1 K8 83.5(7) . 10
O19 U1 K8 126.1(9) . 10
O12 U1 K8 63.4(7) . 10
O11 U1 K8 124.3(9) . 10
O21 U1 K8 83.2(9) . 10
O9 U1 K5 48.5(8) . 8
O3 U1 K5 130.6(7) . 8
O14 U1 K5 134.9(9) . 8
O17 U1 K5 90.0(6) . 8
O19 U1 K5 48.0(8) . 8
O12 U1 K5 117.3(6) . 8
O11 U1 K5 41.9(7) . 8
O21 U1 K5 106.2(8) . 8
K8 U1 K5 166.2(5) 10 8
O9 U1 K7 148.4(8) . 10
O3 U1 K7 31.9(7) . 10
O14 U1 K7 117.3(9) . 10
O17 U1 K7 67.4(6) . 10
O19 U1 K7 84.8(8) . 10
O12 U1 K7 85.4(6) . 10
O11 U1 K7 65.8(8) . 10
O21 U1 K7 117.8(8) . 10
K8 U1 K7 58.6(5) 10 10
K5 U1 K7 107.7(3) 8 10
O9 U1 K4 54.0(9) . 13
O3 U1 K4 127.3(7) . 13
O14 U1 K4 89.7(9) . 13
O17 U1 K4 40.2(6) . 13
O19 U1 K4 127.1(8) . 13
O12 U1 K4 39.1(6) . 13
O11 U1 K4 90.8(7) . 13
O21 U1 K4 128.9(8) . 13
K8 U1 K4 102.5(4) 10 13
K5 U1 K4 79.73(19) 8 13
K7 U1 K4 107.5(3) 10 13
O18 U2 O1 178.8(11) . .
O18 U2 O16 89.7(10) . .
O1 U2 O16 91.4(8) . .
O18 U2 O8 88.7(11) . .
O1 U2 O8 91.1(10) . .
O16 U2 O8 73.2(9) . .
O18 U2 O19 88.9(11) . .
O1 U2 O19 90.3(10) . .
O16 U2 O19 159.5(10) . .
O8 U2 O19 127.3(11) . .
O18 U2 O11 86.0(11) . .
O1 U2 O11 94.1(10) . .
O16 U2 O11 112.1(9) . .
O8 U2 O11 172.4(11) . .
O19 U2 O11 47.4(11) . .
O18 U2 O15 89.6(11) . .
O1 U2 O15 89.4(10) . .
O16 U2 O15 124.6(9) . .
O8 U2 O15 51.5(10) . .
O19 U2 O15 75.8(11) . .
O11 U2 O15 123.0(10) . .
O18 U2 O16 90.4(10) . 7_656
O1 U2 O16 90.8(8) . 7_656
O16 U2 O16 37.1(10) . 7_656
O8 U2 O16 110.2(9) . 7_656
O19 U2 O16 122.4(10) . 7_656
O11 U2 O16 75.2(9) . 7_656
O15 U2 O16 161.7(9) . 7_656
O18 U2 K5 46.9(8) . 8
O1 U2 K5 132.8(6) . 8
O16 U2 K5 118.7(6) . 8
O8 U2 K5 130.3(8) . 8
O19 U2 K5 48.9(8) . 8
O11 U2 K5 42.7(8) . 8
O15 U2 K5 99.7(7) . 8
O16 U2 K5 93.6(6) 7_656 8
O18 U2 K3 47.9(8) . 8
O1 U2 K3 131.4(6) . 8
O16 U2 K3 94.3(6) . 8
O8 U2 K3 45.6(8) . 8
O19 U2 K3 99.9(8) . 8
O11 U2 K3 127.2(8) . 8
O15 U2 K3 48.9(7) . 8
O16 U2 K3 120.8(6) 7_656 8
K5 U2 K3 84.6(2) 8 8
O18 U2 K1 50.8(8) . 10
O1 U2 K1 130.4(6) . 10
O16 U2 K1 42.6(6) . 10
O8 U2 K1 90.8(7) . 10
O19 U2 K1 125.9(8) . 10
O11 U2 K1 89.9(7) . 10
O15 U2 K1 128.3(7) . 10
O16 U2 K1 42.9(6) 7_656 10
K5 U2 K1 77.60(15) 8 10
K3 U2 K1 79.66(16) 8 10
O18 U2 K7 147.4(8) . 10
O1 U2 K7 33.4(7) . 10
O16 U2 K7 82.5(6) . 10
O8 U2 K7 118.6(8) . 10
O19 U2 K7 87.8(9) . 10
O11 U2 K7 68.2(8) . 10
O15 U2 K7 120.8(8) . 10
O16 U2 K7 64.6(6) 7_656 10
K5 U2 K7 110.9(3) 8 10
K3 U2 K7 163.8(3) 8 10
K1 U2 K7 107.5(3) 10 10
O5 U3 O2 180(2) . .
O5 U3 O8 90.3(7) . .
O2 U3 O8 89.7(7) . .
O5 U3 O8 90.3(7) . 8
O2 U3 O8 89.7(7) . 8
O8 U3 O8 179.1(16) . 8
O5 U3 O10 88.4(15) . 8
O2 U3 O10 91.5(10) . 8
O8 U3 O10 107.9(9) . 8
O8 U3 O10 72.9(9) 8 8
O5 U3 O10 88.4(15) . .
O2 U3 O10 91.6(10) . .
O8 U3 O10 72.9(9) . .
O8 U3 O10 107.9(9) 8 .
O10 U3 O10 35.0(10) 8 .
O5 U3 O15 89.2(13) . .
O2 U3 O15 90.9(10) . .
O8 U3 O15 51.1(10) . .
O8 U3 O15 128.1(11) 8 .
O10 U3 O15 158.9(9) 8 .
O10 U3 O15 123.9(9) . .
O5 U3 O15 89.2(13) . 8
O2 U3 O15 90.9(10) . 8
O8 U3 O15 128.1(11) . 8
O8 U3 O15 51.1(10) 8 8
O10 U3 O15 123.9(9) 8 8
O10 U3 O15 158.9(9) . 8
O15 U3 O15 77.0(14) . 8
O5 U3 K3 48.4(5) . .
O2 U3 K3 131.6(3) . .
O8 U3 K3 134.4(8) . .
O8 U3 K3 45.8(8) 8 .
O10 U3 K3 91.5(5) 8 .
O10 U3 K3 116.5(5) . .
O15 U3 K3 102.5(7) . .
O15 U3 K3 49.2(7) 8 .
O5 U3 K3 48.4(5) . 8
O2 U3 K3 131.6(3) . 8
O8 U3 K3 45.8(8) . 8
O8 U3 K3 134.4(8) 8 8
O10 U3 K3 116.5(5) 8 8
O10 U3 K3 91.5(5) . 8
O15 U3 K3 49.2(7) . 8
O15 U3 K3 102.5(7) 8 8
K3 U3 K3 88.7(3) . 8
O5 U3 K7 149.3(8) . 14
O2 U3 K7 30.6(5) . 14
O8 U3 K7 64.1(8) . 14
O8 U3 K7 115.6(8) 8 14
O10 U3 K7 84.3(6) 8 14
O10 U3 K7 68.9(6) . 14
O15 U3 K7 87.1(8) . 14
O15 U3 K7 119.4(8) 8 14
K3 U3 K7 161.1(3) . 14
K3 U3 K7 109.7(3) 8 14
O5 U3 K7 149.3(8) . 11
O2 U3 K7 30.6(5) . 11
O8 U3 K7 115.6(8) . 11
O8 U3 K7 64.1(8) 8 11
O10 U3 K7 68.9(6) 8 11
O10 U3 K7 84.3(6) . 11
O15 U3 K7 119.4(8) . 11
O15 U3 K7 87.1(8) 8 11
K3 U3 K7 109.7(3) . 11
K3 U3 K7 161.1(3) 8 11
K7 U3 K7 51.6(6) 14 11
O4 U4 O6 179.2(16) . .
O4 U4 O17 90.5(6) . 6_665
O6 U4 O17 89.7(6) . 6_665
O4 U4 O17 90.5(6) . .
O6 U4 O17 89.7(6) . .
O17 U4 O17 160.1(12) 6_665 .
O4 U4 O12 92.0(11) . .
O6 U4 O12 88.6(9) . .
O17 U4 O12 121.4(9) 6_665 .
O17 U4 O12 38.7(8) . .
O4 U4 O12 92.0(11) . 6_665
O6 U4 O12 88.6(9) . 6_665
O17 U4 O12 38.7(8) 6_665 6_665
O17 U4 O12 121.4(9) . 6_665
O12 U4 O12 82.7(12) . 6_665
O4 U4 O10 90.4(13) . 4_656
O6 U4 O10 88.9(10) . 4_656
O17 U4 O10 82.5(8) 6_665 4_656
O17 U4 O10 117.4(8) . 4_656
O12 U4 O10 155.9(8) . 4_656
O12 U4 O10 121.1(8) 6_665 4_656
O4 U4 O10 90.4(13) . 7_656
O6 U4 O10 88.9(10) . 7_656
O17 U4 O10 117.4(8) 6_665 7_656
O17 U4 O10 82.5(8) . 7_656
O12 U4 O10 121.1(8) . 7_656
O12 U4 O10 155.9(8) 6_665 7_656
O10 U4 O10 34.9(10) 4_656 7_656
O4 U4 K4 132.6(6) . 13
O6 U4 K4 47.8(4) . 13
O17 U4 K4 124.6(6) 6_665 13
O17 U4 K4 45.4(6) . 13
O12 U4 K4 44.2(6) . 13
O12 U4 K4 97.8(6) 6_665 13
O10 U4 K4 121.9(5) 4_656 13
O10 U4 K4 98.2(5) 7_656 13
O4 U4 K4 132.6(6) . 10
O6 U4 K4 47.8(4) . 10
O17 U4 K4 45.4(6) 6_665 10
O17 U4 K4 124.6(6) . 10
O12 U4 K4 97.8(6) . 10
O12 U4 K4 44.2(6) 6_665 10
O10 U4 K4 98.2(5) 4_656 10
O10 U4 K4 121.9(5) 7_656 10
K4 U4 K4 80.3(3) 13 10
O4 U4 K8 38.4(13) . 10
O6 U4 K8 142.4(10) . 10
O17 U4 K8 84.2(6) 6_665 10
O17 U4 K8 84.2(6) . 10
O12 U4 K8 64.0(7) . 10
O12 U4 K8 64.0(7) 6_665 10
O10 U4 K8 126.7(7) 4_656 10
O10 U4 K8 126.7(7) 7_656 10
K4 U4 K8 108.0(4) 13 10
K4 U4 K8 108.0(4) 10 10
O4 U4 K2 130.6(13) . 10
O6 U4 K2 48.6(9) . 10
O17 U4 K2 97.2(6) 6_665 10
O17 U4 K2 97.2(6) . 10
O12 U4 K2 123.1(6) . 10
O12 U4 K2 123.1(6) 6_665 10
O10 U4 K2 43.2(5) 4_656 10
O10 U4 K2 43.2(5) 7_656 10
K4 U4 K2 80.24(17) 13 10
K4 U4 K2 80.23(17) 10 10
K8 U4 K2 169.0(5) 10 10
O7 U5 O13 179(2) . .
O7 U5 O21 88.7(12) . 8
O13 U5 O21 91.8(13) . 8
O7 U5 O21 88.7(12) . .
O13 U5 O21 91.8(13) . .
O21 U5 O21 74.5(15) 8 .
O7 U5 O20 87.5(13) . 3_665
O13 U5 O20 92.0(16) . 3_665
O21 U5 O20 159.5(11) 8 3_665
O21 U5 O20 125.4(11) . 3_665
O7 U5 O20 87.5(13) . .
O13 U5 O20 92.0(16) . .
O21 U5 O20 125.4(11) 8 .
O21 U5 O20 159.5(11) . .
O20 U5 O20 34.3(16) 3_665 .
O7 U5 O14 91.6(8) . .
O13 U5 O14 88.4(8) . .
O21 U5 O14 123.7(12) 8 .
O21 U5 O14 49.2(12) . .
O20 U5 O14 76.6(12) 3_665 .
O20 U5 O14 110.9(12) . .
O7 U5 O14 91.6(8) . 8
O13 U5 O14 88.4(8) . 8
O21 U5 O14 49.2(12) 8 8
O21 U5 O14 123.6(12) . 8
O20 U5 O14 110.9(12) 3_665 8
O20 U5 O14 76.6(12) . 8
O14 U5 O14 172.0(17) . 8
O7 U5 K8 38.6(8) . 12
O13 U5 K8 141.1(9) . 12
O21 U5 K8 86.9(8) 8 12
O21 U5 K8 124.9(9) . 12
O20 U5 K8 77.6(8) 3_665 12
O20 U5 K8 58.7(9) . 12
O14 U5 K8 124.1(10) . 12
O14 U5 K8 61.8(10) 8 12
O7 U5 K8 38.6(8) . 10
O13 U5 K8 141.1(9) . 10
O21 U5 K8 124.9(9) 8 10
O21 U5 K8 86.9(8) . 10
O20 U5 K8 58.7(9) 3_665 10
O20 U5 K8 77.6(9) . 10
O14 U5 K8 61.8(10) . 10
O14 U5 K8 124.1(10) 8 10
K8 U5 K8 62.4(9) 12 10
O7 U5 K9 31.5(12) . 11_554
O13 U5 K9 149.0(14) . 11_554
O21 U5 K9 64.2(8) 8 11_554
O21 U5 K9 64.2(8) . 11_554
O20 U5 K9 117.5(9) 3_665 11_554
O20 U5 K9 117.5(9) . 11_554
O14 U5 K9 89.5(8) . 11_554
O14 U5 K9 89.5(8) 8 11_554
K8 U5 K9 61.1(5) 12 11_554
K8 U5 K9 61.1(5) 10 11_554
O33 U6 O39 174.7(11) . .
O33 U6 O43 89.6(11) . .
O39 U6 O43 90.9(10) . .
O33 U6 O23 91.0(11) . .
O39 U6 O23 92.7(10) . .
O43 U6 O23 38.2(9) . .
O33 U6 O48 91.0(11) . .
O39 U6 O48 90.5(10) . .
O43 U6 O48 157.0(10) . .
O23 U6 O48 118.8(10) . .
O33 U6 O45 91.9(11) . .
O39 U6 O45 92.4(10) . .
O43 U6 O45 121.1(10) . .
O23 U6 O45 82.9(10) . .
O48 U6 O45 35.9(10) . .
O33 U6 O26 89.8(11) . .
O39 U6 O26 85.8(10) . .
O43 U6 O26 128.9(10) . .
O23 U6 O26 167.1(9) . .
O48 U6 O26 74.1(10) . .
O45 U6 O26 110.0(10) . .
O33 U6 O50 89.7(10) . .
O39 U6 O50 85.4(9) . .
O43 U6 O50 73.9(9) . .
O23 U6 O50 112.1(8) . .
O48 U6 O50 129.1(9) . .
O45 U6 O50 165.0(9) . .
O26 U6 O50 55.0(9) . .
O33 U6 N2 90.0(12) . .
O39 U6 N2 84.7(11) . .
O43 U6 N2 101.5(10) . .
O23 U6 N2 139.7(10) . .
O48 U6 N2 101.5(10) . .
O45 U6 N2 137.4(10) . .
O26 U6 N2 27.4(9) . .
O50 U6 N2 27.6(9) . .
O33 U6 K5 129.7(9) . 15_545
O39 U6 K5 47.1(7) . 15_545
O43 U6 K5 57.5(7) . 15_545
O23 U6 K5 84.4(6) . 15_545
O48 U6 K5 134.5(7) . 15_545
O45 U6 K5 136.6(7) . 15_545
O26 U6 K5 85.2(7) . 15_545
O50 U6 K5 47.7(6) . 15_545
N2 U6 K5 64.7(8) . 15_545
O33 U6 K1 130.1(9) . .
O39 U6 K1 47.6(7) . .
O43 U6 K1 135.5(7) . .
O23 U6 K1 136.3(6) . .
O48 U6 K1 56.6(7) . .
O45 U6 K1 82.0(7) . .
O26 U6 K1 48.2(7) . .
O50 U6 K1 85.6(5) . .
N2 U6 K1 64.9(8) . .
K5 U6 K1 79.30(16) 15_545 .
O33 U6 K6 163.9(9) . 8
O39 U6 K6 21.4(7) . 8
O43 U6 K6 87.5(7) . 8
O23 U6 K6 77.0(6) . 8
O48 U6 K6 85.5(7) . 8
O45 U6 K6 76.2(7) . 8
O26 U6 K6 104.3(7) . 8
O50 U6 K6 104.6(6) . 8
N2 U6 K6 106.1(8) . 8
K5 U6 K6 60.6(2) 15_545 8
K1 U6 K6 59.65(19) . 8
O28 U7 O31 174.2(11) . .
O28 U7 O49 91.2(11) . .
O31 U7 O49 92.6(10) . .
O28 U7 O40 92.5(11) . .
O31 U7 O40 93.2(10) . .
O49 U7 O40 36.6(9) . .
O28 U7 O44 91.0(11) . .
O31 U7 O44 87.0(10) . .
O49 U7 O44 159.2(9) . .
O40 U7 O44 122.7(9) . .
O28 U7 O41 89.7(11) . .
O31 U7 O41 92.1(9) . .
O49 U7 O41 120.7(9) . .
O40 U7 O41 84.1(9) . .
O44 U7 O41 38.7(9) . .
O28 U7 O22 90.3(10) . .
O31 U7 O22 86.5(9) . .
O49 U7 O22 74.9(8) . .
O40 U7 O22 111.5(9) . .
O44 U7 O22 125.7(8) . .
O41 U7 O22 164.4(8) . .
O28 U7 O27 89.2(11) . .
O31 U7 O27 85.0(10) . .
O49 U7 O27 128.1(10) . .
O40 U7 O27 164.5(10) . .
O44 U7 O27 72.6(9) . .
O41 U7 O27 111.3(9) . .
O22 U7 O27 53.1(9) . .
O28 U7 N3 89.2(14) . .
O31 U7 N3 85.9(13) . .
O49 U7 N3 99.5(12) . .
O40 U7 N3 136.1(12) . .
O44 U7 N3 101.1(11) . .
O41 U7 N3 139.8(11) . .
O22 U7 N3 24.6(10) . .
O27 U7 N3 28.5(11) . .
O28 U7 K2 129.4(9) . .
O31 U7 K2 45.5(7) . .
O49 U7 K2 135.0(7) . .
O40 U7 K2 135.8(7) . .
O44 U7 K2 54.0(6) . .
O41 U7 K2 82.8(6) . .
O22 U7 K2 85.2(5) . .
O27 U7 K2 49.1(7) . .
N3 U7 K2 67.4(10) . .
O28 U7 K4 130.1(9) . 8
O31 U7 K4 49.7(7) . 8
O49 U7 K4 56.8(7) . 8
O40 U7 K4 82.5(7) . 8
O44 U7 K4 132.9(6) . 8
O41 U7 K4 138.3(6) . 8
O22 U7 K4 47.9(5) . 8
O27 U7 K4 84.6(7) . 8
N3 U7 K4 63.7(10) . 8
K2 U7 K4 79.8(2) . 8
O28 U7 K6 163.0(9) . 8
O31 U7 K6 22.1(8) . 8
O49 U7 K6 86.3(7) . 8
O40 U7 K6 75.5(7) . 8
O44 U7 K6 85.6(6) . 8
O41 U7 K6 77.3(6) . 8
O22 U7 K6 105.2(5) . 8
O27 U7 K6 105.6(7) . 8
N3 U7 K6 107.8(11) . 8
K2 U7 K6 60.4(2) . 8
K4 U7 K6 61.2(2) 8 8
O35 U8 O29 177.3(11) . .
O35 U8 O36 87.3(9) . .
O29 U8 O36 90.2(10) . .
O35 U8 O45 93.0(10) . 5
O29 U8 O45 89.2(11) . 5
O36 U8 O45 120.6(9) . 5
O35 U8 O25 90.1(9) . .
O29 U8 O25 88.6(10) . .
O36 U8 O25 38.3(8) . .
O45 U8 O25 82.3(9) 5 .
O35 U8 O48 91.0(10) . 5
O29 U8 O48 91.7(11) . 5
O36 U8 O48 156.6(9) . 5
O45 U8 O48 36.2(10) 5 5
O25 U8 O48 118.4(9) . 5
O35 U8 O26 87.9(10) . .
O29 U8 O26 92.9(11) . .
O36 U8 O26 130.0(9) . .
O45 U8 O26 109.3(10) 5 .
O25 U8 O26 168.3(9) . .
O48 U8 O26 73.1(10) 5 .
O35 U8 O38 86.6(9) . .
O29 U8 O38 91.7(10) . .
O36 U8 O38 74.1(8) . .
O45 U8 O38 165.2(9) 5 .
O25 U8 O38 112.5(8) . .
O48 U8 O38 129.0(9) 5 .
O26 U8 O38 55.9(9) . .
O35 U8 N2 87.1(11) . .
O29 U8 N2 92.4(11) . .
O36 U8 N2 102.6(10) . .
O45 U8 N2 136.8(10) 5 .
O25 U8 N2 140.9(10) . .
O48 U8 N2 100.6(10) 5 .
O26 U8 N2 27.5(9) . .
O38 U8 N2 28.4(9) . .
O35 U8 K3 47.9(7) . 15_545
O29 U8 K3 129.5(8) . 15_545
O36 U8 K3 53.1(6) . 15_545
O45 U8 K3 137.2(7) 5 15_545
O25 U8 K3 81.3(6) . 15_545
O48 U8 K3 136.3(7) 5 15_545
O26 U8 K3 88.8(7) . 15_545
O38 U8 K3 49.4(6) . 15_545
N2 U8 K3 68.2(8) . 15_545
O35 U8 K1 48.6(7) . .
O29 U8 K1 133.4(8) . .
O36 U8 K1 132.8(6) . .
O45 U8 K1 82.9(7) 5 .
O25 U8 K1 134.9(6) . .
O48 U8 K1 56.7(7) 5 .
O26 U8 K1 48.4(7) . .
O38 U8 K1 85.8(6) . .
N2 U8 K1 65.2(8) . .
K3 U8 K1 81.31(17) 15_545 .
O35 U8 K6 20.7(7) . 2
O29 U8 K6 159.9(9) . 2
O36 U8 K6 84.9(6) . 2
O45 U8 K6 76.7(7) 5 2
O25 U8 K6 75.4(6) . 2
O48 U8 K6 85.4(7) 5 2
O26 U8 K6 105.2(7) . 2
O38 U8 K6 105.7(6) . 2
N2 U8 K6 107.7(8) . 2
K3 U8 K6 60.9(2) 15_545 2
K1 U8 K6 59.76(19) . 2
O34 U9 O46 178.4(11) . .
O34 U9 O40 89.1(10) . .
O46 U9 O40 92.4(11) . .
O34 U9 O49 89.2(9) . .
O46 U9 O49 91.8(10) . .
O40 U9 O49 35.8(9) . .
O34 U9 O47 88.1(10) . .
O46 U9 O47 91.1(11) . .
O40 U9 O47 109.7(10) . .
O49 U9 O47 74.0(10) . .
O34 U9 O43 90.1(10) . .
O46 U9 O43 89.6(11) . .
O40 U9 O43 113.7(10) . .
O49 U9 O43 149.4(9) . .
O47 U9 O43 136.6(10) . .
O34 U9 O42 87.4(10) . .
O46 U9 O42 91.0(11) . .
O40 U9 O42 172.9(10) . .
O49 U9 O42 137.8(9) . .
O47 U9 O42 63.9(10) . .
O43 U9 O42 72.6(10) . .
O34 U9 O23 90.5(9) . .
O46 U9 O23 90.1(10) . .
O40 U9 O23 77.4(9) . .
O49 U9 O23 113.1(9) . .
O47 U9 O23 172.8(10) . .
O43 U9 O23 36.3(9) . .
O42 U9 O23 108.9(9) . .
O34 U9 K5 48.7(7) . 15_545
O46 U9 K5 130.0(8) . 15_545
O40 U9 K5 132.8(7) . 15_545
O49 U9 K5 136.4(7) . 15_545
O47 U9 K5 91.4(8) . 15_545
O43 U9 K5 56.8(7) . 15_545
O42 U9 K5 47.0(7) . 15_545
O23 U9 K5 82.3(6) . 15_545
O34 U9 K4 49.3(7) . 8
O46 U9 K4 130.7(8) . 8
O40 U9 K4 81.7(7) . 8
O49 U9 K4 56.4(6) . 8
O47 U9 K4 47.3(8) . 8
O43 U9 K4 137.6(7) . 8
O42 U9 K4 91.3(7) . 8
O23 U9 K4 134.7(6) . 8
K5 U9 K4 83.35(19) 15_545 8
O34 U9 K6 19.7(7) . 8
O46 U9 K6 161.7(8) . 8
O40 U9 K6 73.8(7) . 8
O49 U9 K6 83.9(7) . 8
O47 U9 K6 104.7(8) . 8
O43 U9 K6 85.2(7) . 8
O42 U9 K6 104.1(7) . 8
O23 U9 K6 75.3(6) . 8
K5 U9 K6 60.0(2) 15_545 8
K4 U9 K6 60.4(2) 8 8
O24 U10 O37 176.3(10) . .
O24 U10 O25 91.9(9) . 5
O37 U10 O25 91.1(9) . 5
O24 U10 O41 90.4(10) . .
O37 U10 O41 92.2(10) . .
O25 U10 O41 78.5(8) 5 .
O24 U10 O44 91.9(10) . .
O37 U10 O44 88.5(10) . .
O25 U10 O44 117.8(9) 5 .
O41 U10 O44 39.5(9) . .
O24 U10 O36 92.9(9) . 5
O37 U10 O36 88.3(9) . 5
O25 U10 O36 37.3(8) 5 5
O41 U10 O36 115.8(8) . 5
O44 U10 O36 154.9(9) . 5
O24 U10 O30 89.5(9) . .
O37 U10 O30 87.4(9) . .
O25 U10 O30 114.4(8) 5 .
O41 U10 O30 167.1(9) . .
O44 U10 O30 127.6(9) . .
O36 U10 O30 77.1(8) 5 .
O24 U10 O32 90.0(11) . .
O37 U10 O32 86.6(11) . .
O25 U10 O32 168.7(10) 5 .
O41 U10 O32 112.7(10) . .
O44 U10 O32 73.2(10) . .
O36 U10 O32 131.4(10) 5 .
O30 U10 O32 54.4(10) . .
O24 U10 N1 89.8(12) . .
O37 U10 N1 86.5(13) . .
O25 U10 N1 141.3(11) 5 .
O41 U10 N1 140.1(11) . .
O44 U10 N1 100.7(11) . .
O36 U10 N1 104.0(11) 5 .
O30 U10 N1 27.0(10) . .
O32 U10 N1 27.5(12) . .
O24 U10 K3 128.7(7) . 11_554
O37 U10 K3 49.8(8) . 11_554
O25 U10 K3 82.4(6) 5 11_554
O41 U10 K3 137.0(6) . 11_554
O44 U10 K3 135.5(7) . 11_554
O36 U10 K3 54.0(6) 5 11_554
O30 U10 K3 49.2(6) . 11_554
O32 U10 K3 87.6(8) . 11_554
N1 U10 K3 66.8(9) . 11_554
O24 U10 K2 129.9(7) . .
O37 U10 K2 47.9(8) . .
O25 U10 K2 134.6(6) 5 .
O41 U10 K2 83.9(6) . .
O44 U10 K2 54.4(7) . .
O36 U10 K2 134.0(6) 5 .
O30 U10 K2 86.3(6) . .
O32 U10 K2 48.5(8) . .
N1 U10 K2 66.0(10) . .
K3 U10 K2 82.7(2) 11_554 .
O24 U10 K6 163.3(7) . 8
O37 U10 K6 20.4(8) . 8
O25 U10 K6 75.2(6) 5 8
O41 U10 K6 76.8(6) . 8
O44 U10 K6 85.0(7) . 8
O36 U10 K6 83.3(6) 5 8
O30 U10 K6 105.4(6) . 8
O32 U10 K6 104.7(8) . 8
N1 U10 K6 106.9(10) . 8
K3 U10 K6 61.1(2) 11_554 8
K2 U10 K6 60.1(2) . 8
K9 U11 K9 110.1(4) 3_554 4_556
K9 U11 K9 110.1(4) 3_554 2_556
K9 U11 K9 108.1(7) 4_556 2_556
K9 U11 K9 108.1(7) 3_554 1_554
K9 U11 K9 110.1(4) 4_556 1_554
K9 U11 K9 110.1(4) 2_556 1_554
K9 U11 K7 150.6(3) 3_554 8
K9 U11 K7 58.5(3) 4_556 8
K9 U11 K7 99.2(3) 2_556 8
K9 U11 K7 59.4(4) 1_554 8
K9 U11 K7 58.5(3) 3_554 2
K9 U11 K7 150.6(3) 4_556 2
K9 U11 K7 59.4(4) 2_556 2
K9 U11 K7 99.2(3) 1_554 2
K7 U11 K7 144.5(6) 8 2
K9 U11 K7 59.4(4) 3_554 6
K9 U11 K7 99.2(3) 4_556 6
K9 U11 K7 58.5(3) 2_556 6
K9 U11 K7 150.6(3) 1_554 6
K7 U11 K7 144.1(5) 8 6
K7 U11 K7 51.4(5) 2 6
K9 U11 K7 58.5(3) 3_554 7
K9 U11 K7 59.4(4) 4_556 7
K9 U11 K7 150.6(3) 2_556 7
K9 U11 K7 99.2(3) 1_554 7
K7 U11 K7 95.45(16) 8 7
K7 U11 K7 117.0(6) 2 7
K7 U11 K7 95.45(16) 6 7
K9 U11 K7 59.4(4) 3_554 3
K9 U11 K7 58.5(3) 4_556 3
K9 U11 K7 99.2(3) 2_556 3
K9 U11 K7 150.6(3) 1_554 3
K7 U11 K7 117.0(6) 8 3
K7 U11 K7 95.45(16) 2 3
K7 U11 K7 49.9(6) 6 3
K7 U11 K7 51.4(5) 7 3
K9 U11 K7 99.2(3) 3_554 4
K9 U11 K7 59.4(4) 4_556 4
K9 U11 K7 150.6(3) 2_556 4
K9 U11 K7 58.5(3) 1_554 4
K7 U11 K7 51.4(5) 8 4
K7 U11 K7 144.1(5) 2 4
K7 U11 K7 144.5(6) 6 4
K7 U11 K7 49.9(6) 7 4
K7 U11 K7 95.45(16) 3 4
K9 U11 K7 99.2(3) 3_554 5
K9 U11 K7 150.6(3) 4_556 5
K9 U11 K7 59.4(4) 2_556 5
K9 U11 K7 58.5(3) 1_554 5
K7 U11 K7 95.45(16) 8 5
K7 U11 K7 49.9(6) 2 5
K7 U11 K7 95.45(16) 6 5
K7 U11 K7 144.1(5) 7 5
K7 U11 K7 144.5(6) 3 5
K7 U11 K7 117.0(6) 4 5
K9 U11 K7 150.6(3) 3_554 .
K9 U11 K7 99.2(3) 4_556 .
K9 U11 K7 58.5(3) 2_556 .
K9 U11 K7 59.4(4) 1_554 .
K7 U11 K7 49.9(6) 8 .
K7 U11 K7 95.44(16) 2 .
K7 U11 K7 117.0(6) 6 .
K7 U11 K7 144.5(6) 7 .
K7 U11 K7 144.1(5) 3 .
K7 U11 K7 95.45(16) 4 .
K7 U11 K7 51.4(5) 5 .
O16 K1 O16 32.2(10) 12_545 14_554
O16 K1 O26 129.9(7) 12_545 5
O16 K1 O26 128.5(8) 14_554 5
O16 K1 O26 128.5(8) 12_545 .
O16 K1 O26 129.9(7) 14_554 .
O26 K1 O26 97.8(12) 5 .
O16 K1 O39 111.2(7) 12_545 .
O16 K1 O39 85.0(7) 14_554 .
O26 K1 O39 107.8(7) 5 .
O26 K1 O39 60.4(7) . .
O16 K1 O39 85.0(7) 12_545 5
O16 K1 O39 111.2(7) 14_554 5
O26 K1 O39 60.4(7) 5 5
O26 K1 O39 107.8(7) . 5
O39 K1 O39 163.6(10) . 5
O16 K1 O35 84.2(7) 12_545 .
O16 K1 O35 112.0(7) 14_554 .
O26 K1 O35 107.9(7) 5 .
O26 K1 O35 60.4(7) . .
O39 K1 O35 113.3(6) . .
O39 K1 O35 64.1(6) 5 .
O16 K1 O35 112.0(7) 12_545 5
O16 K1 O35 84.2(7) 14_554 5
O26 K1 O35 60.4(7) 5 5
O26 K1 O35 107.9(7) . 5
O39 K1 O35 64.1(6) . 5
O39 K1 O35 113.3(6) 5 5
O35 K1 O35 163.6(9) . 5
O16 K1 O18 61.5(7) 12_545 14_554
O16 K1 O18 59.6(7) 14_554 14_554
O26 K1 O18 71.9(7) 5 14_554
O26 K1 O18 169.7(8) . 14_554
O39 K1 O18 121.2(6) . 14_554
O39 K1 O18 68.2(6) 5 14_554
O35 K1 O18 122.7(6) . 14_554
O35 K1 O18 66.8(6) 5 14_554
O16 K1 O18 59.6(7) 12_545 12_545
O16 K1 O18 61.5(7) 14_554 12_545
O26 K1 O18 169.7(8) 5 12_545
O26 K1 O18 71.9(7) . 12_545
O39 K1 O18 68.2(6) . 12_545
O39 K1 O18 121.2(6) 5 12_545
O35 K1 O18 66.8(6) . 12_545
O35 K1 O18 122.7(6) 5 12_545
O18 K1 O18 118.4(9) 14_554 12_545
O16 K1 O48 165.5(7) 12_545 .
O16 K1 O48 133.3(7) 14_554 .
O26 K1 O48 55.3(8) 5 .
O26 K1 O48 55.8(8) . .
O39 K1 O48 56.9(7) . .
O39 K1 O48 107.4(7) 5 .
O35 K1 O48 107.8(7) . .
O35 K1 O48 56.6(7) 5 .
O18 K1 O48 115.5(7) 14_554 .
O18 K1 O48 116.8(7) 12_545 .
O16 K1 O48 133.3(7) 12_545 5
O16 K1 O48 165.5(7) 14_554 5
O26 K1 O48 55.8(8) 5 5
O26 K1 O48 55.3(8) . 5
O39 K1 O48 107.4(7) . 5
O39 K1 O48 56.9(7) 5 5
O35 K1 O48 56.6(7) . 5
O35 K1 O48 107.8(7) 5 5
O18 K1 O48 116.8(7) 14_554 5
O18 K1 O48 115.5(7) 12_545 5
O48 K1 O48 61.2(10) . 5
O10 K2 O10 30.6(9) 14_554 11_554
O10 K2 O32 124.1(9) 14_554 .
O10 K2 O32 124.1(9) 11_554 .
O10 K2 O31 111.1(7) 14_554 8
O10 K2 O31 85.3(7) 11_554 8
O32 K2 O31 110.0(6) . 8
O10 K2 O31 85.3(7) 14_554 .
O10 K2 O31 111.1(7) 11_554 .
O32 K2 O31 110.0(6) . .
O31 K2 O31 114.2(10) 8 .
O10 K2 O27 131.0(8) 14_554 .
O10 K2 O27 131.0(8) 11_554 .
O32 K2 O27 101.6(10) . .
O31 K2 O27 61.2(5) 8 .
O31 K2 O27 61.2(5) . .
O10 K2 O37 106.7(7) 14_554 8
O10 K2 O37 80.7(7) 11_554 8
O32 K2 O37 62.5(5) . 8
O31 K2 O37 63.1(7) 8 8
O31 K2 O37 168.0(8) . 8
O27 K2 O37 109.7(6) . 8
O10 K2 O37 80.7(7) 14_554 .
O10 K2 O37 106.7(7) 11_554 .
O32 K2 O37 62.5(5) . .
O31 K2 O37 168.0(8) 8 .
O31 K2 O37 63.1(7) . .
O27 K2 O37 109.7(6) . .
O37 K2 O37 116.8(10) 8 .
O10 K2 O6 63.1(7) 14_554 12_545
O10 K2 O6 63.1(7) 11_554 12_545
O32 K2 O6 172.4(10) . 12_545
O31 K2 O6 66.7(5) 8 12_545
O31 K2 O6 66.7(5) . 12_545
O27 K2 O6 70.8(8) . 12_545
O37 K2 O6 119.3(5) 8 12_545
O37 K2 O6 119.3(5) . 12_545
O10 K2 O44 163.1(7) 14_554 8
O10 K2 O44 132.8(6) 11_554 8
O32 K2 O44 57.7(8) . 8
O31 K2 O44 57.4(7) 8 8
O31 K2 O44 110.3(7) . 8
O27 K2 O44 57.3(7) . 8
O37 K2 O44 57.9(7) 8 8
O37 K2 O44 111.6(7) . 8
O6 K2 O44 116.3(7) 12_545 8
O10 K2 O44 132.8(6) 14_554 .
O10 K2 O44 163.1(7) 11_554 .
O32 K2 O44 57.7(8) . .
O31 K2 O44 110.3(7) 8 .
O31 K2 O44 57.4(7) . .
O27 K2 O44 57.3(7) . .
O37 K2 O44 111.6(7) 8 .
O37 K2 O44 57.9(7) . .
O6 K2 O44 116.3(7) 12_545 .
O44 K2 O44 63.7(10) 8 .
O10 K2 O5 57.0(8) 14_554 11_554
O10 K2 O5 57.0(8) 11_554 11_554
O32 K2 O5 69.9(11) . 11_554
O31 K2 O5 120.9(5) 8 11_554
O31 K2 O5 120.9(5) . 11_554
O27 K2 O5 171.5(10) . 11_554
O37 K2 O5 66.9(6) 8 11_554
O37 K2 O5 66.9(6) . 11_554
O6 K2 O5 117.6(10) 12_545 11_554
O44 K2 O5 115.9(8) 8 11_554
O44 K2 O5 115.9(8) . 11_554
O8 K3 O30 125.0(8) 8 11
O8 K3 O38 125.0(8) 8 15
O30 K3 O38 105.2(7) 11 15
O8 K3 O15 41.6(9) 8 8
O30 K3 O15 124.5(8) 11 8
O38 K3 O15 123.9(8) 15 8
O8 K3 O35 81.2(8) 8 15
O30 K3 O35 109.7(7) 11 15
O38 K3 O35 60.1(7) 15 15
O15 K3 O35 116.0(8) 8 15
O8 K3 O37 80.0(8) 8 11
O30 K3 O37 61.5(7) 11 11
O38 K3 O37 109.8(7) 15 11
O15 K3 O37 115.5(8) 8 11
O35 K3 O37 62.7(7) 15 11
O8 K3 O18 60.0(8) 8 8
O30 K3 O18 174.8(8) 11 8
O38 K3 O18 69.7(7) 15 8
O15 K3 O18 59.7(8) 8 8
O35 K3 O18 68.7(7) 15 8
O37 K3 O18 120.4(7) 11 8
O8 K3 O5 59.9(10) 8 .
O30 K3 O5 70.2(10) 11 .
O38 K3 O5 175.1(10) 15 .
O15 K3 O5 59.5(10) 8 .
O35 K3 O5 122.5(9) 15 .
O37 K3 O5 69.7(10) 11 .
O18 K3 O5 114.9(10) 8 .
O8 K3 O36 129.1(8) 8 15
O30 K3 O36 60.8(7) 11 15
O38 K3 O36 56.8(7) 15 15
O15 K3 O36 170.4(8) 8 15
O35 K3 O36 55.1(6) 15 15
O37 K3 O36 58.5(7) 11 15
O18 K3 O36 115.5(7) 8 15
O5 K3 O36 120.5(10) . 15
O8 K3 U10 107.8(7) 8 11
O30 K3 U10 40.3(5) 11 11
O38 K3 U10 95.6(5) 15 11
O15 K3 U10 138.6(7) 8 11
O35 K3 U10 71.1(5) 15 11
O37 K3 U10 27.9(5) 11 11
O18 K3 U10 139.3(6) 8 11
O5 K3 U10 81.8(8) . 11
O36 K3 U10 38.8(4) 15 11
O8 K3 U8 107.1(7) 8 15
O30 K3 U8 96.7(5) 11 15
O38 K3 U8 39.9(5) 15 15
O15 K3 U8 137.2(7) 8 15
O35 K3 U8 26.1(4) 15 15
O37 K3 U8 71.5(5) 11 15
O18 K3 U8 79.9(5) 8 15
O5 K3 U8 140.8(9) . 15
O36 K3 U8 36.0(4) 15 15
U10 K3 U8 66.58(15) 11 15
O8 K3 U3 36.4(6) 8 .
O30 K3 U3 95.8(6) 11 .
O38 K3 U3 159.0(6) 15 .
O15 K3 U3 38.3(6) 8 .
O35 K3 U3 112.7(5) 15 .
O37 K3 U3 79.9(5) 11 .
O18 K3 U3 89.3(5) 8 .
O5 K3 U3 25.7(8) . .
O36 K3 U3 138.0(5) 15 .
U10 K3 U3 100.3(2) 11 .
U8 K3 U3 138.1(3) 15 .
O12 K4 O17 33.1(7) 13_455 13_455
O12 K4 O47 126.0(9) 13_455 8
O17 K4 O47 123.8(9) 13_455 8
O12 K4 O22 132.2(8) 13_455 8
O17 K4 O22 131.0(7) 13_455 8
O47 K4 O22 99.4(8) 8 8
O12 K4 O6 63.3(8) 13_455 12_545
O17 K4 O6 63.3(7) 13_455 12_545
O47 K4 O6 170.7(9) 8 12_545
O22 K4 O6 71.8(7) 8 12_545
O12 K4 O34 107.4(7) 13_455 8
O17 K4 O34 79.3(7) 13_455 8
O47 K4 O34 60.1(8) 8 8
O22 K4 O34 108.2(6) 8 8
O6 K4 O34 119.1(7) 12_545 8
O12 K4 O31 111.3(7) 13_455 8
O17 K4 O31 83.4(7) 13_455 8
O47 K4 O31 107.6(8) 8 8
O22 K4 O31 60.3(6) 8 8
O6 K4 O31 65.9(7) 12_545 8
O34 K4 O31 63.6(6) 8 8
O12 K4 O49 162.2(8) 13_455 8
O17 K4 O49 129.3(7) 13_455 8
O47 K4 O49 55.6(8) 8 8
O22 K4 O49 56.6(7) 8 8
O6 K4 O49 115.6(8) 12_545 8
O34 K4 O49 56.5(6) 8 8
O31 K4 O49 56.7(7) 8 8
O12 K4 O9 57.2(7) 13_455 13_455
O17 K4 O9 56.5(7) 13_455 13_455
O47 K4 O9 71.4(8) 8 13_455
O22 K4 O9 170.6(7) 8 13_455
O6 K4 O9 117.2(7) 12_545 13_455
O34 K4 O9 65.9(6) 8 13_455
O31 K4 O9 119.7(7) 8 13_455
O49 K4 O9 114.8(7) 8 13_455
O12 K4 U4 37.3(5) 13_455 12_545
O17 K4 U4 37.3(5) 13_455 12_545
O47 K4 U4 160.4(7) 8 12_545
O22 K4 U4 99.9(5) 8 12_545
O6 K4 U4 28.1(5) 12_545 12_545
O34 K4 U4 109.8(5) 8 12_545
O31 K4 U4 79.1(5) 8 12_545
O49 K4 U4 135.6(5) 8 12_545
O9 K4 U4 89.2(4) 13_455 12_545
O12 K4 U7 136.1(6) 13_455 8
O17 K4 U7 110.2(6) 13_455 8
O47 K4 U7 92.2(7) 8 8
O22 K4 U7 39.9(4) 8 8
O6 K4 U7 79.2(6) 12_545 8
O34 K4 U7 70.7(4) 8 8
O31 K4 U7 26.8(4) 8 8
O49 K4 U7 36.6(5) 8 8
O9 K4 U7 136.2(5) 13_455 8
U4 K4 U7 100.3(2) 12_545 8
O12 K4 U9 130.2(6) 13_455 8
O17 K4 U9 105.8(6) 13_455 8
O47 K4 U9 37.8(6) 8 8
O22 K4 U9 94.2(5) 8 8
O6 K4 U9 137.8(6) 12_545 8
O34 K4 U9 27.1(4) 8 8
O31 K4 U9 72.5(5) 8 8
O49 K4 U9 37.6(5) 8 8
O9 K4 U9 77.3(5) 13_455 8
U4 K4 U9 136.3(2) 12_545 8
U7 K4 U9 66.33(14) 8 8
O11 K5 O42 127.9(10) 8 15
O11 K5 O50 129.6(9) 8 15
O42 K5 O50 98.4(8) 15 15
O11 K5 O39 82.8(8) 8 15
O42 K5 O39 107.3(8) 15 15
O50 K5 O39 63.1(7) 15 15
O11 K5 O19 38.8(9) 8 8
O42 K5 O19 126.9(9) 15 8
O50 K5 O19 127.6(9) 15 8
O39 K5 O19 115.9(8) 15 8
O11 K5 O18 60.4(8) 8 8
O42 K5 O18 171.6(8) 15 8
O50 K5 O18 73.5(7) 15 8
O39 K5 O18 71.3(7) 15 8
O19 K5 O18 59.4(8) 8 8
O11 K5 O34 81.9(8) 8 15
O42 K5 O34 60.9(7) 15 15
O50 K5 O34 110.1(7) 15 15
O39 K5 O34 62.9(6) 15 15
O19 K5 O34 114.3(9) 8 15
O18 K5 O34 123.4(7) 8 15
O11 K5 O9 60.1(8) 8 8
O42 K5 O9 73.0(8) 15 8
O50 K5 O9 170.3(7) 15 8
O39 K5 O9 123.2(7) 15 8
O19 K5 O9 58.3(8) 8 8
O18 K5 O9 114.9(7) 8 8
O34 K5 O9 70.1(7) 15 8
O11 K5 O43 131.7(9) 8 15
O42 K5 O43 55.6(8) 15 15
O50 K5 O43 56.8(7) 15 15
O39 K5 O43 56.9(7) 15 15
O19 K5 O43 170.5(9) 8 15
O18 K5 O43 119.3(8) 8 15
O34 K5 O43 57.7(7) 15 15
O9 K5 O43 118.8(7) 8 15
O11 K5 U6 109.9(7) 8 15
O42 K5 U6 92.1(6) 15 15
O50 K5 U6 41.6(5) 15 15
O39 K5 U6 27.2(5) 15 15
O19 K5 U6 139.1(7) 8 15
O18 K5 U6 83.3(5) 8 15
O34 K5 U6 71.1(5) 15 15
O9 K5 U6 140.9(6) 8 15
O43 K5 U6 36.6(5) 15 15
O11 K5 U9 108.7(7) 8 15
O42 K5 U9 38.5(6) 15 15
O50 K5 U9 95.2(5) 15 15
O39 K5 U9 71.8(5) 15 15
O19 K5 U9 136.2(7) 8 15
O18 K5 U9 142.5(6) 8 15
O34 K5 U9 27.1(4) 15 15
O9 K5 U9 80.9(5) 8 15
O43 K5 U9 38.4(5) 15 15
U6 K5 U9 66.34(15) 15 15
O11 K5 U2 36.4(7) 8 8
O42 K5 U2 161.8(7) 15 8
O50 K5 U2 99.7(5) 15 8
O39 K5 U2 82.3(5) 15 8
O19 K5 U2 37.0(6) 8 8
O18 K5 U2 26.2(5) 8 8
O34 K5 U2 113.4(5) 15 8
O9 K5 U2 88.9(5) 8 8
O43 K5 U2 138.4(6) 15 8
U6 K5 U2 102.4(2) 15 8
U9 K5 U2 140.0(3) 15 8
O37 K6 O39 119.5(8) 8 8
O37 K6 O31 62.8(7) 8 8
O39 K6 O31 118.1(8) 8 8
O37 K6 O34 119.3(8) 8 8
O39 K6 O34 63.3(7) 8 8
O31 K6 O34 65.5(7) 8 8
O37 K6 O35 63.9(7) 8 4
O39 K6 O35 65.2(7) 8 4
O31 K6 O35 116.4(8) 8 4
O34 K6 O35 118.5(8) 8 4
O37 K6 O8 75.2(8) 8 11_554
O39 K6 O8 120.1(8) 8 11_554
O31 K6 O8 119.4(8) 8 11_554
O34 K6 O8 162.5(9) 8 11_554
O35 K6 O8 75.7(8) 4 11_554
O37 K6 O11 163.9(9) 8 13_455
O39 K6 O11 73.6(8) 8 13_455
O31 K6 O11 121.2(8) 8 13_455
O34 K6 O11 73.9(7) 8 13_455
O35 K6 O11 119.8(8) 4 13_455
O8 K6 O11 90.3(8) 11_554 13_455
O37 K6 O17 121.0(8) 8 13_455
O39 K6 O17 116.8(8) 8 13_455
O31 K6 O17 76.5(7) 8 13_455
O34 K6 O17 72.7(7) 8 13_455
O35 K6 O17 165.1(8) 4 13_455
O8 K6 O17 91.6(8) 11_554 13_455
O11 K6 O17 51.3(7) 13_455 13_455
O37 K6 O10 72.0(7) 8 11_554
O39 K6 O10 165.1(8) 8 11_554
O31 K6 O10 74.8(6) 8 11_554
O34 K6 O10 121.2(7) 8 11_554
O35 K6 O10 117.4(7) 4 11_554
O8 K6 O10 51.0(7) 11_554 11_554
O11 K6 O10 93.6(7) 13_455 11_554
O17 K6 O10 56.7(6) 13_455 11_554
O37 K6 O16 118.7(8) 8 11_554
O39 K6 O16 76.0(7) 8 11_554
O31 K6 O16 163.9(8) 8 11_554
O34 K6 O16 119.9(7) 8 11_554
O35 K6 O16 75.5(7) 4 11_554
O8 K6 O16 50.7(7) 11_554 11_554
O11 K6 O16 52.6(7) 13_455 11_554
O17 K6 O16 90.4(7) 13_455 11_554
O10 K6 O16 90.3(6) 11_554 11_554
O37 K6 K1 107.6(6) 8 4
O39 K6 K1 44.6(5) 8 4
O31 K6 K1 155.7(6) 8 4
O34 K6 K1 106.5(6) 8 4
O35 K6 K1 45.2(5) 4 4
O8 K6 K1 75.6(6) 11_554 4
O11 K6 K1 74.6(6) 13_455 4
O17 K6 K1 124.5(6) 13_455 4
O10 K6 K1 125.4(5) 11_554 4
O16 K6 K1 40.2(4) 11_554 4
O37 K6 K2 43.7(5) 8 .
O39 K6 K2 155.8(6) 8 .
O31 K6 K2 42.8(5) 8 .
O34 K6 K2 106.6(6) 8 .
O35 K6 K2 106.6(6) 4 .
O8 K6 K2 76.6(6) 11_554 .
O11 K6 K2 126.8(7) 13_455 .
O17 K6 K2 77.4(5) 13_455 .
O10 K6 K2 39.1(4) 11_554 .
O16 K6 K2 125.6(6) 11_554 .
K1 K6 K2 144.7(4) 4 .
O2 K7 O1 145.6(10) 11_554 12_545
O2 K7 O1 70.4(8) 11_554 14_554
O1 K7 O1 76.0(9) 12_545 14_554
O2 K7 O4 71.5(11) 11_554 12_545
O1 K7 O4 138.7(11) 12_545 12_545
O1 K7 O4 140.3(12) 14_554 12_545
O2 K7 O3 140.6(11) 11_554 12_545
O1 K7 O3 70.4(8) 12_545 12_545
O1 K7 O3 145.1(10) 14_554 12_545
O4 K7 O3 69.5(10) 12_545 12_545
O2 K7 K7 47.5(6) 11_554 8
O1 K7 K7 158.5(6) 12_545 8
O1 K7 K7 108.2(6) 14_554 8
O4 K7 K7 48.7(7) 12_545 8
O3 K7 K7 106.5(6) 12_545 8
O2 K7 K7 109.1(11) 11_554 5
O1 K7 K7 47.3(6) 12_545 5
O1 K7 K7 47.1(6) 14_554 5
O4 K7 K7 164.7(9) 12_545 5
O3 K7 K7 110.1(10) 12_545 5
K7 K7 K7 119.8(4) 8 5
O2 K7 K8 106.7(8) 11_554 .
O1 K7 K8 107.7(8) 12_545 .
O1 K7 K8 166.0(9) 14_554 .
O4 K7 K8 43.3(10) 12_545 .
O3 K7 K8 43.8(6) 12_545 .
K7 K7 K8 63.4(4) 8 .
K7 K7 K8 125.5(7) 5 .
O2 K7 K9 152.4(9) 11_554 2_556
O1 K7 K9 49.9(6) 12_545 2_556
O1 K7 K9 110.4(8) 14_554 2_556
O4 K7 K9 108.4(11) 12_545 2_556
O3 K7 K9 52.0(6) 12_545 2_556
K7 K7 K9 110.6(4) 8 2_556
K7 K7 K9 63.7(6) 5 2_556
K8 K7 K9 65.5(6) . 2_556
O2 K7 U2 134.3(8) 11_554 12_545
O1 K7 U2 22.5(5) 12_545 12_545
O1 K7 U2 75.2(6) 14_554 12_545
O4 K7 U2 127.9(8) 12_545 12_545
O3 K7 U2 70.3(6) 12_545 12_545
K7 K7 U2 176.5(3) 8 12_545
K7 K7 U2 63.2(4) 5 12_545
K8 K7 U2 113.6(5) . 12_545
K9 K7 U2 68.7(5) 2_556 12_545
O2 K7 K9 51.6(8) 11_554 1_554
O1 K7 K9 109.2(7) 12_545 1_554
O1 K7 K9 49.1(6) 14_554 1_554
O4 K7 K9 111.0(9) 12_545 1_554
O3 K7 K9 154.0(9) 12_545 1_554
K7 K7 K9 63.9(3) 8 1_554
K7 K7 K9 62.2(5) 5 1_554
K8 K7 K9 117.9(6) . 1_554
K9 K7 K9 106.8(7) 2_556 1_554
U2 K7 K9 119.6(5) 12_545 1_554
O2 K7 U2 71.0(6) 11_554 14_554
O1 K7 U2 75.1(6) 12_545 14_554
O1 K7 U2 22.5(5) 14_554 14_554
O4 K7 U2 129.1(11) 12_545 14_554
O3 K7 U2 133.0(8) 12_545 14_554
K7 K7 U2 117.0(3) 8 14_554
K7 K7 U2 63.0(4) 5 14_554
K8 K7 U2 170.8(7) . 14_554
K9 K7 U2 120.7(6) 2_556 14_554
U2 K7 U2 65.7(3) 12_545 14_554
K9 K7 U2 68.1(4) 1_554 14_554
O7 K8 O7 76.7(15) 12_545 10_455
O7 K8 O4 140.9(8) 12_545 12_545
O7 K8 O4 140.9(8) 10_455 12_545
O7 K8 O3 147.3(13) 12_545 13_455
O7 K8 O3 71.5(8) 10_455 13_455
O4 K8 O3 69.5(8) 12_545 13_455
O7 K8 O3 71.5(8) 12_545 12_545
O7 K8 O3 147.3(13) 10_455 12_545
O4 K8 O3 69.5(8) 12_545 12_545
O3 K8 O3 138.0(16) 13_455 12_545
O7 K8 O20 58.6(10) 12_545 10_455
O7 K8 O20 58.6(10) 10_455 10_455
O4 K8 O20 140.1(15) 12_545 10_455
O3 K8 O20 108.5(8) 13_455 10_455
O3 K8 O20 108.5(8) 12_545 10_455
O7 K8 O14 111.2(14) 12_545 13_455
O7 K8 O14 59.1(9) 10_455 13_455
O4 K8 O14 101.6(11) 12_545 13_455
O3 K8 O14 57.6(8) 13_455 13_455
O3 K8 O14 141.3(14) 12_545 13_455
O20 K8 O14 53.9(8) 10_455 13_455
O7 K8 O14 59.1(9) 12_545 12_545
O7 K8 O14 111.2(14) 10_455 12_545
O4 K8 O14 101.6(11) 12_545 12_545
O3 K8 O14 141.3(14) 13_455 12_545
O3 K8 O14 57.6(8) 12_545 12_545
O20 K8 O14 53.9(8) 10_455 12_545
O14 K8 O14 89.7(15) 13_455 12_545
O7 K8 U5 79.7(10) 12_545 10_455
O7 K8 U5 24.6(7) 10_455 10_455
O4 K8 U5 138.4(7) 12_545 10_455
O3 K8 U5 74.6(6) 13_455 10_455
O3 K8 U5 146.6(10) 12_545 10_455
O20 K8 U5 39.6(4) 10_455 10_455
O14 K8 U5 39.2(7) 13_455 10_455
O14 K8 U5 93.2(10) 12_545 10_455
O7 K8 U5 24.6(7) 12_545 12_545
O7 K8 U5 79.7(10) 10_455 12_545
O4 K8 U5 138.4(7) 12_545 12_545
O3 K8 U5 146.6(10) 13_455 12_545
O3 K8 U5 74.6(6) 12_545 12_545
O20 K8 U5 39.6(4) 10_455 12_545
O14 K8 U5 93.2(10) 13_455 12_545
O14 K8 U5 39.2(7) 12_545 12_545
U5 K8 U5 72.2(6) 10_455 12_545
O7 K8 K8 42.2(8) 12_545 3
O7 K8 K8 42.2(8) 10_455 3
O4 K8 K8 152.2(11) 12_545 3
O3 K8 K8 105.9(8) 13_455 3
O3 K8 K8 105.9(8) 12_545 3
O20 K8 K8 67.7(8) 10_455 3
O14 K8 K8 98.0(8) 13_455 3
O14 K8 K8 98.0(8) 12_545 3
U5 K8 K8 58.8(5) 10_455 3
U5 K8 K8 58.8(5) 12_545 3
O7 K8 U4 138.8(8) 12_545 12_545
O7 K8 U4 138.8(8) 10_455 12_545
O4 K8 U4 24.8(9) 12_545 12_545
O3 K8 U4 73.4(8) 13_455 12_545
O3 K8 U4 73.4(8) 12_545 12_545
O20 K8 U4 115.3(11) 10_455 12_545
O14 K8 U4 84.1(9) 13_455 12_545
O14 K8 U4 84.1(9) 12_545 12_545
U5 K8 U4 123.3(7) 10_455 12_545
U5 K8 U4 123.3(7) 12_545 12_545
K8 K8 U4 177.0(5) 3 12_545
O1 K9 O1 117.9(11) 14 11
O1 K9 O3 60.8(5) 14 14
O1 K9 O3 169.1(11) 11 14
O1 K9 O3 169.1(11) 14 11
O1 K9 O3 60.8(5) 11 11
O3 K9 O3 118.1(11) 14 11
O1 K9 O2 59.1(5) 14 11
O1 K9 O2 59.1(5) 11 11
O3 K9 O2 119.6(6) 14 11
O3 K9 O2 119.6(6) 11 11
O1 K9 O7 119.9(5) 14 11
O1 K9 O7 119.9(5) 11 11
O3 K9 O7 59.3(5) 14 11
O3 K9 O7 59.3(5) 11 11
O2 K9 O7 169.9(12) 11 11
O1 K9 U11 94.0(6) 14 1_556
O1 K9 U11 94.0(6) 11 1_556
O3 K9 U11 96.9(6) 14 1_556
O3 K9 U11 96.9(6) 11 1_556
O2 K9 U11 92.9(8) 11 1_556
O7 K9 U11 97.2(9) 11 1_556
O1 K9 K7 42.2(5) 14 5_556
O1 K9 K7 143.4(9) 11 5_556
O3 K9 K7 43.8(5) 14 5_556
O3 K9 K7 145.5(9) 11 5_556
O2 K9 K7 91.4(5) 11 5_556
O7 K9 K7 93.0(6) 11 5_556
U11 K9 K7 64.3(4) 1_556 5_556
O1 K9 K7 143.4(9) 14 4_556
O1 K9 K7 42.2(5) 11 4_556
O3 K9 K7 145.5(9) 14 4_556
O3 K9 K7 43.8(5) 11 4_556
O2 K9 K7 91.4(5) 11 4_556
O7 K9 K7 93.0(6) 11 4_556
U11 K9 K7 64.3(4) 1_556 4_556
K7 K9 K7 128.6(9) 5_556 4_556
O1 K9 K7 41.8(5) 14 1_556
O1 K9 K7 90.5(7) 11 1_556
O3 K9 K7 93.8(5) 14 1_556
O3 K9 K7 145.2(7) 11 1_556
O2 K9 K7 40.6(5) 11 1_556
O7 K9 K7 146.2(7) 11 1_556
U11 K9 K7 63.8(5) 1_556 1_556
K7 K9 K7 54.1(6) 5_556 1_556
K7 K9 K7 101.9(6) 4_556 1_556
O1 K9 K7 90.5(7) 14 8_556
O1 K9 K7 41.8(5) 11 8_556
O3 K9 K7 145.2(7) 14 8_556
O3 K9 K7 93.8(5) 11 8_556
O2 K9 K7 40.6(5) 11 8_556
O7 K9 K7 146.2(7) 11 8_556
U11 K9 K7 63.8(5) 1_556 8_556
K7 K9 K7 101.9(6) 5_556 8_556
K7 K9 K7 54.1(6) 4_556 8_556
K7 K9 K7 52.2(6) 1_556 8_556
O1 K9 K8 147.0(8) 14 4_556
O1 K9 K8 93.4(6) 11 4_556
O3 K9 K8 90.5(8) 14 4_556
O3 K9 K8 39.6(6) 11 4_556
O2 K9 K8 148.2(6) 11 4_556
O7 K9 K8 37.7(6) 11 4_556
U11 K9 K8 72.1(5) 1_556 4_556
K7 K9 K8 105.9(7) 5_556 4_556
K7 K9 K8 57.0(6) 4_556 4_556
K7 K9 K8 135.9(8) 1_556 4_556
K7 K9 K8 108.5(6) 8_556 4_556
O30 N1 O30 131(5) . 8
O30 N1 O32 114(2) . .
O30 N1 O32 114(2) 8 .
O30 N1 U10 56.2(17) . .
O30 N1 U10 170(3) 8 .
O32 N1 U10 57.8(9) . .
O30 N1 U10 170(3) . 8
O30 N1 U10 56.2(17) 8 8
O32 N1 U10 57.8(9) . 8
U10 N1 U10 115.3(18) . 8
O26 N2 O50 122(3) . .
O26 N2 O38 119(3) . .
O50 N2 O38 118(3) . .
O26 N2 U8 58.9(19) . .
O50 N2 U8 171(3) . .
O38 N2 U8 60.4(17) . .
O26 N2 U6 59.1(19) . .
O50 N2 U6 62.8(18) . .
O38 N2 U6 172(3) . .
U8 N2 U6 117.4(13) . .
O22 N3 O22 136(5) 8 .
O22 N3 O27 112(3) 8 .
O22 N3 O27 112(3) . .
O22 N3 U7 169(4) 8 .
O22 N3 U7 54.8(18) . .
O27 N3 U7 57.5(9) . .
O22 N3 U7 54.8(18) 8 8
O22 N3 U7 169(4) . 8
O27 N3 U7 57.5(9) . 8
U7 N3 U7 114.8(19) . 8
U2 O1 K7 124.1(10) . 10
U2 O1 K7 124.0(10) . 14
K7 O1 K7 85.6(9) 10 14
U2 O1 K9 132.4(10) . 11_554
K7 O1 K9 87.8(8) 10 11_554
K7 O1 K9 89.1(8) 14 11_554
U3 O2 K7 127.8(9) . 14
U3 O2 K7 127.8(9) . 11
K7 O2 K7 84.9(12) 14 11
U3 O2 K9 126.9(14) . 11_554
K7 O2 K9 87.8(9) 14 11_554
K7 O2 K9 87.8(9) 11 11_554
U1 O3 K8 117.9(12) . 10
U1 O3 K7 127.8(11) . 10
K8 O3 K7 91.8(10) 10 10
U1 O3 K9 130.7(11) . 11_554
K8 O3 K9 93.3(10) 10 11_554
K7 O3 K9 84.2(8) 10 11_554
U4 O4 K7 129.6(12) . 13
U4 O4 K7 129.6(12) . 10
K7 O4 K7 82.5(14) 13 10
U4 O4 K8 116.8(19) . 10
K7 O4 K8 94.0(13) 13 10
K7 O4 K8 94.0(13) 10 10
U3 O5 K3 105.8(10) . .
U3 O5 K3 105.8(10) . 8
K3 O5 K3 127.9(15) . 8
U3 O5 K2 102.4(18) . 11
K3 O5 K2 106.1(9) . 11
K3 O5 K2 106.1(9) 8 11
U4 O6 K4 104.1(7) . 13
U4 O6 K4 104.1(7) . 10
K4 O6 K4 115.1(10) 13 10
U4 O6 K2 103.5(11) . 10
K4 O6 K2 114.1(6) 13 10
K4 O6 K2 114.1(6) 10 10
U5 O7 K8 116.8(12) . 12
U5 O7 K8 116.8(12) . 10
K8 O7 K8 95.6(15) 12 10
U5 O7 K9 131.8(16) . 11_554
K8 O7 K9 94.1(11) 12 11_554
K8 O7 K9 94.1(11) 10 11_554
U3 O8 U2 121.3(13) . .
U3 O8 K3 97.8(10) . 8
U2 O8 K3 97.9(11) . 8
U3 O8 K6 118.0(11) . 11
U2 O8 K6 117.8(11) . 11
K3 O8 K6 91.0(9) 8 11
U1 O9 K5 105.8(10) . 8
U1 O9 K4 100.7(10) . 13
K5 O9 K4 106.2(7) 8 13
O10 O10 U3 72.5(5) 8 .
O10 O10 U4 72.6(5) 8 2_566
U3 O10 U4 127.8(9) . 2_566
O10 O10 K2 74.7(4) 8 11
U3 O10 K2 106.9(8) . 11
U4 O10 K2 99.7(7) 2_566 11
O10 O10 K6 165.2(4) 8 11
U3 O10 K6 115.3(8) . 11
U4 O10 K6 108.2(7) 2_566 11
K2 O10 K6 90.7(6) 11 11
U2 O11 U1 120.7(13) . .
U2 O11 K5 100.9(11) . 8
U1 O11 K5 101.9(11) . 8
U2 O11 K6 116.8(11) . 13
U1 O11 K6 116.4(11) . 13
K5 O11 K6 91.5(9) 8 13
O17 O12 U4 70.4(13) . .
O17 O12 U1 69.9(13) . .
U4 O12 U1 124.6(10) . .
O17 O12 K4 75.2(13) . 13
U4 O12 K4 98.5(9) . 13
U1 O12 K4 106.9(9) . 13
U1 O14 U5 121.7(15) . .
U1 O14 K8 84.1(11) . 10
U5 O14 K8 78.9(11) . 10
U2 O15 U3 116.3(12) . .
U2 O15 K3 93.6(10) . 8
U3 O15 K3 92.5(10) . 8
O16 O16 U2 74.2(16) 7_656 .
O16 O16 U2 68.7(16) 7_656 7_656
U2 O16 U2 129.0(10) . 7_656
O16 O16 K1 73.9(5) 7_656 10
U2 O16 K1 102.1(8) . 10
U2 O16 K1 100.0(8) 7_656 10
O16 O16 K6 161.7(6) 7_656 11
U2 O16 K6 113.8(8) . 11
U2 O16 K6 112.3(8) 7_656 11
K1 O16 K6 88.1(7) 10 11
O12 O17 U4 70.9(13) . .
O12 O17 U1 71.9(13) . .
U4 O17 U1 126.3(10) . .
O12 O17 K4 71.7(13) . 13
U4 O17 K4 97.3(8) . 13
U1 O17 K4 106.2(9) . 13
O12 O17 K6 162.9(16) . 13
U4 O17 K6 109.4(9) . 13
U1 O17 K6 117.3(9) . 13
K4 O17 K6 91.5(7) 13 13
U2 O18 K5 106.9(10) . 8
U2 O18 K3 105.8(10) . 8
K5 O18 K3 122.7(9) 8 8
U2 O18 K1 102.9(10) . 10
K5 O18 K1 107.1(8) 8 10
K3 O18 K1 109.7(8) 8 10
U2 O19 U1 121.1(14) . .
U2 O19 K5 94.2(11) . 8
U1 O19 K5 95.1(11) . 8
O20 O20 U5 72.9(8) 3_665 .
O20 O20 U5 72.9(8) 3_665 3_665
U5 O20 U5 132.4(16) . 3_665
O20 O20 K8 112.3(8) 3_665 12
U5 O20 K8 81.8(9) . 12
U5 O20 K8 81.8(9) 3_665 12
U1 O21 U5 120.0(13) . .
N3 O22 U7 101(3) . .
N3 O22 K4 122(3) . 8
U7 O22 K4 92.3(7) . 8
O43 O23 U6 70.6(15) . .
O43 O23 U9 71.6(14) . .
U6 O23 U9 126.7(11) . .
O36 O25 U10 73.9(13) . 5
O36 O25 U8 68.4(12) . .
U10 O25 U8 129.3(10) 5 .
N2 O26 U8 94(2) . .
N2 O26 U6 93(2) . .
U8 O26 U6 168.2(13) . .
N2 O26 K1 119(2) . .
U8 O26 K1 92.3(9) . .
U6 O26 K1 92.5(9) . .
N3 O27 U7 94.0(7) . 8
N3 O27 U7 94.0(7) . .
U7 O27 U7 170.5(14) 8 .
N3 O27 K2 122(3) . .
U7 O27 K2 90.1(7) 8 .
U7 O27 K2 90.1(7) . .
N1 O30 U10 97(2) . .
N1 O30 K3 123(3) . 11_554
U10 O30 K3 90.4(8) . 11_554
U7 O31 K2 108.3(10) . .
U7 O31 K6 144.7(12) . 8
K2 O31 K6 93.4(7) . 8
U7 O31 K4 103.6(9) . 8
K2 O31 K4 113.3(8) . 8
K6 O31 K4 92.2(7) 8 8
N1 O32 U10 94.7(8) . .
N1 O32 U10 94.7(8) . 8
U10 O32 U10 168.3(17) . 8
N1 O32 K2 121(3) . .
U10 O32 K2 90.6(8) . .
U10 O32 K2 90.6(8) 8 .
U9 O34 K6 148.3(11) . 8
U9 O34 K5 104.2(9) . 15_545
K6 O34 K5 92.0(7) 8 15_545
U9 O34 K4 103.7(9) . 8
K6 O34 K4 92.2(7) 8 8
K5 O34 K4 117.6(8) 15_545 8
U8 O35 K6 147.1(11) . 2
U8 O35 K3 106.0(9) . 15_545
K6 O35 K3 92.9(7) 2 15_545
U8 O35 K1 105.2(10) . .
K6 O35 K1 90.4(7) 2 .
K3 O35 K1 114.5(7) 15_545 .
O25 O36 U8 73.2(13) . .
O25 O36 U10 68.8(12) . 5
U8 O36 U10 129.1(10) . 5
O25 O36 K3 128.3(15) . 15_545
U8 O36 K3 90.9(7) . 15_545
U10 O36 K3 87.2(7) 5 15_545
U10 O37 K6 147.0(12) . 8
U10 O37 K2 104.6(10) . .
K6 O37 K2 93.1(7) 8 .
U10 O37 K3 102.3(10) . 11_554
K6 O37 K3 93.7(7) 8 11_554
K2 O37 K3 117.2(8) . 11_554
N2 O38 U8 91(2) . .
N2 O38 K3 124(2) . 15_545
U8 O38 K3 90.7(8) . 15_545
U6 O39 K5 105.7(10) . 15_545
U6 O39 K6 145.5(12) . 8
K5 O39 K6 93.9(7) 15_545 8
U6 O39 K1 105.5(10) . .
K5 O39 K1 113.4(8) 15_545 .
K6 O39 K1 91.7(7) 8 .
O49 O40 U7 71.0(15) . .
O49 O40 U9 72.5(15) . .
U7 O40 U9 129.2(12) . .
O44 O41 U10 70.7(13) . .
O44 O41 U7 70.2(13) . .
U10 O41 U7 126.2(11) . .
U9 O42 K5 94.5(9) . 15_545
O23 O43 U6 71.2(15) . .
O23 O43 U9 72.1(15) . .
U6 O43 U9 127.4(13) . .
O23 O43 K5 124.2(17) . 15_545
U6 O43 K5 85.9(9) . 15_545
U9 O43 K5 84.9(8) . 15_545
O41 O44 U10 69.9(13) . .
O41 O44 U7 71.1(13) . .
U10 O44 U7 126.3(11) . .
O41 O44 K2 127.8(16) . .
U10 O44 K2 88.0(8) . .
U7 O44 K2 88.0(8) . .
O48 O45 U8 73.7(16) . 5
O48 O45 U6 70.6(16) . .
U8 O45 U6 128.7(13) 5 .
U9 O47 K4 94.8(10) . 8
O45 O48 U6 73.5(16) . .
O45 O48 U8 70.1(16) . 5
U6 O48 U8 128.2(13) . 5
O45 O48 K1 125.6(19) . .
U6 O48 K1 86.6(9) . .
U8 O48 K1 85.9(8) 5 .
O40 O49 U7 72.4(15) . .
O40 O49 U9 71.7(15) . .
U7 O49 U9 129.7(12) . .
O40 O49 K4 124.9(17) . 8
U7 O49 K4 86.5(8) . 8
U9 O49 K4 86.1(8) . 8
N2 O50 U6 90(2) . .
N2 O50 K5 119(2) . 15_545
U6 O50 K5 90.7(8) . 15_545

loop_
_geom_bond_atom_site_label_1
_geom_bond_atom_site_label_2
_geom_bond_distance
_geom_bond_site_symmetry_2
U1 O9 1.77(2) .
U1 O3 1.78(2) .
U1 O14 2.33(3) .
U1 O17 2.34(2) .
U1 O19 2.36(3) .
U1 O12 2.37(2) .
U1 O11 2.37(3) .
U1 O21 2.37(3) .
U1 K8 3.846(14) 10
U1 K5 3.923(10) 8
U1 K7 4.05(2) 10
U1 K4 4.057(8) 13
U2 O18 1.79(2) .
U2 O1 1.82(2) .
U2 O16 2.33(2) .
U2 O8 2.34(3) .
U2 O19 2.34(3) .
U2 O11 2.34(3) .
U2 O15 2.37(3) .
U2 O16 2.41(2) 7_656
U2 K5 3.877(8) 8
U2 K3 3.892(8) 8
U2 K1 3.934(8) 10
U2 K7 3.94(2) 10
U3 O5 1.75(4) .
U3 O2 1.86(3) .
U3 O8 2.32(3) .
U3 O8 2.32(3) 8
U3 O10 2.34(2) 8
U3 O10 2.34(2) .
U3 O15 2.41(3) .
U3 O15 2.41(3) 8
U3 K3 3.883(9) .
U3 K3 3.883(9) 8
U3 K7 3.99(2) 14
U3 K7 3.99(2) 11
U4 O4 1.80(4) .
U4 O6 1.84(3) .
U4 O17 2.32(2) 6_665
U4 O17 2.32(2) .
U4 O12 2.33(2) .
U4 O12 2.33(2) 6_665
U4 O10 2.35(2) 4_656
U4 O10 2.35(2) 7_656
U4 K4 3.797(9) 13
U4 K4 3.797(9) 10
U4 K8 3.82(3) 10
U4 K2 3.837(11) 10
U5 O7 1.72(3) .
U5 O13 1.73(4) .
U5 O21 2.37(3) 8
U5 O21 2.37(3) .
U5 O20 2.371(15) 3_665
U5 O20 2.371(15) .
U5 O14 2.38(4) .
U5 O14 2.38(4) 8
U5 K8 3.68(3) 12
U5 K8 3.68(3) 10
U5 K9 4.47(2) 11_554
U6 O33 1.78(3) .
U6 O39 1.81(2) .
U6 O43 2.28(3) .
U6 O23 2.28(2) .
U6 O48 2.32(3) .
U6 O45 2.36(3) .
U6 O26 2.45(3) .
U6 O50 2.53(2) .
U6 N2 2.85(4) .
U6 K5 3.812(10) 15_545
U6 K1 3.859(5) .
U6 K6 4.526(13) 8
U7 O28 1.74(3) .
U7 O31 1.78(2) .
U7 O49 2.29(3) .
U7 O40 2.31(3) .
U7 O44 2.36(3) .
U7 O41 2.38(3) .
U7 O22 2.46(2) .
U7 O27 2.502(3) .
U7 N3 2.96(3) .
U7 K2 3.830(8) .
U7 K4 3.836(8) 8
U7 K6 4.497(13) 8
U8 O35 1.76(2) .
U8 O29 1.79(3) .
U8 O36 2.26(2) .
U8 O45 2.29(3) 5
U8 O25 2.33(2) .
U8 O48 2.34(3) 5
U8 O26 2.44(3) .
U8 O38 2.47(2) .
U8 N2 2.84(4) .
U8 K3 3.846(10) 15_545
U8 K1 3.847(5) .
U8 K6 4.522(13) 2
U9 O34 1.81(2) .
U9 O46 1.88(3) .
U9 O40 2.35(3) .
U9 O49 2.36(3) .
U9 O47 2.37(3) .
U9 O43 2.39(3) .
U9 O42 2.40(3) .
U9 O23 2.40(3) .
U9 K5 3.839(9) 15_545
U9 K4 3.855(9) 8
U9 K6 4.567(13) 8
U10 O24 1.81(2) .
U10 O37 1.82(2) .
U10 O25 2.32(2) 5
U10 O41 2.32(3) .
U10 O44 2.33(3) .
U10 O36 2.39(2) 5
U10 O30 2.46(3) .
U10 O32 2.496(4) .
U10 N1 2.94(3) .
U10 K3 3.801(8) 11_554
U10 K2 3.813(8) .
U10 K6 4.536(13) 8
U11 K9 3.83(2) 3_554
U11 K9 3.83(2) 4_556
U11 K9 3.83(2) 2_556
U11 K9 3.83(2) 1_554
U11 K7 4.111(19) 8
U11 K7 4.111(19) 2
U11 K7 4.111(19) 6
U11 K7 4.111(19) 7
U11 K7 4.111(19) 3
U11 K7 4.111(19) 4
U11 K7 4.111(19) 5
U11 K7 4.111(19) .
K1 O16 2.72(2) 12_545
K1 O16 2.72(2) 14_554
K1 O26 2.88(3) 5
K1 O26 2.88(3) .
K1 O39 2.96(2) .
K1 O39 2.96(2) 5
K1 O35 2.99(2) .
K1 O35 2.99(2) 5
K1 O18 3.13(2) 14_554
K1 O18 3.13(2) 12_545
K1 O48 3.23(3) .
K1 O48 3.23(3) 5
K2 O10 2.67(2) 14_554
K2 O10 2.67(2) 11_554
K2 O32 2.86(4) .
K2 O31 2.88(2) 8
K2 O31 2.88(2) .
K2 O27 2.90(3) .
K2 O37 2.92(2) 8
K2 O37 2.92(2) .
K2 O6 2.96(3) 12_545
K2 O44 3.10(3) 8
K2 O44 3.10(3) .
K2 O5 3.27(5) 11_554
K3 O8 2.81(3) 8
K3 O30 2.88(3) 11
K3 O38 2.92(3) 15
K3 O15 2.94(3) 8
K3 O35 2.97(2) 15
K3 O37 2.97(3) 11
K3 O18 3.00(3) 8
K3 O5 3.02(2) .
K3 O36 3.08(2) 15
K3 U10 3.801(8) 11
K3 U8 3.846(10) 15
K4 O12 2.68(3) 13_455
K4 O17 2.73(2) 13_455
K4 O47 2.84(3) 8
K4 O22 2.85(2) 8
K4 O6 2.900(17) 12_545
K4 O34 3.01(2) 8
K4 O31 3.01(2) 8
K4 O49 3.22(3) 8
K4 O9 3.34(3) 13_455
K4 U4 3.797(9) 12_545
K4 U7 3.836(8) 8
K4 U9 3.855(9) 8
K5 O11 2.68(3) 8
K5 O42 2.82(3) 15
K5 O50 2.82(3) 15
K5 O39 2.90(2) 15
K5 O19 2.93(3) 8
K5 O18 2.96(3) 8
K5 O34 2.97(2) 15
K5 O9 3.05(3) 8
K5 O43 3.22(3) 15
K5 U6 3.812(10) 15
K5 U9 3.839(9) 15
K5 U2 3.877(8) 8
K6 O37 2.90(3) 8
K6 O39 2.91(3) 8
K6 O31 2.93(3) 8
K6 O34 2.93(3) 8
K6 O35 2.94(3) 4
K6 O8 3.19(3) 11_554
K6 O11 3.23(3) 13_455
K6 O17 3.23(3) 13_455
K6 O10 3.25(2) 11_554
K6 O16 3.30(3) 11_554
K6 K1 4.210(14) 4
K7 O2 2.57(3) 11_554
K7 O1 2.62(3) 12_545
K7 O1 2.63(3) 14_554
K7 O4 2.63(3) 12_545
K7 O3 2.71(3) 12_545
K7 K7 3.47(4) 8
K7 K7 3.56(4) 5
K7 K8 3.87(3) .
K7 K9 3.89(2) 2_556
K7 U2 3.94(2) 12_545
K7 K9 3.94(3) 1_554
K7 U2 3.943(19) 14_554
K8 O7 2.58(3) 12_545
K8 O7 2.58(3) 10_455
K8 O4 2.66(5) 12_545
K8 O3 2.68(2) 13_455
K8 O3 2.68(2) 12_545
K8 O20 3.18(5) 10_455
K8 O14 3.31(4) 13_455
K8 O14 3.31(4) 12_545
K8 U5 3.68(3) 10_455
K8 U5 3.68(3) 12_545
K8 K8 3.81(6) 3
K8 U4 3.82(3) 12_545
K9 O1 2.98(2) 14
K9 O1 2.98(2) 11
K9 O3 3.08(2) 14
K9 O3 3.08(2) 11
K9 O2 3.09(4) 11
K9 O7 3.13(4) 11
K9 U11 3.83(2) 1_556
K9 K7 3.89(2) 5_556
K9 K7 3.89(2) 4_556
K9 K7 3.94(3) 1_556
K9 K7 3.94(3) 8_556
K9 K8 4.20(3) 4_556
N1 O30 1.34(3) .
N1 O30 1.34(3) 8
N1 O32 1.36(6) .
N1 U10 2.94(3) 8
N2 O26 1.31(4) .
N2 O50 1.32(4) .
N2 O38 1.35(4) .
N3 O22 1.25(3) 8
N3 O22 1.25(3) .
N3 O27 1.42(6) .
N3 U7 2.96(3) 8
O1 K7 2.62(3) 10
O1 K7 2.63(3) 14
O1 K9 2.98(2) 11_554
O2 K7 2.57(3) 14
O2 K7 2.57(3) 11
O2 K9 3.09(4) 11_554
O3 K8 2.68(2) 10
O3 K7 2.71(3) 10
O3 K9 3.08(2) 11_554
O4 K7 2.63(3) 13
O4 K7 2.63(3) 10
O4 K8 2.66(5) 10
O5 K3 3.02(2) 8
O5 K2 3.27(5) 11
O6 K4 2.901(17) 13
O6 K4 2.901(17) 10
O6 K2 2.96(3) 10
O7 K8 2.58(3) 12
O7 K8 2.58(3) 10
O7 K9 3.13(4) 11_554
O8 K3 2.81(3) 8
O8 K6 3.19(3) 11
O9 K5 3.05(3) 8
O9 K4 3.34(3) 13
O10 O10 1.41(4) 8
O10 U4 2.35(2) 2_566
O10 K2 2.67(2) 11
O10 K6 3.25(2) 11
O11 K5 2.68(3) 8
O11 K6 3.23(3) 13
O12 O17 1.54(3) .
O12 K4 2.68(3) 13
O14 K8 3.31(4) 10
O15 K3 2.94(3) 8
O16 O16 1.51(5) 7_656
O16 U2 2.41(2) 7_656
O16 K1 2.72(2) 10
O16 K6 3.30(3) 11
O17 K4 2.73(2) 13
O17 K6 3.23(3) 13
O18 K5 2.96(3) 8
O18 K3 3.00(3) 8
O18 K1 3.13(2) 10
O19 K5 2.93(3) 8
O20 O20 1.40(7) 3_665
O20 U5 2.371(15) 3_665
O20 K8 3.18(5) 12
O22 K4 2.85(2) 8
O23 O43 1.49(4) .
O25 O36 1.51(3) .
O25 U10 2.32(2) 5
O27 U7 2.502(3) 8
O30 K3 2.88(3) 11_554
O31 K6 2.93(3) 8
O31 K4 3.01(2) 8
O32 U10 2.496(4) 8
O34 K6 2.93(3) 8
O34 K5 2.97(2) 15_545
O34 K4 3.01(2) 8
O35 K6 2.94(3) 2
O35 K3 2.97(2) 15_545
O36 U10 2.39(2) 5
O36 K3 3.08(2) 15_545
O37 K6 2.90(3) 8
O37 K3 2.97(3) 11_554
O38 K3 2.92(3) 15_545
O39 K5 2.90(2) 15_545
O39 K6 2.91(3) 8
O40 O49 1.44(4) .
O41 O44 1.57(4) .
O42 K5 2.82(3) 15_545
O43 K5 3.22(3) 15_545
O45 O48 1.44(4) .
O45 U8 2.29(3) 5
O47 K4 2.84(3) 8
O48 U8 2.34(3) 5
O49 K4 3.22(3) 8
O50 K5 2.82(3) 15_545

loop_
_geom_torsion_atom_site_label_1
_geom_torsion_atom_site_label_2
_geom_torsion_atom_site_label_3
_geom_torsion_atom_site_label_4
_geom_torsion
_geom_torsion_site_symmetry_1
_geom_torsion_site_symmetry_4
O5 U3 K3 O8 151(2) . 8
O2 U3 K3 O8 -29.3(16) . 8
O8 U3 K3 O8 -179(2) . 8
O10 U3 K3 O8 64.1(12) 8 8
O10 U3 K3 O8 89.6(12) . 8
O15 U3 K3 O8 -131.8(13) . 8
O15 U3 K3 O8 -71.5(14) 8 8
K3 U3 K3 O8 -179.4(11) 8 8
K7 U3 K3 O8 -12.8(15) 14 8
K7 U3 K3 O8 -3.9(11) 11 8
O5 U3 K3 O30 4.1(19) . 11
O2 U3 K3 O30 -175.8(12) . 11
O8 U3 K3 O30 34.8(12) . 11
O8 U3 K3 O30 -146.5(12) 8 11
O10 U3 K3 O30 -82.4(7) 8 11
O10 U3 K3 O30 -56.9(8) . 11
O15 U3 K3 O30 81.7(9) . 11
O15 U3 K3 O30 142.0(11) 8 11
K3 U3 K3 O30 34.2(6) 8 11
K7 U3 K3 O30 -159.2(10) 14 11
K7 U3 K3 O30 -150.4(6) 11 11
O5 U3 K3 O38 -176(2) . 15
O2 U3 K3 O38 4(2) . 15
O8 U3 K3 O38 -145.8(19) . 15
O8 U3 K3 O38 32.9(19) 8 15
O10 U3 K3 O38 97.1(17) 8 15
O10 U3 K3 O38 122.5(17) . 15
O15 U3 K3 O38 -98.9(18) . 15
O15 U3 K3 O38 -38.6(19) 8 15
K3 U3 K3 O38 -146.4(16) 8 15
K7 U3 K3 O38 20(2) 14 15
K7 U3 K3 O38 29.0(17) 11 15
O5 U3 K3 O15 -138(2) . 8
O2 U3 K3 O15 42.2(15) . 8
O8 U3 K3 O15 -107.2(14) . 8
O8 U3 K3 O15 71.5(14) 8 8
O10 U3 K3 O15 135.7(11) 8 8
O10 U3 K3 O15 161.1(11) . 8
O15 U3 K3 O15 -60.3(13) . 8
K3 U3 K3 O15 -107.8(9) 8 8
K7 U3 K3 O15 58.8(14) 14 8
K7 U3 K3 O15 67.6(10) 11 8
O5 U3 K3 O35 118.4(19) . 15
O2 U3 K3 O35 -61.5(13) . 15
O8 U3 K3 O35 149.1(12) . 15
O8 U3 K3 O35 -32.2(12) 8 15
O10 U3 K3 O35 31.9(7) 8 15
O10 U3 K3 O35 57.4(8) . 15
O15 U3 K3 O35 -164.1(9) . 15
O15 U3 K3 O35 -103.8(11) 8 15
K3 U3 K3 O35 148.4(5) 8 15
K7 U3 K3 O35 -45.0(11) 14 15
K7 U3 K3 O35 -36.2(6) 11 15
O5 U3 K3 O37 63.8(19) . 11
O2 U3 K3 O37 -116.1(12) . 11
O8 U3 K3 O37 94.5(12) . 11
O8 U3 K3 O37 -86.8(12) 8 11
O10 U3 K3 O37 -22.7(7) 8 11
O10 U3 K3 O37 2.8(8) . 11
O15 U3 K3 O37 141.3(9) . 11
O15 U3 K3 O37 -158.4(11) 8 11
K3 U3 K3 O37 93.8(5) 8 11
K7 U3 K3 O37 -99.6(10) 14 11
K7 U3 K3 O37 -90.8(6) 11 11
O5 U3 K3 O18 -175.1(19) . 8
O2 U3 K3 O18 5.0(12) . 8
O8 U3 K3 O18 -144.4(12) . 8
O8 U3 K3 O18 34.3(12) 8 8
O10 U3 K3 O18 98.4(7) 8 8
O10 U3 K3 O18 123.9(7) . 8
O15 U3 K3 O18 -97.6(9) . 8
O15 U3 K3 O18 -37.3(10) 8 8
K3 U3 K3 O18 -145.1(5) 8 8
K7 U3 K3 O18 21.5(11) 14 8
K7 U3 K3 O18 30.3(6) 11 8
O2 U3 K3 O5 -180(2) . .
O8 U3 K3 O5 31(2) . .
O8 U3 K3 O5 -151(2) 8 .
O10 U3 K3 O5 -86.5(19) 8 .
O10 U3 K3 O5 -61.0(19) . .
O15 U3 K3 O5 78(2) . .
O15 U3 K3 O5 138(2) 8 .
K3 U3 K3 O5 30.0(18) 8 .
K7 U3 K3 O5 -163(2) 14 .
K7 U3 K3 O5 -154.6(19) 11 .
O5 U3 K3 O36 56(2) . 15
O2 U3 K3 O36 -124.0(13) . 15
O8 U3 K3 O36 86.6(13) . 15
O8 U3 K3 O36 -94.7(13) 8 15
O10 U3 K3 O36 -30.6(9) 8 15
O10 U3 K3 O36 -5.1(10) . 15
O15 U3 K3 O36 133.4(11) . 15
O15 U3 K3 O36 -166.3(13) 8 15
K3 U3 K3 O36 85.9(8) 8 15
K7 U3 K3 O36 -107.5(11) 14 15
K7 U3 K3 O36 -98.7(8) 11 15
O5 U3 K3 U10 44.7(18) . 11
O2 U3 K3 U10 -135.3(11) . 11
O8 U3 K3 U10 75.3(11) . 11
O8 U3 K3 U10 -106.0(11) 8 11
O10 U3 K3 U10 -41.8(5) 8 11
O10 U3 K3 U10 -16.3(6) . 11
O15 U3 K3 U10 122.2(7) . 11
O15 U3 K3 U10 -177.5(10) 8 11
K3 U3 K3 U10 74.7(3) 8 11
K7 U3 K3 U10 -118.7(9) 14 11
K7 U3 K3 U10 -109.9(3) 11 11
O5 U3 K3 U8 111.0(19) . 15
O2 U3 K3 U8 -68.9(12) . 15
O8 U3 K3 U8 141.6(11) . 15
O8 U3 K3 U8 -39.6(11) 8 15
O10 U3 K3 U8 24.5(6) 8 15
O10 U3 K3 U8 50.0(7) . 15
O15 U3 K3 U8 -171.5(8) . 15
O15 U3 K3 U8 -111.2(10) 8 15
K3 U3 K3 U8 141.0(3) 8 15
K7 U3 K3 U8 -52.4(11) 14 15
K7 U3 K3 U8 -43.6(5) 11 15
O10 K2 K6 O37 -126.8(9) 14_554 8
O10 K2 K6 O37 -125.4(10) 11_554 8
O32 K2 K6 O37 -3.8(10) . 8
O31 K2 K6 O37 99.0(10) 8 8
O31 K2 K6 O37 164.4(12) . 8
O27 K2 K6 O37 103.1(10) . 8
O37 K2 K6 O37 -68.0(12) . 8
O6 K2 K6 O37 168.9(9) 12_545 8
O44 K2 K6 O37 49.7(9) 8 8
O44 K2 K6 O37 50.7(13) . 8
O5 K2 K6 O37 -68.8(10) 11_554 8
O10 K2 K6 O39 179.3(16) 14_554 8
O10 K2 K6 O39 -179.3(17) 11_554 8
O32 K2 K6 O39 -57.7(18) . 8
O31 K2 K6 O39 45.1(16) 8 8
O31 K2 K6 O39 110.5(17) . 8
O27 K2 K6 O39 49.2(17) . 8
O37 K2 K6 O39 -53.9(17) 8 8
O37 K2 K6 O39 -121.9(17) . 8
O6 K2 K6 O39 115.0(16) 12_545 8
O44 K2 K6 O39 -4.2(17) 8 8
O44 K2 K6 O39 -3(2) . 8
O5 K2 K6 O39 -122.7(17) 11_554 8
O10 K2 K6 O31 134.2(9) 14_554 8
O10 K2 K6 O31 135.6(10) 11_554 8
O32 K2 K6 O31 -102.8(10) . 8
O31 K2 K6 O31 65.4(11) . 8
O27 K2 K6 O31 4.1(9) . 8
O37 K2 K6 O31 -99.0(10) 8 8
O37 K2 K6 O31 -167.0(12) . 8
O6 K2 K6 O31 69.9(9) 12_545 8
O44 K2 K6 O31 -49.3(8) 8 8
O44 K2 K6 O31 -48.3(12) . 8
O5 K2 K6 O31 -167.8(10) 11_554 8
O10 K2 K6 O34 117.9(7) 14_554 8
O10 K2 K6 O34 119.3(8) 11_554 8
O32 K2 K6 O34 -119.1(9) . 8
O31 K2 K6 O34 -16.3(8) 8 8
O31 K2 K6 O34 49.1(11) . 8
O27 K2 K6 O34 -12.2(9) . 8
O37 K2 K6 O34 -115.3(9) 8 8
O37 K2 K6 O34 176.7(10) . 8
O6 K2 K6 O34 53.6(8) 12_545 8
O44 K2 K6 O34 -65.6(8) 8 8
O44 K2 K6 O34 -64.6(12) . 8
O5 K2 K6 O34 175.9(9) 11_554 8
O10 K2 K6 O35 -114.6(7) 14_554 4
O10 K2 K6 O35 -113.2(8) 11_554 4
O32 K2 K6 O35 8.4(9) . 4
O31 K2 K6 O35 111.2(9) 8 4
O31 K2 K6 O35 176.6(10) . 4
O27 K2 K6 O35 115.3(8) . 4
O37 K2 K6 O35 12.2(8) 8 4
O37 K2 K6 O35 -55.8(12) . 4
O6 K2 K6 O35 -178.9(8) 12_545 4
O44 K2 K6 O35 61.9(8) 8 4
O44 K2 K6 O35 62.9(13) . 4
O5 K2 K6 O35 -56.6(9) 11_554 4
O10 K2 K6 O8 -44.3(8) 14_554 11_554
O10 K2 K6 O8 -42.9(8) 11_554 11_554
O32 K2 K6 O8 78.7(10) . 11_554
O31 K2 K6 O8 -178.5(10) 8 11_554
O31 K2 K6 O8 -113.1(11) . 11_554
O27 K2 K6 O8 -174.4(9) . 11_554
O37 K2 K6 O8 82.5(9) 8 11_554
O37 K2 K6 O8 14.5(12) . 11_554
O6 K2 K6 O8 -108.6(8) 12_545 11_554
O44 K2 K6 O8 132.2(8) 8 11_554
O44 K2 K6 O8 133.2(12) . 11_554
O5 K2 K6 O8 13.7(9) 11_554 11_554
O10 K2 K6 O11 35.9(9) 14_554 13_455
O10 K2 K6 O11 37.2(9) 11_554 13_455
O32 K2 K6 O11 158.8(10) . 13_455
O31 K2 K6 O11 -98.4(11) 8 13_455
O31 K2 K6 O11 -33.0(13) . 13_455
O27 K2 K6 O11 -94.3(10) . 13_455
O37 K2 K6 O11 162.6(11) 8 13_455
O37 K2 K6 O11 94.6(12) . 13_455
O6 K2 K6 O11 -28.5(9) 12_545 13_455
O44 K2 K6 O11 -147.7(9) 8 13_455
O44 K2 K6 O11 -146.7(12) . 13_455
O5 K2 K6 O11 93.9(11) 11_554 13_455
O10 K2 K6 O17 50.5(7) 14_554 13_455
O10 K2 K6 O17 51.9(8) 11_554 13_455
O32 K2 K6 O17 173.5(9) . 13_455
O31 K2 K6 O17 -83.7(8) 8 13_455
O31 K2 K6 O17 -18.3(11) . 13_455
O27 K2 K6 O17 -79.6(8) . 13_455
O37 K2 K6 O17 177.3(9) 8 13_455
O37 K2 K6 O17 109.3(11) . 13_455
O6 K2 K6 O17 -13.8(7) 12_545 13_455
O44 K2 K6 O17 -133.0(7) 8 13_455
O44 K2 K6 O17 -132.0(11) . 13_455
O5 K2 K6 O17 108.5(9) 11_554 13_455
O10 K2 K6 O10 -1.37(18) 14_554 11_554
O32 K2 K6 O10 121.6(10) . 11_554
O31 K2 K6 O10 -135.6(10) 8 11_554
O31 K2 K6 O10 -70.2(11) . 11_554
O27 K2 K6 O10 -131.5(9) . 11_554
O37 K2 K6 O10 125.4(10) 8 11_554
O37 K2 K6 O10 57.4(11) . 11_554
O6 K2 K6 O10 -65.7(8) 12_545 11_554
O44 K2 K6 O10 175.1(8) 8 11_554
O44 K2 K6 O10 176.1(13) . 11_554
O5 K2 K6 O10 56.6(9) 11_554 11_554
O10 K2 K6 O16 -30.8(8) 14_554 11_554
O10 K2 K6 O16 -29.4(8) 11_554 11_554
O32 K2 K6 O16 92.2(10) . 11_554
O31 K2 K6 O16 -165.0(10) 8 11_554
O31 K2 K6 O16 -99.6(11) . 11_554
O27 K2 K6 O16 -160.9(9) . 11_554
O37 K2 K6 O16 96.0(10) 8 11_554
O37 K2 K6 O16 28.0(13) . 11_554
O6 K2 K6 O16 -95.1(9) 12_545 11_554
O44 K2 K6 O16 145.7(8) 8 11_554
O44 K2 K6 O16 146.7(11) . 11_554
O5 K2 K6 O16 27.2(10) 11_554 11_554
O10 K2 K6 K1 -82.9(8) 14_554 4
O10 K2 K6 K1 -81.6(9) 11_554 4
O32 K2 K6 K1 40.0(10) . 4
O31 K2 K6 K1 142.8(10) 8 4
O31 K2 K6 K1 -151.8(9) . 4
O27 K2 K6 K1 146.9(8) . 4
O37 K2 K6 K1 43.8(9) 8 4
O37 K2 K6 K1 -24.2(13) . 4
O6 K2 K6 K1 -147.3(8) 12_545 4
O44 K2 K6 K1 93.5(8) 8 4
O44 K2 K6 K1 94.5(12) . 4
O5 K2 K6 K1 -24.9(10) 11_554 4
O24 U10 N1 O30 89(3) . .
O37 U10 N1 O30 -91(3) . .
O25 U10 N1 O30 -4(4) 5 .
O41 U10 N1 O30 179.6(18) . .
O44 U10 N1 O30 -179(2) . .
O36 U10 N1 O30 -4(3) 5 .
O32 U10 N1 O30 180(5) . .
K3 U10 N1 O30 -44(2) 11_554 .
K2 U10 N1 O30 -136(3) . .
K6 U10 N1 O30 -91(2) 8 .
O24 U10 N1 O30 -50(19) . 8
O37 U10 N1 O30 129(19) . 8
O25 U10 N1 O30 -143(18) 5 8
O41 U10 N1 O30 40(20) . 8
O44 U10 N1 O30 42(19) . 8
O36 U10 N1 O30 -143(19) 5 8
O30 U10 N1 O30 -140(21) . 8
O32 U10 N1 O30 40(17) . 8
K3 U10 N1 O30 177(19) 11_554 8
K2 U10 N1 O30 84(19) . 8
K6 U10 N1 O30 130(19) 8 8
O24 U10 N1 O32 -90(3) . .
O37 U10 N1 O32 89(3) . .
O25 U10 N1 O32 177(2) 5 .
O41 U10 N1 O32 0(4) . .
O44 U10 N1 O32 1(3) . .
O36 U10 N1 O32 177(3) 5 .
O30 U10 N1 O32 -180(5) . .
K3 U10 N1 O32 137(3) 11_554 .
K2 U10 N1 O32 44(2) . .
K6 U10 N1 O32 89(3) 8 .
O24 U10 N1 U10 -83.9(18) . 8
O37 U10 N1 U10 95.8(18) . 8
O25 U10 N1 U10 -176.7(9) 5 8
O41 U10 N1 U10 6(3) . 8
O44 U10 N1 U10 8.1(19) . 8
O36 U10 N1 U10 -176.8(15) 5 8
O30 U10 N1 U10 -173(4) . 8
O32 U10 N1 U10 6.6(18) . 8
K3 U10 N1 U10 143(2) 11_554 8
K2 U10 N1 U10 50.9(14) . 8
K6 U10 N1 U10 96.1(16) 8 8
O35 U8 N2 O26 -91(2) . .
O29 U8 N2 O26 92(2) . .
O36 U8 N2 O26 -178(2) . .
O45 U8 N2 O26 0(3) 5 .
O25 U8 N2 O26 -177.5(18) . .
O48 U8 N2 O26 0(2) 5 .
O38 U8 N2 O26 -179(4) . .
K3 U8 N2 O26 -136(2) 15_545 .
K1 U8 N2 O26 -46(2) . .
K6 U8 N2 O26 -89(2) 2 .
O35 U8 N2 O50 171(17) . .
O29 U8 N2 O50 -6(17) . .
O36 U8 N2 O50 85(17) . .
O45 U8 N2 O50 -97(17) 5 .
O25 U8 N2 O50 85(17) . .
O48 U8 N2 O50 -98(17) 5 .
O26 U8 N2 O50 -98(17) . .
O38 U8 N2 O50 83(17) . .
K3 U8 N2 O50 126(17) 15_545 .
K1 U8 N2 O50 -144(17) . .
K6 U8 N2 O50 173(17) 2 .
O35 U8 N2 O38 88(2) . .
O29 U8 N2 O38 -89(2) . .
O36 U8 N2 O38 2(2) . .
O45 U8 N2 O38 179.6(17) 5 .
O25 U8 N2 O38 2(3) . .
O48 U8 N2 O38 178.7(19) 5 .
O26 U8 N2 O38 179(4) . .
K3 U8 N2 O38 42.9(17) 15_545 .
K1 U8 N2 O38 133(2) . .
K6 U8 N2 O38 90.3(19) 2 .
O35 U8 N2 U6 -100.1(15) . .
O29 U8 N2 U6 82.6(15) . .
O36 U8 N2 U6 173.3(12) . .
O45 U8 N2 U6 -9(2) 5 .
O25 U8 N2 U6 173.4(9) . .
O48 U8 N2 U6 -9.6(16) 5 .
O26 U8 N2 U6 -9.1(15) . .
O38 U8 N2 U6 172(3) . .
K3 U8 N2 U6 -145.4(15) 15_545 .
K1 U8 N2 U6 -55.0(11) . .
K6 U8 N2 U6 -98.1(13) 2 .
O33 U6 N2 O26 -90(2) . .
O39 U6 N2 O26 91(2) . .
O43 U6 N2 O26 -179(2) . .
O23 U6 N2 O26 178.9(19) . .
O48 U6 N2 O26 2(2) . .
O45 U6 N2 O26 3(3) . .
O50 U6 N2 O26 -179(4) . .
K5 U6 N2 O26 136(2) 15_545 .
K1 U6 N2 O26 46(2) . .
K6 U6 N2 O26 90(2) 8 .
O33 U6 N2 O50 89(2) . .
O39 U6 N2 O50 -90(2) . .
O43 U6 N2 O50 0(2) . .
O23 U6 N2 O50 -2(3) . .
O48 U6 N2 O50 -179.6(19) . .
O45 U6 N2 O50 -177.9(17) . .
O26 U6 N2 O50 179(4) . .
K5 U6 N2 O50 -45.6(18) 15_545 .
K1 U6 N2 O50 -135(2) . .
K6 U6 N2 O50 -91.0(19) 8 .
O33 U6 N2 O38 -9(19) . .
O39 U6 N2 O38 171(19) . .
O43 U6 N2 O38 -99(19) . .
O23 U6 N2 O38 -101(19) . .
O48 U6 N2 O38 82(19) . .
O45 U6 N2 O38 84(19) . .
O26 U6 N2 O38 80(19) . .
O50 U6 N2 O38 -99(20) . .
K5 U6 N2 O38 -144(20) 15_545 .
K1 U6 N2 O38 126(20) . .
K6 U6 N2 O38 170(19) 8 .
O33 U6 N2 U8 -80.4(15) . .
O39 U6 N2 U8 100.1(15) . .
O43 U6 N2 U8 -170.0(13) . .
O23 U6 N2 U8 -172.0(10) . .
O48 U6 N2 U8 10.7(16) . .
O45 U6 N2 U8 12(2) . .
O26 U6 N2 U8 9.1(15) . .
O50 U6 N2 U8 -170(3) . .
K5 U6 N2 U8 144.7(16) 15_545 .
K1 U6 N2 U8 55.0(11) . .
K6 U6 N2 U8 99.3(13) 8 .
O28 U7 N3 O22 74(21) . 8
O31 U7 N3 O22 -103(21) . 8
O49 U7 N3 O22 165(21) . 8
O40 U7 N3 O22 167(20) . 8
O44 U7 N3 O22 -17(21) . 8
O41 U7 N3 O22 -15(22) . 8
O22 U7 N3 O22 166(24) . 8
O27 U7 N3 O22 -16(19) . 8
K2 U7 N3 O22 -60(21) . 8
K4 U7 N3 O22 -150(22) 8 8
K6 U7 N3 O22 -106(21) 8 8
O28 U7 N3 O22 -92(3) . .
O31 U7 N3 O22 91(3) . .
O49 U7 N3 O22 -1(3) . .
O40 U7 N3 O22 0(4) . .
O44 U7 N3 O22 177(3) . .
O41 U7 N3 O22 179.0(19) . .
O27 U7 N3 O22 178(5) . .
K2 U7 N3 O22 134(3) . .
K4 U7 N3 O22 44(2) 8 .
K6 U7 N3 O22 88(3) 8 .
O28 U7 N3 O27 90(3) . .
O31 U7 N3 O27 -87(3) . .
O49 U7 N3 O27 -179(2) . .
O40 U7 N3 O27 -177(2) . .
O44 U7 N3 O27 -1(3) . .
O41 U7 N3 O27 1(4) . .
O22 U7 N3 O27 -178(5) . .
K2 U7 N3 O27 -44(2) . .
K4 U7 N3 O27 -134(3) 8 .
K6 U7 N3 O27 -90(3) 8 .
O28 U7 N3 U7 85.1(19) . 8
O31 U7 N3 U7 -91.9(19) . 8
O49 U7 N3 U7 176.1(17) . 8
O40 U7 N3 U7 177.8(12) . 8
O44 U7 N3 U7 -6(2) . 8
O41 U7 N3 U7 -3(3) . 8
O22 U7 N3 U7 177(4) . 8
O27 U7 N3 U7 -4.8(15) . 8
K2 U7 N3 U7 -48.9(15) . 8
K4 U7 N3 U7 -138(2) 8 8
K6 U7 N3 U7 -94.8(17) 8 8
O18 U2 O1 K7 -132(53) . 10
O16 U2 O1 K7 74.0(12) . 10
O8 U2 O1 K7 147.2(13) . 10
O19 U2 O1 K7 -85.5(13) . 10
O11 U2 O1 K7 -38.3(13) . 10
O15 U2 O1 K7 -161.4(13) . 10
O16 U2 O1 K7 36.9(12) 7_656 10
K5 U2 O1 K7 -58.7(14) 8 10
K3 U2 O1 K7 171.0(7) 8 10
K1 U2 O1 K7 55.1(14) 10 10
O18 U2 O1 K7 118(53) . 14
O16 U2 O1 K7 -36.1(12) . 14
O8 U2 O1 K7 37.0(13) . 14
O19 U2 O1 K7 164.3(14) . 14
O11 U2 O1 K7 -148.4(13) . 14
O15 U2 O1 K7 88.5(13) . 14
O16 U2 O1 K7 -73.2(12) 7_656 14
K5 U2 O1 K7 -168.8(7) 8 14
K3 U2 O1 K7 60.8(14) 8 14
K1 U2 O1 K7 -55.0(14) 10 14
K7 U2 O1 K7 -110.2(17) 10 14
O18 U2 O1 K9 -9(54) . 11_554
O16 U2 O1 K9 -162.3(13) . 11_554
O8 U2 O1 K9 -89.1(14) . 11_554
O19 U2 O1 K9 38.2(14) . 11_554
O11 U2 O1 K9 85.5(14) . 11_554
O15 U2 O1 K9 -37.6(14) . 11_554
O16 U2 O1 K9 160.7(13) 7_656 11_554
K5 U2 O1 K9 65.1(15) 8 11_554
K3 U2 O1 K9 -65.3(15) 8 11_554
K1 U2 O1 K9 178.9(7) 10 11_554
K7 U2 O1 K9 123.7(19) 10 11_554
O5 U3 O2 K7 59(100) . 14
O8 U3 O2 K7 -31.8(15) . 14
O8 U3 O2 K7 149.0(16) 8 14
O10 U3 O2 K7 76.1(15) 8 14
O10 U3 O2 K7 41.1(15) . 14
O15 U3 O2 K7 -82.9(16) . 14
O15 U3 O2 K7 -159.9(16) 8 14
K3 U3 O2 K7 169.5(8) . 14
K3 U3 O2 K7 -52(2) 8 14
K7 U3 O2 K7 117(3) 11 14
O5 U3 O2 K7 -59(100) . 11
O8 U3 O2 K7 -149.0(16) . 11
O8 U3 O2 K7 31.8(15) 8 11
O10 U3 O2 K7 -41.1(15) 8 11
O10 U3 O2 K7 -76.1(15) . 11
O15 U3 O2 K7 159.9(16) . 11
O15 U3 O2 K7 82.9(16) 8 11
K3 U3 O2 K7 52(2) . 11
K3 U3 O2 K7 -169.5(8) 8 11
K7 U3 O2 K7 -117(3) 14 11
O5 U3 O2 K9 180(100) . 11_554
O8 U3 O2 K9 89.6(8) . 11_554
O8 U3 O2 K9 -89.6(8) 8 11_554
O10 U3 O2 K9 -162.5(5) 8 11_554
O10 U3 O2 K9 162.5(5) . 11_554
O15 U3 O2 K9 38.5(7) . 11_554
O15 U3 O2 K9 -38.5(7) 8 11_554
K3 U3 O2 K9 -69.1(8) . 11_554
K3 U3 O2 K9 69.1(8) 8 11_554
K7 U3 O2 K9 121.4(14) 14 11_554
K7 U3 O2 K9 -121.4(14) 11 11_554
O9 U1 O3 K8 -142(46) . 10
O14 U1 O3 K8 -32.2(15) . 10
O17 U1 O3 K8 77.4(13) . 10
O19 U1 O3 K8 -162.9(14) . 10
O12 U1 O3 K8 39.2(13) . 10
O11 U1 O3 K8 150.3(14) . 10
O21 U1 O3 K8 -81.8(14) . 10
K5 U1 O3 K8 168.7(8) 8 10
K7 U1 O3 K8 117(2) 10 10
K4 U1 O3 K8 57.7(14) 13 10
O9 U1 O3 K7 101(46) . 10
O14 U1 O3 K7 -149.3(15) . 10
O17 U1 O3 K7 -39.7(14) . 10
O19 U1 O3 K7 79.9(15) . 10
O12 U1 O3 K7 -77.9(14) . 10
O11 U1 O3 K7 33.2(15) . 10
O21 U1 O3 K7 161.0(15) . 10
K8 U1 O3 K7 -117(2) 10 10
K5 U1 O3 K7 51.5(17) 8 10
K4 U1 O3 K7 -59.5(15) 13 10
O9 U1 O3 K9 -19(47) . 11_554
O14 U1 O3 K9 90.6(15) . 11_554
O17 U1 O3 K9 -159.7(13) . 11_554
O19 U1 O3 K9 -40.1(15) . 11_554
O12 U1 O3 K9 162.1(13) . 11_554
O11 U1 O3 K9 -86.9(14) . 11_554
O21 U1 O3 K9 41.0(14) . 11_554
K8 U1 O3 K9 122.8(19) 10 11_554
K5 U1 O3 K9 -68.5(15) 8 11_554
K7 U1 O3 K9 -120(2) 10 11_554
K4 U1 O3 K9 -179.5(8) 13 11_554
O6 U4 O4 K7 59(2) . 13
O17 U4 O4 K7 -41(2) 6_665 13
O17 U4 O4 K7 159(2) . 13
O12 U4 O4 K7 -163(2) . 13
O12 U4 O4 K7 -80(2) 6_665 13
O10 U4 O4 K7 41(2) 4_656 13
O10 U4 O4 K7 76(2) 7_656 13
K4 U4 O4 K7 177.8(10) 13 13
K4 U4 O4 K7 -60(3) 10 13
K8 U4 O4 K7 -121.2(19) 10 13
K2 U4 O4 K7 58.8(19) 10 13
O6 U4 O4 K7 -58.8(19) . 10
O17 U4 O4 K7 -159(2) 6_665 10
O17 U4 O4 K7 41(2) . 10
O12 U4 O4 K7 80(2) . 10
O12 U4 O4 K7 163(2) 6_665 10
O10 U4 O4 K7 -76(2) 4_656 10
O10 U4 O4 K7 -41(2) 7_656 10
K4 U4 O4 K7 60(3) 13 10
K4 U4 O4 K7 -177.8(10) 10 10
K8 U4 O4 K7 121.2(19) 10 10
K2 U4 O4 K7 -58.8(19) 10 10
O6 U4 O4 K8 180(16) . 10
O17 U4 O4 K8 80.1(6) 6_665 10
O17 U4 O4 K8 -80.1(6) . 10
O12 U4 O4 K8 -41.4(6) . 10
O12 U4 O4 K8 41.4(6) 6_665 10
O10 U4 O4 K8 162.6(5) 4_656 10
O10 U4 O4 K8 -162.6(5) 7_656 10
K4 U4 O4 K8 -61.1(10) 13 10
K4 U4 O4 K8 61.1(10) 10 10
K2 U4 O4 K8 180.000(3) 10 10
O2 U3 O5 K3 111(100) . .
O8 U3 O5 K3 -158.6(15) . .
O8 U3 O5 K3 20.6(14) 8 .
O10 U3 O5 K3 93.5(13) 8 .
O10 U3 O5 K3 128.5(13) . .
O15 U3 O5 K3 -107.5(14) . .
O15 U3 O5 K3 -30.5(14) 8 .
K3 U3 O5 K3 -138(2) 8 .
K7 U3 O5 K3 169.5(11) 14 .
K7 U3 O5 K3 52(3) 11 .
O2 U3 O5 K3 -111(100) . 8
O8 U3 O5 K3 -20.6(14) . 8
O8 U3 O5 K3 158.6(15) 8 8
O10 U3 O5 K3 -128.5(13) 8 8
O10 U3 O5 K3 -93.5(13) . 8
O15 U3 O5 K3 30.5(14) . 8
O15 U3 O5 K3 107.5(14) 8 8
K3 U3 O5 K3 138(2) . 8
K7 U3 O5 K3 -52(3) 14 8
K7 U3 O5 K3 -169.5(11) 11 8
O2 U3 O5 K2 0(100) . 11
O8 U3 O5 K2 90.4(8) . 11
O8 U3 O5 K2 -90.4(8) 8 11
O10 U3 O5 K2 -17.5(5) 8 11
O10 U3 O5 K2 17.5(5) . 11
O15 U3 O5 K2 141.5(7) . 11
O15 U3 O5 K2 -141.5(7) 8 11
K3 U3 O5 K2 -111.0(12) . 11
K3 U3 O5 K2 111.0(12) 8 11
K7 U3 O5 K2 59(2) 14 11
K7 U3 O5 K2 -59(2) 11 11
O8 K3 O5 U3 -19.7(14) 8 .
O30 K3 O5 U3 -176(2) 11 .
O38 K3 O5 U3 165(11) 15 .
O15 K3 O5 U3 28.9(15) 8 .
O35 K3 O5 U3 -74(2) 15 .
O37 K3 O5 U3 -109.7(18) 11 .
O18 K3 O5 U3 5(2) 8 .
O36 K3 O5 U3 -140.0(15) 15 .
U10 K3 O5 U3 -135.7(17) 11 .
U8 K3 O5 U3 -99.8(19) 15 .
O8 K3 O5 K3 -145(2) 8 8
O30 K3 O5 K3 58.9(17) 11 8
O38 K3 O5 K3 39(13) 15 8
O15 K3 O5 K3 -97(2) 8 8
O35 K3 O5 K3 160.2(13) 15 8
O37 K3 O5 K3 124.9(19) 11 8
O18 K3 O5 K3 -120.1(16) 8 8
O36 K3 O5 K3 94.5(18) 15 8
U10 K3 O5 K3 98.8(17) 11 8
U8 K3 O5 K3 134.8(12) 15 8
U3 K3 O5 K3 -125(3) . 8
O8 K3 O5 K2 88.6(13) 8 11
O30 K3 O5 K2 -67.3(11) 11 11
O38 K3 O5 K2 -87(12) 15 11
O15 K3 O5 K2 137.2(15) 8 11
O35 K3 O5 K2 34.0(15) 15 11
O37 K3 O5 K2 -1.4(8) 11 11
O18 K3 O5 K2 113.7(11) 8 11
O36 K3 O5 K2 -31.7(15) 15 11
U10 K3 O5 K2 -27.4(9) 11 11
U8 K3 O5 K2 8.5(19) 15 11
U3 K3 O5 K2 108(2) . 11
O4 U4 O6 K4 119.6(7) . 13
O17 U4 O6 K4 -140.5(9) 6_665 13
O17 U4 O6 K4 19.6(9) . 13
O12 U4 O6 K4 -19.1(9) . 13
O12 U4 O6 K4 -101.8(9) 6_665 13
O10 U4 O6 K4 137.0(9) 4_656 13
O10 U4 O6 K4 102.1(8) 7_656 13
K4 U4 O6 K4 -120.9(14) 10 13
K8 U4 O6 K4 -60.4(7) 10 13
K2 U4 O6 K4 119.6(7) 10 13
O4 U4 O6 K4 -119.5(10) . 10
O17 U4 O6 K4 -19.6(9) 6_665 10
O17 U4 O6 K4 140.5(9) . 10
O12 U4 O6 K4 101.8(9) . 10
O12 U4 O6 K4 19.1(9) 6_665 10
O10 U4 O6 K4 -102.1(8) 4_656 10
O10 U4 O6 K4 -137.0(9) 7_656 10
K4 U4 O6 K4 120.9(14) 13 10
K8 U4 O6 K4 60.4(7) 10 10
K2 U4 O6 K4 -119.6(7) 10 10
O4 U4 O6 K2 0.0(3) . 10
O17 U4 O6 K2 99.9(6) 6_665 10
O17 U4 O6 K2 -99.9(6) . 10
O12 U4 O6 K2 -138.6(6) . 10
O12 U4 O6 K2 138.6(6) 6_665 10
O10 U4 O6 K2 17.4(5) 4_656 10
O10 U4 O6 K2 -17.4(5) 7_656 10
K4 U4 O6 K2 -119.6(7) 13 10
K4 U4 O6 K2 119.6(7) 10 10
K8 U4 O6 K2 180.000(2) 10 10
O13 U5 O7 K8 56.0(11) . 12
O21 U5 O7 K8 -86.7(15) 8 12
O21 U5 O7 K8 -161.2(15) . 12
O20 U5 O7 K8 73.2(15) 3_665 12
O20 U5 O7 K8 38.9(15) . 12
O14 U5 O7 K8 149.7(15) . 12
O14 U5 O7 K8 -37.6(15) 8 12
K8 U5 O7 K8 112(3) 10 12
K9 U5 O7 K8 -124.0(13) 11_554 12
O13 U5 O7 K8 -56.0(16) . 10
O21 U5 O7 K8 161.2(15) 8 10
O21 U5 O7 K8 86.7(15) . 10
O20 U5 O7 K8 -38.9(15) 3_665 10
O20 U5 O7 K8 -73.2(15) . 10
O14 U5 O7 K8 37.6(15) . 10
O14 U5 O7 K8 -149.7(15) 8 10
K8 U5 O7 K8 -112(3) 12 10
K9 U5 O7 K8 124.0(13) 11_554 10
O13 U5 O7 K9 180(68) . 11_554
O21 U5 O7 K9 37.3(8) 8 11_554
O21 U5 O7 K9 -37.3(8) . 11_554
O20 U5 O7 K9 -162.8(8) 3_665 11_554
O20 U5 O7 K9 162.8(8) . 11_554
O14 U5 O7 K9 -86.4(9) . 11_554
O14 U5 O7 K9 86.3(9) 8 11_554
K8 U5 O7 K9 124.0(13) 12 11_554
K8 U5 O7 K9 -124.0(13) 10 11_554
O5 U3 O8 U2 126(2) . .
O2 U3 O8 U2 -54.3(16) . .
O8 U3 O8 U2 0(100) 8 .
O10 U3 O8 U2 -145.8(13) 8 .
O10 U3 O8 U2 -146.0(16) . .
O15 U3 O8 U2 37.0(13) . .
O15 U3 O8 U2 37(2) 8 .
K3 U3 O8 U2 103.3(14) . .
K3 U3 O8 U2 104.2(17) 8 .
K7 U3 O8 U2 -71.7(13) 14 .
K7 U3 O8 U2 -71.2(15) 11 .
O5 U3 O8 K3 21.5(16) . 8
O2 U3 O8 K3 -158.5(12) . 8
O8 U3 O8 K3 -104(100) 8 8
O10 U3 O8 K3 109.9(9) 8 8
O10 U3 O8 K3 109.8(10) . 8
O15 U3 O8 K3 -67.2(12) . 8
O15 U3 O8 K3 -67.6(14) 8 8
K3 U3 O8 K3 -0.9(15) . 8
K7 U3 O8 K3 -175.9(12) 14 8
K7 U3 O8 K3 -175.4(5) 11 8
O5 U3 O8 K6 -73.8(18) . 11
O2 U3 O8 K6 106.2(14) . 11
O8 U3 O8 K6 161(100) 8 11
O10 U3 O8 K6 14.6(14) 8 11
O10 U3 O8 K6 14.5(10) . 11
O15 U3 O8 K6 -162.5(19) . 11
O15 U3 O8 K6 -163.0(11) 8 11
K3 U3 O8 K6 -96.2(13) . 11
K3 U3 O8 K6 -95.3(13) 8 11
K7 U3 O8 K6 88.8(12) 14 11
K7 U3 O8 K6 89.3(11) 11 11
O18 U2 O8 U3 -128.0(16) . .
O1 U2 O8 U3 50.8(15) . .
O16 U2 O8 U3 141.9(16) . .
O19 U2 O8 U3 -40(2) . .
O11 U2 O8 U3 -83(8) . .
O15 U2 O8 U3 -37.5(13) . .
O16 U2 O8 U3 142.0(13) 7_656 .
K5 U2 O8 U3 -104.4(13) 8 .
K3 U2 O8 U3 -104.2(17) 8 .
K1 U2 O8 U3 -178.8(13) 10 .
K7 U2 O8 U3 70.7(16) 10 .
O18 U2 O8 K3 -23.8(11) . 8
O1 U2 O8 K3 155.0(10) . 8
O16 U2 O8 K3 -113.9(10) . 8
O19 U2 O8 K3 63.8(15) . 8
O11 U2 O8 K3 21(8) . 8
O15 U2 O8 K3 66.7(12) . 8
O16 U2 O8 K3 -113.8(9) 7_656 8
K5 U2 O8 K3 -0.2(14) 8 8
K1 U2 O8 K3 -74.6(8) 10 8
K7 U2 O8 K3 174.8(5) 10 8
O18 U2 O8 K6 71.5(13) . 11
O1 U2 O8 K6 -109.7(12) . 11
O16 U2 O8 K6 -18.6(10) . 11
O19 U2 O8 K6 159.1(12) . 11
O11 U2 O8 K6 116(8) . 11
O15 U2 O8 K6 162.0(19) . 11
O16 U2 O8 K6 -18.5(14) 7_656 11
K5 U2 O8 K6 95.1(12) 8 11
K3 U2 O8 K6 95.3(13) 8 11
K1 U2 O8 K6 20.7(11) 10 11
K7 U2 O8 K6 -89.9(12) 10 11
O3 U1 O9 K5 -50(46) . 8
O14 U1 O9 K5 -160.1(12) . 8
O17 U1 O9 K5 90.4(10) . 8
O19 U1 O9 K5 -29.3(11) . 8
O12 U1 O9 K5 128.5(10) . 8
O11 U1 O9 K5 17.5(10) . 8
O21 U1 O9 K5 -110.4(11) . 8
K8 U1 O9 K5 168.9(9) 10 8
K7 U1 O9 K5 48(2) 10 8
K4 U1 O9 K5 110.4(11) 13 8
O3 U1 O9 K4 -160(46) . 13
O14 U1 O9 K4 89.5(11) . 13
O17 U1 O9 K4 -20.1(8) . 13
O19 U1 O9 K4 -139.7(10) . 13
O12 U1 O9 K4 18.1(8) . 13
O11 U1 O9 K4 -92.9(10) . 13
O21 U1 O9 K4 139.2(10) . 13
K8 U1 O9 K4 58.5(17) 10 13
K5 U1 O9 K4 -110.4(11) 8 13
K7 U1 O9 K4 -62.0(18) 10 13
O5 U3 O10 O10 -89.5(5) . 8
O2 U3 O10 O10 90.5(3) . 8
O8 U3 O10 O10 179.7(8) . 8
O8 U3 O10 O10 0.3(8) 8 8
O15 U3 O10 O10 -177.4(10) . 8
O15 U3 O10 O10 -6(2) 8 8
K3 U3 O10 O10 -48.6(2) . 8
K3 U3 O10 O10 -137.8(2) 8 8
K7 U3 O10 O10 111.5(4) 14 8
K7 U3 O10 O10 60.7(3) 11 8
O5 U3 O10 U4 -139.5(11) . 2_566
O2 U3 O10 U4 40.5(11) . 2_566
O8 U3 O10 U4 129.7(14) . 2_566
O8 U3 O10 U4 -49.7(14) 8 2_566
O10 U3 O10 U4 -50.0(12) 8 2_566
O15 U3 O10 U4 132.6(12) . 2_566
O15 U3 O10 U4 -56(3) 8 2_566
K3 U3 O10 U4 -98.6(10) . 2_566
K3 U3 O10 U4 172.2(10) 8 2_566
K7 U3 O10 U4 61.5(10) 14 2_566
K7 U3 O10 U4 10.7(10) 11 2_566
O5 U3 O10 K2 -22.1(8) . 11
O2 U3 O10 K2 157.9(7) . 11
O8 U3 O10 K2 -112.9(10) . 11
O8 U3 O10 K2 67.6(10) 8 11
O10 U3 O10 K2 67.4(7) 8 11
O15 U3 O10 K2 -110.1(11) . 11
O15 U3 O10 K2 61(3) 8 11
K3 U3 O10 K2 18.8(9) . 11
K3 U3 O10 K2 -70.5(6) 8 11
K7 U3 O10 K2 178.9(9) 14 11
K7 U3 O10 K2 128.0(7) 11 11
O5 U3 O10 K6 76.9(8) . 11
O2 U3 O10 K6 -103.1(7) . 11
O8 U3 O10 K6 -13.8(10) . 11
O8 U3 O10 K6 166.7(9) 8 11
O10 U3 O10 K6 166.4(6) 8 11
O15 U3 O10 K6 -11.0(13) . 11
O15 U3 O10 K6 161(2) 8 11
K3 U3 O10 K6 117.9(7) . 11
K3 U3 O10 K6 28.6(7) 8 11
K7 U3 O10 K6 -82.0(8) 14 11
K7 U3 O10 K6 -132.9(8) 11 11
O18 U2 O11 U1 131.9(16) . .
O1 U2 O11 U1 -46.9(15) . .
O16 U2 O11 U1 -140.1(13) . .
O8 U2 O11 U1 87(8) . .
O19 U2 O11 U1 39.7(14) . .
O15 U2 O11 U1 45.1(19) . .
O16 U2 O11 U1 -136.6(16) 7_656 .
K5 U2 O11 U1 111.0(18) 8 .
K3 U2 O11 U1 105.7(13) 8 .
K1 U2 O11 U1 -177.4(13) 10 .
K7 U2 O11 U1 -68.4(13) 10 .
O18 U2 O11 K5 20.9(11) . 8
O1 U2 O11 K5 -157.9(10) . 8
O16 U2 O11 K5 108.9(10) . 8
O8 U2 O11 K5 -24(8) . 8
O19 U2 O11 K5 -71.3(14) . 8
O15 U2 O11 K5 -65.9(14) . 8
O16 U2 O11 K5 112.4(11) 7_656 8
K3 U2 O11 K5 -5.3(14) 8 8
K1 U2 O11 K5 71.6(8) 10 8
K7 U2 O11 K5 -179.4(12) 10 8
O18 U2 O11 K6 -76.4(13) . 13
O1 U2 O11 K6 104.8(12) . 13
O16 U2 O11 K6 11.6(14) . 13
O8 U2 O11 K6 -121(8) . 13
O19 U2 O11 K6 -169(2) . 13
O15 U2 O11 K6 -163.2(10) . 13
O16 U2 O11 K6 15.1(10) 7_656 13
K5 U2 O11 K6 -97.3(14) 8 13
K3 U2 O11 K6 -102.6(11) 8 13
K1 U2 O11 K6 -25.7(10) 10 13
K7 U2 O11 K6 83.3(11) 10 13
O9 U1 O11 U2 -130.2(16) . .
O3 U1 O11 U2 48.5(15) . .
O14 U1 O11 U2 -86(20) . .
O17 U1 O11 U2 139.4(16) . .
O19 U1 O11 U2 -39.6(14) . .
O12 U1 O11 U2 141.5(13) . .
O21 U1 O11 U2 -40(2) . .
K8 U1 O11 U2 70.2(17) 10 .
K5 U1 O11 U2 -110.5(19) 8 .
K7 U1 O11 U2 67.0(12) 10 .
K4 U1 O11 U2 175.9(13) 13 .
O9 U1 O11 K5 -19.7(12) . 8
O3 U1 O11 K5 159.0(11) . 8
O14 U1 O11 K5 25(20) . 8
O17 U1 O11 K5 -110.1(11) . 8
O19 U1 O11 K5 70.9(14) . 8
O12 U1 O11 K5 -108.0(10) . 8
O21 U1 O11 K5 70.2(15) . 8
K8 U1 O11 K5 -179.3(6) 10 8
K7 U1 O11 K5 177.5(12) 10 8
K4 U1 O11 K5 -73.6(9) 13 8
O9 U1 O11 K6 78.0(13) . 13
O3 U1 O11 K6 -103.3(12) . 13
O14 U1 O11 K6 123(20) . 13
O17 U1 O11 K6 -12.4(10) . 13
O19 U1 O11 K6 168.6(19) . 13
O12 U1 O11 K6 -10.3(14) . 13
O21 U1 O11 K6 167.9(11) . 13
K8 U1 O11 K6 -81.6(13) 10 13
K5 U1 O11 K6 97.7(13) 8 13
K7 U1 O11 K6 -84.8(11) 10 13
K4 U1 O11 K6 24.1(10) 13 13
O4 U4 O12 O17 -88.2(15) . .
O6 U4 O12 O17 91.2(13) . .
O17 U4 O12 O17 180.0(16) 6_665 .
O12 U4 O12 O17 180.0(10) 6_665 .
O10 U4 O12 O17 7(3) 4_656 .
O10 U4 O12 O17 3.4(16) 7_656 .
K4 U4 O12 O17 70.9(12) 13 .
K4 U4 O12 O17 138.3(12) 10 .
K8 U4 O12 O17 -115.4(13) 10 .
K2 U4 O12 O17 54.9(14) 10 .
O4 U4 O12 U1 -41.8(14) . .
O6 U4 O12 U1 137.7(13) . .
O17 U4 O12 U1 -133.6(11) 6_665 .
O17 U4 O12 U1 46.5(12) . .
O12 U4 O12 U1 -133.6(9) 6_665 .
O10 U4 O12 U1 54(3) 4_656 .
O10 U4 O12 U1 49.9(16) 7_656 .
K4 U4 O12 U1 117.4(15) 13 .
K4 U4 O12 U1 -175.2(11) 10 .
K8 U4 O12 U1 -69.0(11) 10 .
K2 U4 O12 U1 101.4(11) 10 .
O4 U4 O12 K4 -159.2(10) . 13
O6 U4 O12 K4 20.3(8) . 13
O17 U4 O12 K4 109.1(9) 6_665 13
O17 U4 O12 K4 -70.9(12) . 13
O12 U4 O12 K4 109.1(7) 6_665 13
O10 U4 O12 K4 -64(2) 4_656 13
O10 U4 O12 K4 -67.5(10) 7_656 13
K4 U4 O12 K4 67.4(7) 10 13
K8 U4 O12 K4 173.6(10) 10 13
K2 U4 O12 K4 -16.0(10) 10 13
O9 U1 O12 O17 -90.2(14) . .
O3 U1 O12 O17 89.8(14) . .
O14 U1 O12 O17 179.4(16) . .
O19 U1 O12 O17 -6(3) . .
O11 U1 O12 O17 -3.3(15) . .
O21 U1 O12 O17 178.4(14) . .
K8 U1 O12 O17 115.6(14) 10 .
K5 U1 O12 O17 -49.0(13) 8 .
K7 U1 O12 O17 58.6(12) 10 .
K4 U1 O12 O17 -66.7(12) 13 .
O9 U1 O12 U4 -136.9(14) . .
O3 U1 O12 U4 43.1(14) . .
O14 U1 O12 U4 132.8(16) . .
O17 U1 O12 U4 -46.6(12) . .
O19 U1 O12 U4 -52(3) . .
O11 U1 O12 U4 -49.9(15) . .
O21 U1 O12 U4 131.7(13) . .
K8 U1 O12 U4 68.9(12) 10 .
K5 U1 O12 U4 -95.6(12) 8 .
K7 U1 O12 U4 11.9(11) 10 .
K4 U1 O12 U4 -113.4(16) 13 .
O9 U1 O12 K4 -23.5(11) . 13
O3 U1 O12 K4 156.5(10) . 13
O14 U1 O12 K4 -113.9(12) . 13
O17 U1 O12 K4 66.7(12) . 13
O19 U1 O12 K4 61(3) . 13
O11 U1 O12 K4 63.4(11) . 13
O21 U1 O12 K4 -114.9(11) . 13
K8 U1 O12 K4 -177.7(11) 10 13
K5 U1 O12 K4 17.8(10) 8 13
K7 U1 O12 K4 125.3(8) 10 13
O9 U1 O14 U5 128.1(18) . .
O3 U1 O14 U5 -50.6(17) . .
O17 U1 O14 U5 -142.3(15) . .
O19 U1 O14 U5 40(2) . .
O12 U1 O14 U5 -142.7(19) . .
O11 U1 O14 U5 84(20) . .
O21 U1 O14 U5 36.2(15) . .
K8 U1 O14 U5 -73.1(15) 10 .
K5 U1 O14 U5 107.0(15) 8 .
K7 U1 O14 U5 -68.2(18) 10 .
K4 U1 O14 U5 -177.9(16) 13 .
O9 U1 O14 K8 -158.8(11) . 10
O3 U1 O14 K8 22.5(10) . 10
O17 U1 O14 K8 -69.2(11) . 10
O19 U1 O14 K8 112.9(14) . 10
O12 U1 O14 K8 -69.6(10) . 10
O11 U1 O14 K8 157(19) . 10
O21 U1 O14 K8 109.3(15) . 10
K5 U1 O14 K8 -179.9(6) 8 10
K7 U1 O14 K8 4.9(12) 10 10
K4 U1 O14 K8 -104.8(8) 13 10
O7 U5 O14 U1 50.3(19) . .
O13 U5 O14 U1 -130(2) . .
O21 U5 O14 U1 -39(2) 8 .
O21 U5 O14 U1 -36.5(15) . .
O20 U5 O14 U1 137.3(19) 3_665 .
O20 U5 O14 U1 138.2(16) . .
O14 U5 O14 U1 -64(13) 8 .
K8 U5 O14 U1 72.7(19) 12 .
K8 U5 O14 U1 75.9(16) 10 .
K9 U5 O14 U1 18.8(16) 11_554 .
O7 U5 O14 K8 -25.6(13) . 10
O13 U5 O14 K8 153.9(15) . 10
O21 U5 O14 K8 -115.1(12) 8 10
O21 U5 O14 K8 -112.4(15) . 10
O20 U5 O14 K8 61.4(10) 3_665 10
O20 U5 O14 K8 62.3(12) . 10
O14 U5 O14 K8 -140(12) 8 10
K8 U5 O14 K8 -3.2(10) 12 10
K9 U5 O14 K8 -57.0(7) 11_554 10
O18 U2 O15 U3 122.7(14) . .
O1 U2 O15 U3 -57.9(13) . .
O16 U2 O15 U3 33.4(17) . .
O8 U2 O15 U3 34.0(12) . .
O19 U2 O15 U3 -148.3(15) . .
O11 U2 O15 U3 -152.4(12) . .
O16 U2 O15 U3 33(4) 7_656 .
K5 U2 O15 U3 168.7(10) 8 .
K3 U2 O15 U3 94.6(14) 8 .
K1 U2 O15 U3 86.9(13) 10 .
K7 U2 O15 U3 -69.7(14) 10 .
O18 U2 O15 K3 28.1(10) . 8
O1 U2 O15 K3 -152.5(9) . 8
O16 U2 O15 K3 -61.2(12) . 8
O8 U2 O15 K3 -60.6(11) . 8
O19 U2 O15 K3 117.1(11) . 8
O11 U2 O15 K3 113.0(11) . 8
O16 U2 O15 K3 -62(3) 7_656 8
K5 U2 O15 K3 74.1(7) 8 8
K1 U2 O15 K3 -7.7(12) 10 8
K7 U2 O15 K3 -164.3(4) 10 8
O5 U3 O15 U2 -125.4(15) . .
O2 U3 O15 U2 54.5(13) . .
O8 U3 O15 U2 -34.4(12) . .
O8 U3 O15 U2 144.9(12) 8 .
O10 U3 O15 U2 -42(3) 8 .
O10 U3 O15 U2 -37.9(17) . .
O15 U3 O15 U2 145.2(8) 8 .
K3 U3 O15 U2 -172.4(10) . .
K3 U3 O15 U2 -95.3(14) 8 .
K7 U3 O15 U2 24.1(11) 14 .
K7 U3 O15 U2 66.1(14) 11 .
O5 U3 O15 K3 -30.1(11) . 8
O2 U3 O15 K3 149.8(9) . 8
O8 U3 O15 K3 60.9(11) . 8
O8 U3 O15 K3 -119.9(11) 8 8
O10 U3 O15 K3 53(3) 8 8
O10 U3 O15 K3 57.4(12) . 8
O15 U3 O15 K3 -119.5(6) 8 8
K3 U3 O15 K3 -77.1(7) . 8
K7 U3 O15 K3 119.4(7) 14 8
K7 U3 O15 K3 161.4(5) 11 8
O18 U2 O16 O16 91.2(9) . 7_656
O1 U2 O16 O16 -89.4(8) . 7_656
O8 U2 O16 O16 179.9(10) . 7_656
O19 U2 O16 O16 5(3) . 7_656
O11 U2 O16 O16 5.6(10) . 7_656
O15 U2 O16 O16 -179.6(11) . 7_656
K5 U2 O16 O16 52.7(7) 8 7_656
K3 U2 O16 O16 138.9(6) 8 7_656
K1 U2 O16 O16 69.2(7) 10 7_656
K7 U2 O16 O16 -57.1(6) 10 7_656
O18 U2 O16 U2 135.6(14) . 7_656
O1 U2 O16 U2 -44.9(13) . 7_656
O8 U2 O16 U2 -135.7(15) . 7_656
O19 U2 O16 U2 50(3) . 7_656
O11 U2 O16 U2 50.1(15) . 7_656
O15 U2 O16 U2 -135.2(13) . 7_656
O16 U2 O16 U2 44.5(14) 7_656 7_656
K5 U2 O16 U2 97.1(12) 8 7_656
K3 U2 O16 U2 -176.7(11) 8 7_656
K1 U2 O16 U2 113.7(15) 10 7_656
K7 U2 O16 U2 -12.7(11) 10 7_656
O18 U2 O16 K1 21.9(10) . 10
O1 U2 O16 K1 -158.6(9) . 10
O8 U2 O16 K1 110.6(10) . 10
O19 U2 O16 K1 -64(3) . 10
O11 U2 O16 K1 -63.6(11) . 10
O15 U2 O16 K1 111.2(11) . 10
O16 U2 O16 K1 -69.2(7) 7_656 10
K5 U2 O16 K1 -16.6(9) 8 10
K3 U2 O16 K1 69.7(6) 8 10
K7 U2 O16 K1 -126.4(7) 10 10
O18 U2 O16 K6 -71.4(11) . 11
O1 U2 O16 K6 108.1(10) . 11
O8 U2 O16 K6 17.3(10) . 11
O19 U2 O16 K6 -157(3) . 11
O11 U2 O16 K6 -156.9(10) . 11
O15 U2 O16 K6 17.8(14) . 11
O16 U2 O16 K6 -162.6(9) 7_656 11
K5 U2 O16 K6 -109.9(7) 8 11
K3 U2 O16 K6 -23.7(8) 8 11
K1 U2 O16 K6 -93.3(10) 10 11
K7 U2 O16 K6 140.3(8) 10 11
U1 O12 O17 U4 -140.6(8) . .
K4 O12 O17 U4 104.8(7) 13 .
U4 O12 O17 U1 140.6(8) . .
K4 O12 O17 U1 -114.6(7) 13 .
U4 O12 O17 K4 -104.8(7) . 13
U1 O12 O17 K4 114.6(7) . 13
U4 O12 O17 K6 -94(5) . 13
U1 O12 O17 K6 125(5) . 13
K4 O12 O17 K6 11(5) 13 13
O4 U4 O17 O12 92.6(17) . .
O6 U4 O17 O12 -88.1(15) . .
O17 U4 O17 O12 0(4) 6_665 .
O12 U4 O17 O12 0.0(11) 6_665 .
O10 U4 O17 O12 -176.7(12) 4_656 .
O10 U4 O17 O12 -177.1(14) 7_656 .
K4 U4 O17 O12 -67.7(12) 13 .
K4 U4 O17 O12 -53.2(14) 10 .
K8 U4 O17 O12 54.7(13) 10 .
K2 U4 O17 O12 -136.3(12) 10 .
O4 U4 O17 U1 44.1(17) . .
O6 U4 O17 U1 -136.7(14) . .
O17 U4 O17 U1 -49(4) 6_665 .
O12 U4 O17 U1 -48.5(13) . .
O12 U4 O17 U1 -48.6(16) 6_665 .
O10 U4 O17 U1 134.7(11) 4_656 .
O10 U4 O17 U1 134.4(13) 7_656 .
K4 U4 O17 U1 -116.2(15) 13 .
K4 U4 O17 U1 -101.8(11) 10 .
K8 U4 O17 U1 6.1(12) 10 .
K2 U4 O17 U1 175.2(11) 10 .
O4 U4 O17 K4 160.3(14) . 13
O6 U4 O17 K4 -20.5(10) . 13
O17 U4 O17 K4 68(4) 6_665 13
O12 U4 O17 K4 67.7(12) . 13
O12 U4 O17 K4 67.7(11) 6_665 13
O10 U4 O17 K4 -109.0(8) 4_656 13
O10 U4 O17 K4 -109.4(8) 7_656 13
K4 U4 O17 K4 14.5(10) 10 13
K8 U4 O17 K4 122.4(8) 10 13
K2 U4 O17 K4 -68.6(6) 10 13
O4 U4 O17 K6 -105.5(14) . 13
O6 U4 O17 K6 73.7(11) . 13
O17 U4 O17 K6 162(3) 6_665 13
O12 U4 O17 K6 161.8(17) . 13
O12 U4 O17 K6 161.8(8) 6_665 13
O10 U4 O17 K6 -14.9(11) 4_656 13
O10 U4 O17 K6 -15.2(8) 7_656 13
K4 U4 O17 K6 94.1(9) 13 13
K4 U4 O17 K6 108.6(7) 10 13
K8 U4 O17 K6 -143.5(9) 10 13
K2 U4 O17 K6 25.5(8) 10 13
O9 U1 O17 O12 89.4(14) . .
O3 U1 O17 O12 -91.5(14) . .
O14 U1 O17 O12 -0.6(16) . .
O19 U1 O17 O12 177.6(14) . .
O11 U1 O17 O12 176.8(15) . .
O21 U1 O17 O12 -4(3) . .
K8 U1 O17 O12 -54.3(13) 10 .
K5 U1 O17 O12 137.9(12) 8 .
K7 U1 O17 O12 -112.9(13) 10 .
K4 U1 O17 O12 64.0(12) 13 .
O9 U1 O17 U4 137.6(14) . .
O3 U1 O17 U4 -43.3(13) . .
O14 U1 O17 U4 47.6(16) . .
O19 U1 O17 U4 -134.3(13) . .
O12 U1 O17 U4 48.2(13) . .
O11 U1 O17 U4 -135.1(15) . .
O21 U1 O17 U4 44(3) . .
K8 U1 O17 U4 -6.1(12) 10 .
K5 U1 O17 U4 -173.9(12) 8 .
K7 U1 O17 U4 -64.7(11) 10 .
K4 U1 O17 U4 112.1(15) 13 .
O9 U1 O17 K4 25.5(11) . 13
O3 U1 O17 K4 -155.4(10) . 13
O14 U1 O17 K4 -64.6(12) . 13
O19 U1 O17 K4 113.6(11) . 13
O12 U1 O17 K4 -64.0(12) . 13
O11 U1 O17 K4 112.8(11) . 13
O21 U1 O17 K4 -68(3) . 13
K8 U1 O17 K4 -118.2(9) 10 13
K5 U1 O17 K4 74.0(7) 8 13
K7 U1 O17 K4 -176.9(10) 10 13
O9 U1 O17 K6 -74.9(11) . 13
O3 U1 O17 K6 104.3(10) . 13
O14 U1 O17 K6 -164.9(11) . 13
O19 U1 O17 K6 13.3(14) . 13
O12 U1 O17 K6 -164.3(18) . 13
O11 U1 O17 K6 12.5(10) . 13
O21 U1 O17 K6 -168(2) . 13
K8 U1 O17 K6 141.5(10) 10 13
K5 U1 O17 K6 -26.4(8) 8 13
K7 U1 O17 K6 82.8(9) 10 13
K4 U1 O17 K6 -100.3(11) 13 13
O1 U2 O18 K5 75(54) . 8
O16 U2 O18 K5 -131.6(9) . 8
O8 U2 O18 K5 155.3(11) . 8
O19 U2 O18 K5 27.9(11) . 8
O11 U2 O18 K5 -19.4(10) . 8
O15 U2 O18 K5 103.8(11) . 8
O16 U2 O18 K5 -94.5(9) 7_656 8
K3 U2 O18 K5 132.4(13) 8 8
K1 U2 O18 K5 -112.6(12) 10 8
K7 U2 O18 K5 -56.2(18) 10 8
O1 U2 O18 K3 -58(54) . 8
O16 U2 O18 K3 96.1(9) . 8
O8 U2 O18 K3 22.9(10) . 8
O19 U2 O18 K3 -104.4(11) . 8
O11 U2 O18 K3 -151.7(11) . 8
O15 U2 O18 K3 -28.6(10) . 8
O16 U2 O18 K3 133.1(9) 7_656 8
K5 U2 O18 K3 -132.4(13) 8 8
K1 U2 O18 K3 115.1(12) 10 8
K7 U2 O18 K3 171.5(8) 10 8
O1 U2 O18 K1 -173(100) . 10
O16 U2 O18 K1 -19.0(9) . 10
O8 U2 O18 K1 -92.2(10) . 10
O19 U2 O18 K1 140.5(10) . 10
O11 U2 O18 K1 93.2(10) . 10
O15 U2 O18 K1 -143.7(10) . 10
O16 U2 O18 K1 18.1(8) 7_656 10
K5 U2 O18 K1 112.6(12) 8 10
K3 U2 O18 K1 -115.1(12) 8 10
K7 U2 O18 K1 56.4(18) 10 10
O18 U2 O19 U1 -125.5(16) . .
O1 U2 O19 U1 55.4(15) . .
O16 U2 O19 U1 -39(4) . .
O8 U2 O19 U1 147.0(13) . .
O11 U2 O19 U1 -40.0(14) . .
O15 U2 O19 U1 144.7(17) . .
O16 U2 O19 U1 -36(2) 7_656 .
K5 U2 O19 U1 -98.5(17) 8 .
K3 U2 O19 U1 -172.4(13) 8 .
K1 U2 O19 U1 -88.1(16) 10 .
K7 U2 O19 U1 22.0(14) 10 .
O18 U2 O19 K5 -27.0(11) . 8
O1 U2 O19 K5 153.9(10) . 8
O16 U2 O19 K5 59(3) . 8
O8 U2 O19 K5 -114.5(12) . 8
O11 U2 O19 K5 58.5(12) . 8
O15 U2 O19 K5 -116.8(11) . 8
O16 U2 O19 K5 62.8(13) 7_656 8
K3 U2 O19 K5 -73.8(8) 8 8
K1 U2 O19 K5 10.5(13) 10 8
K7 U2 O19 K5 120.6(8) 10 8
O9 U1 O19 U2 127.5(16) . .
O3 U1 O19 U2 -52.9(16) . .
O14 U1 O19 U2 -143.5(15) . .
O17 U1 O19 U2 38.8(19) . .
O12 U1 O19 U2 43(4) . .
O11 U1 O19 U2 39.9(14) . .
O21 U1 O19 U2 -140.7(17) . .
K8 U1 O19 U2 -65.9(18) 10 .
K5 U1 O19 U2 98.0(17) 8 .
K7 U1 O19 U2 -21.5(14) 10 .
K4 U1 O19 U2 86.6(16) 13 .
O9 U1 O19 K5 29.6(11) . 8
O3 U1 O19 K5 -150.9(10) . 8
O14 U1 O19 K5 118.6(13) . 8
O17 U1 O19 K5 -59.2(12) . 8
O12 U1 O19 K5 -55(3) . 8
O11 U1 O19 K5 -58.1(12) . 8
O21 U1 O19 K5 121.3(11) . 8
K8 U1 O19 K5 -163.9(6) 10 8
K7 U1 O19 K5 -119.5(8) 10 8
K4 U1 O19 K5 -11.4(13) 13 8
O7 U5 O20 O20 89.2(4) . 3_665
O13 U5 O20 O20 -90.6(5) . 3_665
O21 U5 O20 O20 175.8(13) 8 3_665
O21 U5 O20 O20 10(3) . 3_665
O14 U5 O20 O20 -1.6(9) . 3_665
O14 U5 O20 O20 -178.5(9) 8 3_665
K8 U5 O20 O20 116.5(7) 12 3_665
K8 U5 O20 O20 51.5(6) 10 3_665
K9 U5 O20 O20 99.2(5) 11_554 3_665
O7 U5 O20 U5 44(2) . 3_665
O13 U5 O20 U5 -136(2) . 3_665
O21 U5 O20 U5 130.1(19) 8 3_665
O21 U5 O20 U5 -36(5) . 3_665
O20 U5 O20 U5 -46(2) 3_665 3_665
O14 U5 O20 U5 -47(2) . 3_665
O14 U5 O20 U5 136(2) 8 3_665
K8 U5 O20 U5 70.9(19) 12 3_665
K8 U5 O20 U5 5.9(18) 10 3_665
K9 U5 O20 U5 54(2) 11_554 3_665
O7 U5 O20 K8 -27.3(8) . 12
O13 U5 O20 K8 152.9(8) . 12
O21 U5 O20 K8 59.2(14) 8 12
O21 U5 O20 K8 -107(3) . 12
O20 U5 O20 K8 -116.5(7) 3_665 12
O14 U5 O20 K8 -118.1(11) . 12
O14 U5 O20 K8 65.0(11) 8 12
K8 U5 O20 K8 -65.0(11) 10 12
K9 U5 O20 K8 -17.3(10) 11_554 12
O9 U1 O21 U5 -124.5(16) . .
O3 U1 O21 U5 56.8(15) . .
O14 U1 O21 U5 -35.6(14) . .
O17 U1 O21 U5 -31(4) . .
O19 U1 O21 U5 147.2(16) . .
O12 U1 O21 U5 -34.3(19) . .
O11 U1 O21 U5 147.7(13) . .
K8 U1 O21 U5 18.9(13) 10 .
K5 U1 O21 U5 -171.4(11) 8 .
K7 U1 O21 U5 68.0(16) 10 .
K4 U1 O21 U5 -81.7(16) 13 .
O7 U5 O21 U1 -58.3(15) . .
O13 U5 O21 U1 121.4(16) . .
O21 U5 O21 U1 -147.3(9) 8 .
O20 U5 O21 U1 28(2) 3_665 .
O20 U5 O21 U1 21(4) . .
O14 U5 O21 U1 35.1(14) . .
O14 U5 O21 U1 -149.4(14) 8 .
K8 U5 O21 U1 -72.4(16) 12 .
K8 U5 O21 U1 -19.7(14) 10 .
K9 U5 O21 U1 -78.9(13) 11_554 .
O22 N3 O22 U7 -176(6) 8 .
O27 N3 O22 U7 2(4) . .
U7 N3 O22 U7 -12(22) 8 .
O22 N3 O22 K4 84(7) 8 8
O27 N3 O22 K4 -97(4) . 8
U7 N3 O22 K4 -99(2) . 8
U7 N3 O22 K4 -112(20) 8 8
O28 U7 O22 N3 87(3) . .
O31 U7 O22 N3 -88(3) . .
O49 U7 O22 N3 179(3) . .
O40 U7 O22 N3 -180(3) . .
O44 U7 O22 N3 -4(3) . .
O41 U7 O22 N3 -2(5) . .
O27 U7 O22 N3 -1(3) . .
K2 U7 O22 N3 -42(3) . .
K4 U7 O22 N3 -123(3) 8 .
K6 U7 O22 N3 -100(3) 8 .
O28 U7 O22 K4 -149.8(10) . 8
O31 U7 O22 K4 35.0(9) . 8
O49 U7 O22 K4 -58.6(8) . 8
O40 U7 O22 K4 -57.0(10) . 8
O44 U7 O22 K4 118.7(9) . 8
O41 U7 O22 K4 120(3) . 8
O27 U7 O22 K4 121.4(11) . 8
N3 U7 O22 K4 123(3) . 8
K2 U7 O22 K4 80.6(5) . 8
K6 U7 O22 K4 23.1(6) 8 8
O33 U6 O23 O43 -88.1(16) . .
O39 U6 O23 O43 88.1(16) . .
O48 U6 O23 O43 -179.8(15) . .
O45 U6 O23 O43 -179.9(16) . .
O26 U6 O23 O43 5(5) . .
O50 U6 O23 O43 2.0(17) . .
N2 U6 O23 O43 3(2) . .
K5 U6 O23 O43 41.7(14) 15_545 .
K1 U6 O23 O43 109.8(14) . .
K6 U6 O23 O43 102.7(14) 8 .
O33 U6 O23 U9 -135.2(15) . .
O39 U6 O23 U9 41.0(14) . .
O43 U6 O23 U9 -47.1(14) . .
O48 U6 O23 U9 133.0(13) . .
O45 U6 O23 U9 133.0(15) . .
O26 U6 O23 U9 -42(5) . .
O50 U6 O23 U9 -45.2(15) . .
N2 U6 O23 U9 -44(2) . .
K5 U6 O23 U9 -5.4(12) 15_545 .
K1 U6 O23 U9 62.6(16) . .
K6 U6 O23 U9 55.6(12) 8 .
O34 U9 O23 O43 -89.5(16) . .
O46 U9 O23 O43 89.0(16) . .
O40 U9 O23 O43 -178.5(16) . .
O49 U9 O23 O43 -178.9(15) . .
O47 U9 O23 O43 -11(8) . .
O42 U9 O23 O43 -2.1(17) . .
K5 U9 O23 O43 -41.4(14) 15_545 .
K4 U9 O23 O43 -114.0(14) 8 .
K6 U9 O23 O43 -102.2(14) 8 .
O34 U9 O23 U6 -42.7(14) . .
O46 U9 O23 U6 135.8(15) . .
O40 U9 O23 U6 -131.7(15) . .
O49 U9 O23 U6 -132.1(13) . .
O47 U9 O23 U6 36(8) . .
O43 U9 O23 U6 46.8(14) . .
O42 U9 O23 U6 44.7(16) . .
K5 U9 O23 U6 5.4(12) 15_545 .
K4 U9 O23 U6 -67.2(16) 8 .
K6 U9 O23 U6 -55.5(12) 8 .
O35 U8 O25 O36 -85.6(14) . .
O29 U8 O25 O36 92.1(14) . .
O45 U8 O25 O36 -178.6(14) 5 .
O48 U8 O25 O36 -176.8(13) 5 .
O26 U8 O25 O36 -6(5) . .
O38 U8 O25 O36 0.8(14) . .
N2 U8 O25 O36 0(2) . .
K3 U8 O25 O36 -38.3(11) 15_545 .
K1 U8 O25 O36 -106.7(12) . .
K6 U8 O25 O36 -100.4(12) 2 .
O35 U8 O25 U10 -40.8(14) . 5
O29 U8 O25 U10 136.8(14) . 5
O36 U8 O25 U10 44.8(13) . 5
O45 U8 O25 U10 -133.8(14) 5 5
O48 U8 O25 U10 -132.0(13) 5 5
O26 U8 O25 U10 39(5) . 5
O38 U8 O25 U10 45.6(15) . 5
N2 U8 O25 U10 45(2) . 5
K3 U8 O25 U10 6.5(11) 15_545 5
K1 U8 O25 U10 -61.9(16) . 5
K6 U8 O25 U10 -55.6(11) 2 5
O50 N2 O26 U8 169(3) . .
O38 N2 O26 U8 -1(4) . .
U6 N2 O26 U8 170.5(15) . .
O50 N2 O26 U6 -1(4) . .
O38 N2 O26 U6 -171(3) . .
U8 N2 O26 U6 -170.5(15) . .
O50 N2 O26 K1 -96(4) . .
O38 N2 O26 K1 94(4) . .
U8 N2 O26 K1 94.7(18) . .
U6 N2 O26 K1 -94.8(18) . .
O35 U8 O26 N2 88(2) . .
O29 U8 O26 N2 -90(2) . .
O36 U8 O26 N2 3(3) . .
O45 U8 O26 N2 -180(2) 5 .
O25 U8 O26 N2 8(6) . .
O48 U8 O26 N2 180(2) 5 .
O38 U8 O26 N2 0(2) . .
K3 U8 O26 N2 40(2) 15_545 .
K1 U8 O26 N2 119(2) . .
K6 U8 O26 N2 99(2) 2 .
O35 U8 O26 U6 -145(7) . .
O29 U8 O26 U6 37(7) . .
O36 U8 O26 U6 130(6) . .
O45 U8 O26 U6 -53(7) 5 .
O25 U8 O26 U6 135(6) . .
O48 U8 O26 U6 -54(6) 5 .
O38 U8 O26 U6 127(7) . .
N2 U8 O26 U6 127(8) . .
K3 U8 O26 U6 167(7) 15_545 .
K1 U8 O26 U6 -114(7) . .
K6 U8 O26 U6 -134(6) 2 .
O35 U8 O26 K1 -31.5(9) . .
O29 U8 O26 K1 151.1(10) . .
O36 U8 O26 K1 -116.2(10) . .
O45 U8 O26 K1 60.9(11) 5 .
O25 U8 O26 K1 -112(4) . .
O48 U8 O26 K1 60.2(9) 5 .
O38 U8 O26 K1 -118.9(11) . .
N2 U8 O26 K1 -119(2) . .
K3 U8 O26 K1 -79.4(6) 15_545 .
K6 U8 O26 K1 -20.0(8) 2 .
O33 U6 O26 N2 90(2) . .
O39 U6 O26 N2 -87(2) . .
O43 U6 O26 N2 1(3) . .
O23 U6 O26 N2 -3(5) . .
O48 U6 O26 N2 -178(2) . .
O45 U6 O26 N2 -178(2) . .
O50 U6 O26 N2 1(2) . .
K5 U6 O26 N2 -39(2) 15_545 .
K1 U6 O26 N2 -119(2) . .
K6 U6 O26 N2 -97(2) 8 .
O33 U6 O26 U8 -36(7) . .
O39 U6 O26 U8 147(7) . .
O43 U6 O26 U8 -126(6) . .
O23 U6 O26 U8 -130(6) . .
O48 U6 O26 U8 55(6) . .
O45 U6 O26 U8 56(7) . .
O50 U6 O26 U8 -126(7) . .
N2 U6 O26 U8 -127(8) . .
K5 U6 O26 U8 -166(7) 15_545 .
K1 U6 O26 U8 114(7) . .
K6 U6 O26 U8 136(6) 8 .
O33 U6 O26 K1 -150.2(11) . .
O39 U6 O26 K1 32.7(9) . .
O43 U6 O26 K1 120.4(11) . .
O23 U6 O26 K1 116(4) . .
O48 U6 O26 K1 -59.1(9) . .
O45 U6 O26 K1 -58.3(11) . .
O50 U6 O26 K1 120.0(11) . .
N2 U6 O26 K1 119(2) . .
K5 U6 O26 K1 79.9(6) 15_545 .
K6 U6 O26 K1 21.9(8) 8 .
O16 K1 O26 N2 -22(3) 12_545 .
O16 K1 O26 N2 20(3) 14_554 .
O26 K1 O26 N2 179(3) 5 .
O39 K1 O26 N2 73(3) . .
O39 K1 O26 N2 -119(3) 5 .
O35 K1 O26 N2 -75(3) . .
O35 K1 O26 N2 118(3) 5 .
O18 K1 O26 N2 175(3) 14_554 .
O18 K1 O26 N2 -2(2) 12_545 .
O48 K1 O26 N2 141(3) . .
O48 K1 O26 N2 -143(3) 5 .
O16 K1 O26 U8 73.9(11) 12_545 .
O16 K1 O26 U8 115.7(9) 14_554 .
O26 K1 O26 U8 -85.4(8) 5 .
O39 K1 O26 U8 168.5(11) . .
O39 K1 O26 U8 -24.1(10) 5 .
O35 K1 O26 U8 20.7(6) . .
O35 K1 O26 U8 -146.8(7) 5 .
O18 K1 O26 U8 -89(4) 14_554 .
O18 K1 O26 U8 93.8(9) 12_545 .
O48 K1 O26 U8 -123.4(11) . .
O48 K1 O26 U8 -47.2(8) 5 .
O16 K1 O26 U6 -116.9(9) 12_545 .
O16 K1 O26 U6 -75.1(11) 14_554 .
O26 K1 O26 U6 83.8(8) 5 .
O39 K1 O26 U6 -22.3(7) . .
O39 K1 O26 U6 145.1(7) 5 .
O35 K1 O26 U6 -170.1(11) . .
O35 K1 O26 U6 22.4(10) 5 .
O18 K1 O26 U6 80(4) 14_554 .
O18 K1 O26 U6 -97.0(9) 12_545 .
O48 K1 O26 U6 45.8(8) . .
O48 K1 O26 U6 122.0(11) 5 .
O22 N3 O27 U7 2(4) 8 8
O22 N3 O27 U7 -177(4) . 8
U7 N3 O27 U7 -174.8(16) . 8
O22 N3 O27 U7 177(4) 8 .
O22 N3 O27 U7 -2(4) . .
U7 N3 O27 U7 174.8(16) 8 .
O22 N3 O27 K2 -91(4) 8 .
O22 N3 O27 K2 91(4) . .
U7 N3 O27 K2 92.6(8) . .
U7 N3 O27 K2 -92.6(8) 8 .
O28 U7 O27 N3 -90(3) . .
O31 U7 O27 N3 91(3) . .
O49 U7 O27 N3 1(3) . .
O40 U7 O27 N3 7(5) . .
O44 U7 O27 N3 179(3) . .
O41 U7 O27 N3 -179(3) . .
O22 U7 O27 N3 1(3) . .
K2 U7 O27 N3 122(3) . .
K4 U7 O27 N3 41(3) 8 .
K6 U7 O27 N3 99(3) 8 .
O28 U7 O27 U7 57(9) . 8
O31 U7 O27 U7 -123(9) . 8
O49 U7 O27 U7 148(8) . 8
O40 U7 O27 U7 154(7) . 8
O44 U7 O27 U7 -34(9) . 8
O41 U7 O27 U7 -32(9) . 8
O22 U7 O27 U7 148(9) . 8
N3 U7 O27 U7 147(10) . 8
K2 U7 O27 U7 -91(9) . 8
K4 U7 O27 U7 -172(9) 8 8
K6 U7 O27 U7 -114(9) 8 8
O28 U7 O27 K2 148.4(11) . .
O31 U7 O27 K2 -31.3(9) . .
O49 U7 O27 K2 -120.7(10) . .
O40 U7 O27 K2 -115(4) . .
O44 U7 O27 K2 57.1(9) . .
O41 U7 O27 K2 59.0(10) . .
O22 U7 O27 K2 -120.7(11) . .
N3 U7 O27 K2 -122(3) . .
K4 U7 O27 K2 -81.2(6) 8 .
K6 U7 O27 K2 -23.1(8) 8 .
O10 K2 O27 N3 -20.4(6) 14_554 .
O10 K2 O27 N3 20.4(6) 11_554 .
O32 K2 O27 N3 180.000(2) . .
O31 K2 O27 N3 73.4(6) 8 .
O31 K2 O27 N3 -73.4(6) . .
O37 K2 O27 N3 115.2(6) 8 .
O37 K2 O27 N3 -115.2(6) . .
O6 K2 O27 N3 0.000(2) 12_545 .
O44 K2 O27 N3 141.2(6) 8 .
O44 K2 O27 N3 -141.2(6) . .
O5 K2 O27 N3 180.00(7) 11_554 .
O10 K2 O27 U7 -115.2(8) 14_554 8
O10 K2 O27 U7 -74.3(11) 11_554 8
O32 K2 O27 U7 85.3(7) . 8
O31 K2 O27 U7 -21.4(7) 8 8
O31 K2 O27 U7 -168.1(11) . 8
O37 K2 O27 U7 20.5(10) 8 8
O37 K2 O27 U7 150.0(7) . 8
O6 K2 O27 U7 -94.7(7) 12_545 8
O44 K2 O27 U7 46.5(7) 8 8
O44 K2 O27 U7 124.0(11) . 8
O5 K2 O27 U7 85.3(7) 11_554 8
O10 K2 O27 U7 74.3(11) 14_554 .
O10 K2 O27 U7 115.2(8) 11_554 .
O32 K2 O27 U7 -85.3(7) . .
O31 K2 O27 U7 168.1(11) 8 .
O31 K2 O27 U7 21.4(7) . .
O37 K2 O27 U7 -150.0(7) 8 .
O37 K2 O27 U7 -20.5(10) . .
O6 K2 O27 U7 94.7(7) 12_545 .
O44 K2 O27 U7 -124.1(11) 8 .
O44 K2 O27 U7 -46.5(7) . .
O5 K2 O27 U7 -85.3(7) 11_554 .
O30 N1 O30 U10 171(5) 8 .
O32 N1 O30 U10 0(4) . .
U10 N1 O30 U10 37(19) 8 .
O30 N1 O30 K3 -94(6) 8 11_554
O32 N1 O30 K3 95(4) . 11_554
U10 N1 O30 K3 95(2) . 11_554
U10 N1 O30 K3 132(18) 8 11_554
O24 U10 O30 N1 -91(3) . .
O37 U10 O30 N1 88(3) . .
O25 U10 O30 N1 178(2) 5 .
O41 U10 O30 N1 -1(5) . .
O44 U10 O30 N1 2(3) . .
O36 U10 O30 N1 176(3) 5 .
O32 U10 O30 N1 0(3) . .
K3 U10 O30 N1 123(3) 11_554 .
K2 U10 O30 N1 40(3) . .
K6 U10 O30 N1 97(3) 8 .
O24 U10 O30 K3 146.4(9) . 11_554
O37 U10 O30 K3 -35.6(9) . 11_554
O25 U10 O30 K3 54.5(9) 5 11_554
O41 U10 O30 K3 -124(4) . 11_554
O44 U10 O30 K3 -121.6(9) . 11_554
O36 U10 O30 K3 53.2(7) 5 11_554
O32 U10 O30 K3 -123.3(13) . 11_554
N1 U10 O30 K3 -123(3) . 11_554
K2 U10 O30 K3 -83.6(5) . 11_554
K6 U10 O30 K3 -26.0(7) 8 11_554
O28 U7 O31 K2 31(12) . .
O49 U7 O31 K2 161.4(10) . .
O40 U7 O31 K2 -162.0(10) . .
O44 U7 O31 K2 -39.4(10) . .
O41 U7 O31 K2 -77.8(10) . .
O22 U7 O31 K2 86.7(9) . .
O27 U7 O31 K2 33.4(10) . .
N3 U7 O31 K2 62.0(12) . .
K4 U7 O31 K2 120.6(12) 8 .
K6 U7 O31 K2 -125(2) 8 .
O28 U7 O31 K6 156(11) . 8
O49 U7 O31 K6 -73(2) . 8
O40 U7 O31 K6 -37(2) . 8
O44 U7 O31 K6 86(2) . 8
O41 U7 O31 K6 47(2) . 8
O22 U7 O31 K6 -148(2) . 8
O27 U7 O31 K6 159(2) . 8
N3 U7 O31 K6 -173(2) . 8
K2 U7 O31 K6 125(2) . 8
K4 U7 O31 K6 -114(2) 8 8
O28 U7 O31 K4 -90(11) . 8
O49 U7 O31 K4 40.8(10) . 8
O40 U7 O31 K4 77.4(10) . 8
O44 U7 O31 K4 -160.0(9) . 8
O41 U7 O31 K4 161.7(9) . 8
O22 U7 O31 K4 -33.9(8) . 8
O27 U7 O31 K4 -87.2(10) . 8
N3 U7 O31 K4 -58.5(11) . 8
K2 U7 O31 K4 -120.6(12) . 8
K6 U7 O31 K4 114(2) 8 8
O10 K2 O31 U7 -175.6(11) 14_554 .
O10 K2 O31 U7 -158.9(9) 11_554 .
O32 K2 O31 U7 59.8(13) . .
O31 K2 O31 U7 -64.5(14) 8 .
O27 K2 O31 U7 -32.7(10) . .
O37 K2 O31 U7 10(4) 8 .
O37 K2 O31 U7 102.4(11) . .
O6 K2 O31 U7 -112.9(11) 12_545 .
O44 K2 O31 U7 -2.1(12) 8 .
O44 K2 O31 U7 35.0(9) . .
O5 K2 O31 U7 137.8(12) 11_554 .
O10 K2 O31 K6 32.7(7) 14_554 8
O10 K2 O31 K6 49.3(8) 11_554 8
O32 K2 O31 K6 -92.0(9) . 8
O31 K2 O31 K6 143.7(6) 8 8
O27 K2 O31 K6 175.5(10) . 8
O37 K2 O31 K6 -142(3) 8 8
O37 K2 O31 K6 -49.3(7) . 8
O6 K2 O31 K6 95.3(8) 12_545 8
O44 K2 O31 K6 -153.9(7) 8 8
O44 K2 O31 K6 -116.8(9) . 8
O5 K2 O31 K6 -14.0(12) 11_554 8
O10 K2 O31 K4 -61.3(8) 14_554 8
O10 K2 O31 K4 -44.6(10) 11_554 8
O32 K2 O31 K4 174.1(9) . 8
O31 K2 O31 K4 49.8(13) 8 8
O27 K2 O31 K4 81.6(10) . 8
O37 K2 O31 K4 124(3) 8 8
O37 K2 O31 K4 -143.2(10) . 8
O6 K2 O31 K4 1.4(8) 12_545 8
O44 K2 O31 K4 112.2(9) 8 8
O44 K2 O31 K4 149.3(11) . 8
O5 K2 O31 K4 -107.9(11) 11_554 8
O30 N1 O32 U10 0(4) . .
O30 N1 O32 U10 -173(3) 8 .
U10 N1 O32 U10 -173.0(19) 8 .
O30 N1 O32 U10 173(3) . 8
O30 N1 O32 U10 0(4) 8 8
U10 N1 O32 U10 173.0(19) . 8
O30 N1 O32 K2 -94(4) . .
O30 N1 O32 K2 94(4) 8 .
U10 N1 O32 K2 -93.5(10) . .
U10 N1 O32 K2 93.5(10) 8 .
O24 U10 O32 N1 90(3) . .
O37 U10 O32 N1 -89(3) . .
O25 U10 O32 N1 -10(7) 5 .
O41 U10 O32 N1 180(3) . .
O44 U10 O32 N1 -178(3) . .
O36 U10 O32 N1 -4(3) 5 .
O30 U10 O32 N1 0(3) . .
K3 U10 O32 N1 -39(3) 11_554 .
K2 U10 O32 N1 -122(3) . .
K6 U10 O32 N1 -98(3) 8 .
O24 U10 O32 U10 -54(8) . 8
O37 U10 O32 U10 128(8) . 8
O25 U10 O32 U10 -153(6) 5 8
O41 U10 O32 U10 37(8) . 8
O44 U10 O32 U10 39(8) . 8
O36 U10 O32 U10 -147(8) 5 8
O30 U10 O32 U10 -143(9) . 8
N1 U10 O32 U10 -143(10) . 8
K3 U10 O32 U10 178(8) 11_554 8
K2 U10 O32 U10 95(8) . 8
K6 U10 O32 U10 119(8) 8 8
O24 U10 O32 K2 -149.0(11) . .
O37 U10 O32 K2 32.5(10) . .
O25 U10 O32 K2 111(5) 5 .
O41 U10 O32 K2 -58.5(12) . .
O44 U10 O32 K2 -56.9(9) . .
O36 U10 O32 K2 117.1(11) 5 .
O30 U10 O32 K2 121.7(14) . .
N1 U10 O32 K2 122(3) . .
K3 U10 O32 K2 82.4(8) 11_554 .
K6 U10 O32 K2 23.1(10) 8 .
O10 K2 O32 N1 18.6(6) 14_554 .
O10 K2 O32 N1 -18.6(6) 11_554 .
O31 K2 O32 N1 -116.7(6) 8 .
O31 K2 O32 N1 116.7(6) . .
O27 K2 O32 N1 180.000(3) . .
O37 K2 O32 N1 -73.7(6) 8 .
O37 K2 O32 N1 73.7(6) . .
O6 K2 O32 N1 180.00(6) 12_545 .
O44 K2 O32 N1 -141.4(6) 8 .
O44 K2 O32 N1 141.4(6) . .
O5 K2 O32 N1 0.000(3) 11_554 .
O10 K2 O32 U10 -77.3(11) 14_554 .
O10 K2 O32 U10 -114.4(9) 11_554 .
O31 K2 O32 U10 147.5(8) 8 .
O31 K2 O32 U10 20.8(12) . .
O27 K2 O32 U10 84.2(8) . .
O37 K2 O32 U10 -169.5(13) 8 .
O37 K2 O32 U10 -22.1(7) . .
O6 K2 O32 U10 84.2(8) 12_545 .
O44 K2 O32 U10 122.8(13) 8 .
O44 K2 O32 U10 45.6(8) . .
O5 K2 O32 U10 -95.8(8) 11_554 .
O10 K2 O32 U10 114.4(9) 14_554 8
O10 K2 O32 U10 77.3(11) 11_554 8
O31 K2 O32 U10 -20.8(12) 8 8
O31 K2 O32 U10 -147.5(8) . 8
O27 K2 O32 U10 -84.2(8) . 8
O37 K2 O32 U10 22.1(7) 8 8
O37 K2 O32 U10 169.5(13) . 8
O6 K2 O32 U10 -84.2(8) 12_545 8
O44 K2 O32 U10 -45.6(8) 8 8
O44 K2 O32 U10 -122.8(13) . 8
O5 K2 O32 U10 95.8(8) 11_554 8
O46 U9 O34 K6 -153(42) . 8
O40 U9 O34 K6 38(2) . 8
O49 U9 O34 K6 74(2) . 8
O47 U9 O34 K6 148(2) . 8
O43 U9 O34 K6 -75(2) . 8
O42 U9 O34 K6 -148(2) . 8
O23 U9 O34 K6 -39(2) . 8
K5 U9 O34 K6 -118(2) 15_545 8
K4 U9 O34 K6 118(2) 8 8
O46 U9 O34 K5 -35(44) . 15_545
O40 U9 O34 K5 156.7(9) . 15_545
O49 U9 O34 K5 -167.6(9) . 15_545
O47 U9 O34 K5 -93.6(10) . 15_545
O43 U9 O34 K5 43.0(9) . 15_545
O42 U9 O34 K5 -29.6(9) . 15_545
O23 U9 O34 K5 79.3(9) . 15_545
K4 U9 O34 K5 -123.6(11) 8 15_545
K6 U9 O34 K5 118(2) 8 15_545
O46 U9 O34 K4 89(43) . 8
O40 U9 O34 K4 -79.7(9) . 8
O49 U9 O34 K4 -44.0(9) . 8
O47 U9 O34 K4 30.0(10) . 8
O43 U9 O34 K4 166.6(9) . 8
O42 U9 O34 K4 94.0(9) . 8
O23 U9 O34 K4 -157.1(9) . 8
K5 U9 O34 K4 123.6(11) 15_545 8
K6 U9 O34 K4 -118(2) 8 8
O29 U8 O35 K6 -106(24) . 2
O36 U8 O35 K6 -83(2) . 2
O45 U8 O35 K6 38(2) 5 2
O25 U8 O35 K6 -44(2) . 2
O48 U8 O35 K6 74(2) 5 2
O26 U8 O35 K6 147(2) . 2
O38 U8 O35 K6 -157(2) . 2
N2 U8 O35 K6 175(2) . 2
K3 U8 O35 K6 -123(2) 15_545 2
K1 U8 O35 K6 116(2) . 2
O29 U8 O35 K3 17(25) . 15_545
O36 U8 O35 K3 39.9(9) . 15_545
O45 U8 O35 K3 160.4(10) 5 15_545
O25 U8 O35 K3 78.1(9) . 15_545
O48 U8 O35 K3 -163.4(10) 5 15_545
O26 U8 O35 K3 -90.3(10) . 15_545
O38 U8 O35 K3 -34.3(9) . 15_545
N2 U8 O35 K3 -62.8(10) . 15_545
K1 U8 O35 K3 -121.7(11) . 15_545
K6 U8 O35 K3 123(2) 2 15_545
O29 U8 O35 K1 138(25) . .
O36 U8 O35 K1 161.6(9) . .
O45 U8 O35 K1 -77.8(10) 5 .
O25 U8 O35 K1 -160.1(8) . .
O48 U8 O35 K1 -41.7(10) 5 .
O26 U8 O35 K1 31.4(9) . .
O38 U8 O35 K1 87.4(8) . .
N2 U8 O35 K1 58.9(10) . .
K3 U8 O35 K1 121.7(11) 15_545 .
K6 U8 O35 K1 -116(2) 2 .
O16 K1 O35 U8 -171.5(10) 12_545 .
O16 K1 O35 U8 -154.9(9) 14_554 .
O26 K1 O35 U8 58.4(11) 5 .
O26 K1 O35 U8 -30.5(9) . .
O39 K1 O35 U8 -60.8(11) . .
O39 K1 O35 U8 101.3(10) 5 .
O35 K1 O35 U8 16.5(8) 5 .
O18 K1 O35 U8 138.0(9) 14_554 .
O18 K1 O35 U8 -112.1(10) 12_545 .
O48 K1 O35 U8 0.1(11) . .
O48 K1 O35 U8 35.3(9) 5 .
O16 K1 O35 K6 37.9(7) 12_545 2
O16 K1 O35 K6 54.4(8) 14_554 2
O26 K1 O35 K6 -92.2(8) 5 2
O26 K1 O35 K6 178.9(10) . 2
O39 K1 O35 K6 148.5(7) . 2
O39 K1 O35 K6 -49.3(7) 5 2
O35 K1 O35 K6 -134.1(5) 5 2
O18 K1 O35 K6 -12.7(10) 14_554 2
O18 K1 O35 K6 97.2(7) 12_545 2
O48 K1 O35 K6 -150.6(7) . 2
O48 K1 O35 K6 -115.3(9) 5 2
O16 K1 O35 K3 -55.4(8) 12_545 15_545
O16 K1 O35 K3 -38.9(10) 14_554 15_545
O26 K1 O35 K3 174.4(8) 5 15_545
O26 K1 O35 K3 85.5(10) . 15_545
O39 K1 O35 K3 55.2(10) . 15_545
O39 K1 O35 K3 -142.7(10) 5 15_545
O35 K1 O35 K3 132.5(7) 5 15_545
O18 K1 O35 K3 -106.0(9) 14_554 15_545
O18 K1 O35 K3 3.9(7) 12_545 15_545
O48 K1 O35 K3 116.1(8) . 15_545
O48 K1 O35 K3 151.3(11) 5 15_545
U10 O25 O36 U8 -145.4(8) 5 .
U8 O25 O36 U10 145.4(8) . 5
U10 O25 O36 K3 -68.0(15) 5 15_545
U8 O25 O36 K3 77.4(15) . 15_545
O35 U8 O36 O25 93.5(14) . .
O29 U8 O36 O25 -87.5(14) . .
O45 U8 O36 O25 1.6(16) 5 .
O48 U8 O36 O25 7(3) 5 .
O26 U8 O36 O25 178.5(13) . .
O38 U8 O36 O25 -179.2(14) . .
N2 U8 O36 O25 180.0(13) . .
K3 U8 O36 O25 130.0(14) 15_545 .
K1 U8 O36 O25 112.3(12) . .
K6 U8 O36 O25 72.9(12) 2 .
O35 U8 O36 U10 50.6(14) . 5
O29 U8 O36 U10 -130.5(15) . 5
O45 U8 O36 U10 -41.3(17) 5 5
O25 U8 O36 U10 -43.0(12) . 5
O48 U8 O36 U10 -36(3) 5 5
O26 U8 O36 U10 135.5(13) . 5
O38 U8 O36 U10 137.8(14) . 5
N2 U8 O36 U10 137.0(14) . 5
K3 U8 O36 U10 87.1(13) 15_545 5
K1 U8 O36 U10 69.3(15) . 5
K6 U8 O36 U10 29.9(12) 2 5
O35 U8 O36 K3 -36.5(8) . 15_545
O29 U8 O36 K3 142.4(10) . 15_545
O45 U8 O36 K3 -128.4(9) 5 15_545
O25 U8 O36 K3 -130.0(14) . 15_545
O48 U8 O36 K3 -123(2) 5 15_545
O26 U8 O36 K3 48.5(12) . 15_545
O38 U8 O36 K3 50.8(7) . 15_545
N2 U8 O36 K3 49.9(10) . 15_545
K1 U8 O36 K3 -17.7(10) . 15_545
K6 U8 O36 K3 -57.1(5) 2 15_545
O24 U10 O37 K6 -176(73) . 8
O25 U10 O37 K6 38(2) 5 8
O41 U10 O37 K6 -41(2) . 8
O44 U10 O37 K6 -80(2) . 8
O36 U10 O37 K6 75(2) 5 8
O30 U10 O37 K6 152(2) . 8
O32 U10 O37 K6 -153(2) . 8
N1 U10 O37 K6 179(2) . 8
K3 U10 O37 K6 117(2) 11_554 8
K2 U10 O37 K6 -120(3) . 8
O24 U10 O37 K2 -56(17) . .
O25 U10 O37 K2 158.3(9) 5 .
O41 U10 O37 K2 79.7(9) . .
O44 U10 O37 K2 40.4(9) . .
O36 U10 O37 K2 -164.5(9) 5 .
O30 U10 O37 K2 -87.4(9) . .
O32 U10 O37 K2 -32.9(11) . .
N1 U10 O37 K2 -60.4(11) . .
K3 U10 O37 K2 -122.6(12) 11_554 .
K6 U10 O37 K2 120(3) 8 .
O24 U10 O37 K3 67(17) . 11_554
O25 U10 O37 K3 -79.1(9) 5 11_554
O41 U10 O37 K3 -157.7(9) . 11_554
O44 U10 O37 K3 163.0(9) . 11_554
O36 U10 O37 K3 -41.9(9) 5 11_554
O30 U10 O37 K3 35.3(9) . 11_554
O32 U10 O37 K3 89.8(11) . 11_554
N1 U10 O37 K3 62.2(11) . 11_554
K2 U10 O37 K3 122.6(12) . 11_554
K6 U10 O37 K3 -117(2) 8 11_554
O10 K2 O37 U10 168.7(11) 14_554 .
O10 K2 O37 U10 152.5(9) 11_554 .
O32 K2 O37 U10 32.2(11) . .
O31 K2 O37 U10 -22(4) 8 .
O31 K2 O37 U10 -101.9(11) . .
O27 K2 O37 U10 -60.9(12) . .
O37 K2 O37 U10 64.6(14) 8 .
O6 K2 O37 U10 -139.5(10) 12_545 .
O44 K2 O37 U10 0.7(12) 8 .
O44 K2 O37 U10 -35.1(9) . .
O5 K2 O37 U10 110.7(12) 11_554 .
O10 K2 O37 K6 -39.4(7) 14_554 8
O10 K2 O37 K6 -55.6(8) 11_554 8
O32 K2 O37 K6 -175.9(11) . 8
O31 K2 O37 K6 130(3) 8 8
O31 K2 O37 K6 50.0(7) . 8
O27 K2 O37 K6 91.0(9) . 8
O37 K2 O37 K6 -143.5(6) 8 8
O6 K2 O37 K6 12.4(11) 12_545 8
O44 K2 O37 K6 152.6(7) 8 8
O44 K2 O37 K6 116.8(9) . 8
O5 K2 O37 K6 -97.4(10) 11_554 8
O10 K2 O37 K3 56.4(9) 14_554 11_554
O10 K2 O37 K3 40.1(10) 11_554 11_554
O32 K2 O37 K3 -80.1(11) . 11_554
O31 K2 O37 K3 -134(3) 8 11_554
O31 K2 O37 K3 145.7(11) . 11_554
O27 K2 O37 K3 -173.3(8) . 11_554
O37 K2 O37 K3 -47.8(14) 8 11_554
O6 K2 O37 K3 108.2(10) 12_545 11_554
O44 K2 O37 K3 -111.6(9) 8 11_554
O44 K2 O37 K3 -147.5(12) . 11_554
O5 K2 O37 K3 -1.6(10) 11_554 11_554
O26 N2 O38 U8 1(3) . .
O50 N2 O38 U8 -170(3) . .
U6 N2 O38 U8 -75(19) . .
O26 N2 O38 K3 -91(4) . 15_545
O50 N2 O38 K3 99(3) . 15_545
U8 N2 O38 K3 -91.6(18) . 15_545
U6 N2 O38 K3 -167(18) . 15_545
O35 U8 O38 N2 -90(2) . .
O29 U8 O38 N2 92(2) . .
O36 U8 O38 N2 -178(2) . .
O45 U8 O38 N2 -1(5) 5 .
O25 U8 O38 N2 -178.8(19) . .
O48 U8 O38 N2 -2(2) 5 .
O26 U8 O38 N2 0(2) . .
K3 U8 O38 N2 -124(2) 15_545 .
K1 U8 O38 N2 -41.5(19) . .
K6 U8 O38 N2 -98(2) 2 .
O35 U8 O38 K3 33.5(9) . 15_545
O29 U8 O38 K3 -144.4(10) . 15_545
O36 U8 O38 K3 -54.7(8) . 15_545
O45 U8 O38 K3 122(3) 5 15_545
O25 U8 O38 K3 -55.2(9) . 15_545
O48 U8 O38 K3 122.0(10) 5 15_545
O26 U8 O38 K3 123.2(11) . 15_545
N2 U8 O38 K3 124(2) . 15_545
K1 U8 O38 K3 82.1(5) . 15_545
K6 U8 O38 K3 25.2(7) 2 15_545
O33 U6 O39 K5 54(13) . 15_545
O43 U6 O39 K5 -41.6(10) . 15_545
O23 U6 O39 K5 -79.8(9) . 15_545
O48 U6 O39 K5 161.4(10) . 15_545
O45 U6 O39 K5 -162.7(10) . 15_545
O26 U6 O39 K5 87.4(10) . 15_545
O50 U6 O39 K5 32.2(8) . 15_545
N2 U6 O39 K5 59.9(10) . 15_545
K1 U6 O39 K5 120.4(12) . 15_545
K6 U6 O39 K5 -122(2) 8 15_545
O33 U6 O39 K6 177(77) . 8
O43 U6 O39 K6 81(2) . 8
O23 U6 O39 K6 43(2) . 8
O48 U6 O39 K6 -76(2) . 8
O45 U6 O39 K6 -40(2) . 8
O26 U6 O39 K6 -150(2) . 8
O50 U6 O39 K6 154(2) . 8
N2 U6 O39 K6 -178(2) . 8
K5 U6 O39 K6 122(2) 15_545 8
K1 U6 O39 K6 -117(2) . 8
O33 U6 O39 K1 -66(12) . .
O43 U6 O39 K1 -162.0(10) . .
O23 U6 O39 K1 159.8(9) . .
O48 U6 O39 K1 41.0(10) . .
O45 U6 O39 K1 76.9(10) . .
O26 U6 O39 K1 -33.0(9) . .
O50 U6 O39 K1 -88.3(9) . .
N2 U6 O39 K1 -60.5(10) . .
K5 U6 O39 K1 -120.4(12) 15_545 .
K6 U6 O39 K1 117(2) 8 .
O16 K1 O39 U6 155.3(9) 12_545 .
O16 K1 O39 U6 174.2(10) 14_554 .
O26 K1 O39 U6 -56.9(11) 5 .
O26 K1 O39 U6 32.1(9) . .
O39 K1 O39 U6 -14.9(8) 5 .
O35 K1 O39 U6 62.4(11) . .
O35 K1 O39 U6 -99.8(11) 5 .
O18 K1 O39 U6 -136.1(9) 14_554 .
O18 K1 O39 U6 113.0(11) 12_545 .
O48 K1 O39 U6 -34.2(9) . .
O48 K1 O39 U6 2.0(11) 5 .
O16 K1 O39 K5 40.1(10) 12_545 15_545
O16 K1 O39 K5 59.0(9) 14_554 15_545
O26 K1 O39 K5 -172.1(8) 5 15_545
O26 K1 O39 K5 -83.1(10) . 15_545
O39 K1 O39 K5 -130.1(8) 5 15_545
O35 K1 O39 K5 -52.8(10) . 15_545
O35 K1 O39 K5 145.0(10) 5 15_545
O18 K1 O39 K5 108.7(9) 14_554 15_545
O18 K1 O39 K5 -2.2(7) 12_545 15_545
O48 K1 O39 K5 -149.4(11) . 15_545
O48 K1 O39 K5 -113.3(9) 5 15_545
O16 K1 O39 K6 -54.9(8) 12_545 8
O16 K1 O39 K6 -36.0(7) 14_554 8
O26 K1 O39 K6 92.9(8) 5 8
O26 K1 O39 K6 -178.1(10) . 8
O39 K1 O39 K6 134.9(6) 5 8
O35 K1 O39 K6 -147.8(7) . 8
O35 K1 O39 K6 50.0(7) 5 8
O18 K1 O39 K6 13.7(10) 14_554 8
O18 K1 O39 K6 -97.2(8) 12_545 8
O48 K1 O39 K6 115.6(9) . 8
O48 K1 O39 K6 151.7(7) 5 8
O28 U7 O40 O49 88.6(17) . .
O31 U7 O40 O49 -90.1(16) . .
O44 U7 O40 O49 -178.5(14) . .
O41 U7 O40 O49 178.1(16) . .
O22 U7 O40 O49 -2.6(17) . .
O27 U7 O40 O49 -7(4) . .
N3 U7 O40 O49 -3(3) . .
K2 U7 O40 O49 -108.5(15) . .
K4 U7 O40 O49 -41.5(14) 8 .
K6 U7 O40 O49 -103.6(15) 8 .
O28 U7 O40 U9 134.9(16) . .
O31 U7 O40 U9 -43.9(16) . .
O49 U7 O40 U9 46.2(15) . .
O44 U7 O40 U9 -132.3(14) . .
O41 U7 O40 U9 -135.7(16) . .
O22 U7 O40 U9 43.6(17) . .
O27 U7 O40 U9 39(5) . .
N3 U7 O40 U9 43(3) . .
K2 U7 O40 U9 -62.3(19) . .
K4 U7 O40 U9 4.8(13) 8 .
K6 U7 O40 U9 -57.3(14) 8 .
O34 U9 O40 O49 89.9(16) . .
O46 U9 O40 O49 -89.8(16) . .
O47 U9 O40 O49 2.2(18) . .
O43 U9 O40 O49 179.6(15) . .
O42 U9 O40 O49 29(9) . .
O23 U9 O40 O49 -179.4(17) . .
K5 U9 O40 O49 113.8(14) 15_545 .
K4 U9 O40 O49 41.0(14) 8 .
K6 U9 O40 O49 102.4(15) 8 .
O34 U9 O40 U7 44.2(16) . .
O46 U9 O40 U7 -135.5(16) . .
O49 U9 O40 U7 -45.7(15) . .
O47 U9 O40 U7 -43.5(18) . .
O43 U9 O40 U7 133.9(15) . .
O42 U9 O40 U7 -17(9) . .
O23 U9 O40 U7 134.9(17) . .
K5 U9 O40 U7 68.1(18) 15_545 .
K4 U9 O40 U7 -4.8(13) 8 .
K6 U9 O40 U7 56.7(14) 8 .
O24 U10 O41 O44 92.6(15) . .
O37 U10 O41 O44 -84.8(15) . .
O25 U10 O41 O44 -175.5(15) 5 .
O36 U10 O41 O44 -174.0(13) 5 .
O30 U10 O41 O44 3(5) . .
O32 U10 O41 O44 2.4(17) . .
N1 U10 O41 O44 2(2) . .
K3 U10 O41 O44 -110.0(13) 11_554 .
K2 U10 O41 O44 -37.6(12) . .
K6 U10 O41 O44 -98.3(13) 8 .
O24 U10 O41 U7 137.9(14) . .
O37 U10 O41 U7 -39.5(14) . .
O25 U10 O41 U7 -130.2(14) 5 .
O44 U10 O41 U7 45.3(13) . .
O36 U10 O41 U7 -128.6(12) 5 .
O30 U10 O41 U7 49(5) . .
O32 U10 O41 U7 47.8(17) . .
N1 U10 O41 U7 48(2) . .
K3 U10 O41 U7 -64.7(16) 11_554 .
K2 U10 O41 U7 7.8(12) . .
K6 U10 O41 U7 -52.9(11) 8 .
O28 U7 O41 O44 -92.1(15) . .
O31 U7 O41 O44 82.5(14) . .
O49 U7 O41 O44 176.7(13) . .
O40 U7 O41 O44 175.4(15) . .
O22 U7 O41 O44 -2(4) . .
O27 U7 O41 O44 -3.0(16) . .
N3 U7 O41 O44 -4(2) . .
K2 U7 O41 O44 37.8(12) . .
K4 U7 O41 O44 103.6(14) 8 .
K6 U7 O41 O44 99.0(13) 8 .
O28 U7 O41 U10 -137.6(15) . .
O31 U7 O41 U10 36.9(14) . .
O49 U7 O41 U10 131.2(13) . .
O40 U7 O41 U10 129.9(14) . .
O44 U7 O41 U10 -45.5(13) . .
O22 U7 O41 U10 -48(4) . .
O27 U7 O41 U10 -48.5(16) . .
N3 U7 O41 U10 -49(2) . .
K2 U7 O41 U10 -7.7(12) . .
K4 U7 O41 U10 58.1(17) 8 .
K6 U7 O41 U10 53.4(12) 8 .
O34 U9 O42 K5 30.5(10) . 15_545
O46 U9 O42 K5 -149.6(11) . 15_545
O40 U9 O42 K5 92(8) . 15_545
O49 U9 O42 K5 116.5(12) . 15_545
O47 U9 O42 K5 119.6(12) . 15_545
O43 U9 O42 K5 -60.4(9) . 15_545
O23 U9 O42 K5 -59.1(10) . 15_545
K4 U9 O42 K5 79.6(7) 8 15_545
K6 U9 O42 K5 19.9(9) 8 15_545
U9 O23 O43 U6 141.7(9) . .
U6 O23 O43 U9 -141.7(9) . .
U6 O23 O43 K5 -71.2(15) . 15_545
U9 O23 O43 K5 70.5(15) . 15_545
O33 U6 O43 O23 92.1(16) . .
O39 U6 O43 O23 -93.1(15) . .
O48 U6 O43 O23 0(3) . .
O45 U6 O43 O23 0.2(18) . .
O26 U6 O43 O23 -178.5(14) . .
O50 U6 O43 O23 -178.1(16) . .
N2 U6 O43 O23 -178.0(15) . .
K5 U6 O43 O23 -128.3(16) 15_545 .
K1 U6 O43 O23 -112.1(14) . .
K6 U6 O43 O23 -72.0(14) 8 .
O33 U6 O43 U9 140.1(16) . .
O39 U6 O43 U9 -45.2(16) . .
O23 U6 O43 U9 47.9(14) . .
O48 U6 O43 U9 48(3) . .
O45 U6 O43 U9 48.1(19) . .
O26 U6 O43 U9 -130.5(14) . .
O50 U6 O43 U9 -130.1(16) . .
N2 U6 O43 U9 -130.0(15) . .
K5 U6 O43 U9 -80.4(14) 15_545 .
K1 U6 O43 U9 -64.2(18) . .
K6 U6 O43 U9 -24.1(14) 8 .
O33 U6 O43 K5 -139.6(10) . 15_545
O39 U6 O43 K5 35.2(9) . 15_545
O23 U6 O43 K5 128.3(16) . 15_545
O48 U6 O43 K5 129(2) . 15_545
O45 U6 O43 K5 128.5(9) . 15_545
O26 U6 O43 K5 -50.2(13) . 15_545
O50 U6 O43 K5 -49.8(7) . 15_545
N2 U6 O43 K5 -49.7(10) . 15_545
K1 U6 O43 K5 16.2(12) . 15_545
K6 U6 O43 K5 56.3(5) 8 15_545
O34 U9 O43 O23 90.7(15) . .
O46 U9 O43 O23 -90.9(16) . .
O40 U9 O43 O23 1.6(17) . .
O49 U9 O43 O23 2(3) . .
O47 U9 O43 O23 178.0(15) . .
O42 U9 O43 O23 178.0(17) . .
K5 U9 O43 O23 128.5(16) 15_545 .
K4 U9 O43 O23 105.8(14) 8 .
K6 U9 O43 O23 71.5(14) 8 .
O34 U9 O43 U6 43.1(16) . .
O46 U9 O43 U6 -138.5(16) . .
O40 U9 O43 U6 -46.0(18) . .
O49 U9 O43 U6 -46(3) . .
O47 U9 O43 U6 130.4(15) . .
O42 U9 O43 U6 130.4(17) . .
O23 U9 O43 U6 -47.6(14) . .
K5 U9 O43 U6 80.9(14) 15_545 .
K4 U9 O43 U6 58.2(19) 8 .
K6 U9 O43 U6 23.9(13) 8 .
O34 U9 O43 K5 -37.8(8) . 15_545
O46 U9 O43 K5 140.7(10) . 15_545
O40 U9 O43 K5 -126.9(8) . 15_545
O49 U9 O43 K5 -126.4(16) . 15_545
O47 U9 O43 K5 49.5(15) . 15_545
O42 U9 O43 K5 49.5(8) . 15_545
O23 U9 O43 K5 -128.5(16) . 15_545
K4 U9 O43 K5 -22.7(12) 8 15_545
K6 U9 O43 K5 -56.9(5) 8 15_545
U7 O41 O44 U10 -142.4(9) . .
U10 O41 O44 U7 142.4(9) . .
U10 O41 O44 K2 70.6(16) . .
U7 O41 O44 K2 -71.8(16) . .
O24 U10 O44 O41 -88.3(14) . .
O37 U10 O44 O41 95.4(15) . .
O25 U10 O44 O41 5.0(16) 5 .
O36 U10 O44 O41 13(3) 5 .
O30 U10 O44 O41 -179.1(13) . .
O32 U10 O44 O41 -177.7(16) . .
N1 U10 O44 O41 -178.4(16) . .
K3 U10 O44 O41 114.0(13) 11_554 .
K2 U10 O44 O41 131.7(15) . .
K6 U10 O44 O41 75.3(13) 8 .
O24 U10 O44 U7 -134.0(14) . .
O37 U10 O44 U7 49.6(14) . .
O25 U10 O44 U7 -40.8(16) 5 .
O41 U10 O44 U7 -45.8(13) . .
O36 U10 O44 U7 -33(3) 5 .
O30 U10 O44 U7 135.1(12) . .
O32 U10 O44 U7 136.6(16) . .
N1 U10 O44 U7 135.8(15) . .
K3 U10 O44 U7 68.2(16) 11_554 .
K2 U10 O44 U7 85.9(13) . .
K6 U10 O44 U7 29.5(12) 8 .
O24 U10 O44 K2 140.0(9) . .
O37 U10 O44 K2 -36.3(9) . .
O25 U10 O44 K2 -126.8(7) 5 .
O41 U10 O44 K2 -131.7(15) . .
O36 U10 O44 K2 -118.9(18) 5 .
O30 U10 O44 K2 49.2(11) . .
O32 U10 O44 K2 50.6(9) . .
N1 U10 O44 K2 49.9(12) . .
K3 U10 O44 K2 -17.8(11) 11_554 .
K6 U10 O44 K2 -56.4(5) 8 .
O28 U7 O44 O41 88.2(15) . .
O31 U7 O44 O41 -97.2(14) . .
O49 U7 O44 O41 -8(3) . .
O40 U7 O44 O41 -5.4(17) . .
O22 U7 O44 O41 179.3(12) . .
O27 U7 O44 O41 177.1(16) . .
N3 U7 O44 O41 177.6(16) . .
K2 U7 O44 O41 -131.3(15) . .
K4 U7 O44 O41 -118.1(12) 8 .
K6 U7 O44 O41 -75.1(12) 8 .
O28 U7 O44 U10 133.5(15) . .
O31 U7 O44 U10 -51.9(14) . .
O49 U7 O44 U10 37(3) . .
O40 U7 O44 U10 39.9(18) . .
O41 U7 O44 U10 45.3(13) . .
O22 U7 O44 U10 -135.4(11) . .
O27 U7 O44 U10 -137.6(16) . .
N3 U7 O44 U10 -137.1(16) . .
K2 U7 O44 U10 -86.0(13) . .
K4 U7 O44 U10 -72.8(15) 8 .
K6 U7 O44 U10 -29.8(12) 8 .
O28 U7 O44 K2 -140.5(10) . .
O31 U7 O44 K2 34.0(9) . .
O49 U7 O44 K2 123(2) . .
O40 U7 O44 K2 125.9(9) . .
O41 U7 O44 K2 131.3(15) . .
O22 U7 O44 K2 -49.5(10) . .
O27 U7 O44 K2 -51.7(8) . .
N3 U7 O44 K2 -51.2(13) . .
K4 U7 O44 K2 13.2(11) 8 .
K6 U7 O44 K2 56.2(5) 8 .
O10 K2 O44 O41 -4(2) 14_554 .
O10 K2 O44 O41 -11(4) 11_554 .
O32 K2 O44 O41 -112(2) . .
O31 K2 O44 O41 146.3(19) 8 .
O31 K2 O44 O41 39.9(19) . .
O27 K2 O44 O41 114(2) . .
O37 K2 O44 O41 -145.5(19) 8 .
O37 K2 O44 O41 -36.6(19) . .
O6 K2 O44 O41 73(2) 12_545 .
O44 K2 O44 O41 -179.2(17) 8 .
O5 K2 O44 O41 -72(2) 11_554 .
O10 K2 O44 U10 58.7(12) 14_554 .
O10 K2 O44 U10 52(3) 11_554 .
O32 K2 O44 U10 -49.9(7) . .
O31 K2 O44 U10 -151.3(7) 8 .
O31 K2 O44 U10 102.3(9) . .
O27 K2 O44 U10 176.7(10) . .
O37 K2 O44 U10 -83.1(9) 8 .
O37 K2 O44 U10 25.8(7) . .
O6 K2 O44 U10 135.4(6) 12_545 .
O44 K2 O44 U10 -116.8(6) 8 .
O5 K2 O44 U10 -9.2(10) 11_554 .
O10 K2 O44 U7 -67.8(12) 14_554 .
O10 K2 O44 U7 -75(3) 11_554 .
O32 K2 O44 U7 -176.4(11) . .
O31 K2 O44 U7 82.2(9) 8 .
O31 K2 O44 U7 -24.2(7) . .
O27 K2 O44 U7 50.2(6) . .
O37 K2 O44 U7 150.4(7) 8 .
O37 K2 O44 U7 -100.7(9) . .
O6 K2 O44 U7 8.9(9) 12_545 .
O44 K2 O44 U7 116.7(6) 8 .
O5 K2 O44 U7 -135.7(7) 11_554 .
O33 U6 O45 O48 89.2(18) . .
O39 U6 O45 O48 -87.6(17) . .
O43 U6 O45 O48 179.9(16) . .
O23 U6 O45 O48 180.0(17) . .
O26 U6 O45 O48 -1.3(19) . .
O50 U6 O45 O48 -7(4) . .
N2 U6 O45 O48 -3(2) . .
K5 U6 O45 O48 -106.1(16) 15_545 .
K1 U6 O45 O48 -41.1(15) . .
K6 U6 O45 O48 -101.7(16) 8 .
O33 U6 O45 U8 137.6(17) . 5
O39 U6 O45 U8 -39.2(17) . 5
O43 U6 O45 U8 -131.7(15) . 5
O23 U6 O45 U8 -131.6(17) . 5
O48 U6 O45 U8 48.5(16) . 5
O26 U6 O45 U8 47.2(18) . 5
O50 U6 O45 U8 42(4) . 5
N2 U6 O45 U8 46(2) . 5
K5 U6 O45 U8 -58(2) 15_545 5
K1 U6 O45 U8 7.3(14) . 5
K6 U6 O45 U8 -53.3(14) 8 5
O34 U9 O47 K4 -31.0(10) . 8
O46 U9 O47 K4 150.3(11) . 8
O40 U9 O47 K4 57.4(11) . 8
O49 U9 O47 K4 58.7(9) . 8
O43 U9 O47 K4 -119.1(12) . 8
O42 U9 O47 K4 -119.1(12) . 8
O23 U9 O47 K4 -110(7) . 8
K5 U9 O47 K4 -79.6(7) 15_545 8
K6 U9 O47 K4 -20.3(9) 8 8
U8 O45 O48 U6 -142.5(10) 5 .
U6 O45 O48 U8 142.5(10) . 5
U8 O45 O48 K1 -69.3(17) 5 .
U6 O45 O48 K1 73.2(17) . .
O33 U6 O48 O45 -91.8(18) . .
O39 U6 O48 O45 93.3(17) . .
O43 U6 O48 O45 0(3) . .
O23 U6 O48 O45 0(2) . .
O26 U6 O48 O45 178.8(18) . .
O50 U6 O48 O45 177.8(14) . .
N2 U6 O48 O45 178.0(16) . .
K5 U6 O48 O45 112.4(16) 15_545 .
K1 U6 O48 O45 128.7(18) . .
K6 U6 O48 O45 72.5(15) 8 .
O33 U6 O48 U8 -138.5(17) . 5
O39 U6 O48 U8 46.6(17) . 5
O43 U6 O48 U8 -47(3) . 5
O23 U6 O48 U8 -46.7(19) . 5
O45 U6 O48 U8 -46.7(16) . 5
O26 U6 O48 U8 132.1(18) . 5
O50 U6 O48 U8 131.1(14) . 5
N2 U6 O48 U8 131.3(16) . 5
K5 U6 O48 U8 65.7(19) 15_545 5
K1 U6 O48 U8 82.0(15) . 5
K6 U6 O48 U8 25.8(14) 8 5
O33 U6 O48 K1 139.5(10) . .
O39 U6 O48 K1 -35.4(9) . .
O43 U6 O48 K1 -129(2) . .
O23 U6 O48 K1 -128.8(8) . .
O45 U6 O48 K1 -128.7(18) . .
O26 U6 O48 K1 50.0(8) . .
O50 U6 O48 K1 49.0(12) . .
N2 U6 O48 K1 49.3(10) . .
K5 U6 O48 K1 -16.3(12) 15_545 .
K6 U6 O48 K1 -56.2(5) 8 .
O16 K1 O48 O45 -4(5) 12_545 .
O16 K1 O48 O45 -1(3) 14_554 .
O26 K1 O48 O45 112(2) 5 .
O26 K1 O48 O45 -116(2) . .
O39 K1 O48 O45 -42(2) . .
O39 K1 O48 O45 144(2) 5 .
O35 K1 O48 O45 -148(2) . .
O35 K1 O48 O45 37(2) 5 .
O18 K1 O48 O45 70(2) 14_554 .
O18 K1 O48 O45 -76(2) 12_545 .
O48 K1 O48 O45 178(3) 5 .
O16 K1 O48 U6 63(3) 12_545 .
O16 K1 O48 U6 65.8(12) 14_554 .
O26 K1 O48 U6 178.6(12) 5 .
O26 K1 O48 U6 -49.3(9) . .
O39 K1 O48 U6 25.1(7) . .
O39 K1 O48 U6 -149.3(7) 5 .
O35 K1 O48 U6 -81.6(9) . .
O35 K1 O48 U6 103.9(10) 5 .
O18 K1 O48 U6 137.1(7) 14_554 .
O18 K1 O48 U6 -9.2(11) 12_545 .
O48 K1 O48 U6 -114.9(13) 5 .
O16 K1 O48 U8 -66(3) 12_545 5
O16 K1 O48 U8 -62.9(12) 14_554 5
O26 K1 O48 U8 49.9(9) 5 5
O26 K1 O48 U8 -178.0(12) . 5
O39 K1 O48 U8 -103.6(10) . 5
O39 K1 O48 U8 82.0(9) 5 5
O35 K1 O48 U8 149.7(7) . 5
O35 K1 O48 U8 -24.9(6) 5 5
O18 K1 O48 U8 8.4(10) 14_554 5
O18 K1 O48 U8 -137.9(7) 12_545 5
O48 K1 O48 U8 116.4(13) 5 5
U9 O40 O49 U7 -144.1(9) . .
U7 O40 O49 U9 144.1(9) . .
U7 O40 O49 K4 72.7(16) . 8
U9 O40 O49 K4 -71.4(16) . 8
O28 U7 O49 O40 -92.6(17) . .
O31 U7 O49 O40 91.8(16) . .
O44 U7 O49 O40 4(3) . .
O41 U7 O49 O40 -2.2(19) . .
O22 U7 O49 O40 177.5(17) . .
O27 U7 O49 O40 177.5(15) . .
N3 U7 O49 O40 178.1(18) . .
K2 U7 O49 O40 110.6(15) . .
K4 U7 O49 O40 128.3(17) 8 .
K6 U7 O49 O40 70.6(15) 8 .
O28 U7 O49 U9 -138.9(16) . .
O31 U7 O49 U9 45.5(16) . .
O40 U7 O49 U9 -46.3(15) . .
O44 U7 O49 U9 -43(3) . .
O41 U7 O49 U9 -48.6(18) . .
O22 U7 O49 U9 131.1(16) . .
O27 U7 O49 U9 131.1(14) . .
N3 U7 O49 U9 131.7(17) . .
K2 U7 O49 U9 64.3(18) . .
K4 U7 O49 U9 82.0(14) 8 .
K6 U7 O49 U9 24.3(13) 8 .
O28 U7 O49 K4 139.1(10) . 8
O31 U7 O49 K4 -36.5(9) . 8
O40 U7 O49 K4 -128.3(17) . 8
O44 U7 O49 K4 -125(2) . 8
O41 U7 O49 K4 -130.6(8) . 8
O22 U7 O49 K4 49.2(6) . 8
O27 U7 O49 K4 49.1(12) . 8
N3 U7 O49 K4 49.7(13) . 8
K2 U7 O49 K4 -17.7(11) . 8
K6 U7 O49 K4 -57.7(5) 8 8
O34 U9 O49 O40 -89.6(16) . .
O46 U9 O49 O40 91.6(17) . .
O47 U9 O49 O40 -177.8(17) . .
O43 U9 O49 O40 -1(3) . .
O42 U9 O49 O40 -174.9(16) . .
O23 U9 O49 O40 0.6(18) . .
K5 U9 O49 O40 -103.2(15) 15_545 .
K4 U9 O49 O40 -128.8(17) 8 .
K6 U9 O49 O40 -70.5(14) 8 .
O34 U9 O49 U7 -43.0(15) . .
O46 U9 O49 U7 138.1(16) . .
O40 U9 O49 U7 46.6(15) . .
O47 U9 O49 U7 -131.2(17) . .
O43 U9 O49 U7 46(3) . .
O42 U9 O49 U7 -128.3(15) . .
O23 U9 O49 U7 47.2(17) . .
K5 U9 O49 U7 -56.6(19) 15_545 .
K4 U9 O49 U7 -82.2(14) 8 .
K6 U9 O49 U7 -24.0(13) 8 .
O34 U9 O49 K4 39.2(8) . 8
O46 U9 O49 K4 -139.6(9) . 8
O40 U9 O49 K4 128.8(17) . 8
O47 U9 O49 K4 -49.0(9) . 8
O43 U9 O49 K4 128.1(16) . 8
O42 U9 O49 K4 -46.1(15) . 8
O23 U9 O49 K4 129.4(7) . 8
K5 U9 O49 K4 25.6(11) 15_545 8
K6 U9 O49 K4 58.2(5) 8 8
O26 N2 O50 U6 1(4) . .
O38 N2 O50 U6 171(3) . .
U8 N2 O50 U6 93(17) . .
O26 N2 O50 K5 92(4) . 15_545
O38 N2 O50 K5 -98(3) . 15_545
U8 N2 O50 K5 -176(16) . 15_545
U6 N2 O50 K5 90.5(16) . 15_545
O33 U6 O50 N2 -91(2) . .
O39 U6 O50 N2 87(2) . .
O43 U6 O50 N2 180(2) . .
O23 U6 O50 N2 178(2) . .
O48 U6 O50 N2 1(2) . .
O45 U6 O50 N2 6(5) . .
O26 U6 O50 N2 -1(2) . .
K5 U6 O50 N2 119(2) 15_545 .
K1 U6 O50 N2 40(2) . .
K6 U6 O50 N2 97(2) 8 .
O33 U6 O50 K5 150.2(10) . 15_545
O39 U6 O50 K5 -31.8(9) . 15_545
O43 U6 O50 K5 60.5(9) . 15_545
O23 U6 O50 K5 59.2(9) . 15_545
O48 U6 O50 K5 -118.7(11) . 15_545
O45 U6 O50 K5 -114(3) . 15_545
O26 U6 O50 K5 -119.9(11) . 15_545
N2 U6 O50 K5 -119(2) . 15_545
K1 U6 O50 K5 -79.5(5) . 15_545
K6 U6 O50 K5 -22.5(7) 8 15_545
